data_4316554
loop_
_publ_author_name
'Qiong Ye'
'Tomoyuki Akutagawa'
'Toru Endo'
'Shin-ichiro Noro'
'Takayoshi Nakamura'
'Ren-Gen Xiong'

_publ_section_title
;
 Asymmetrical [Ni(dmit)2]- Arrangements Induced by
 (1R,2R)-Cyclohexanediammonium - Crown Ether Supramolecules
;
_journal_name_full 'Inorganic Chemistry'
_journal_page_first 8591
_journal_page_last 8600
_journal_paper_doi 10.1021/ic101253g
_journal_volume 49
_journal_year 2010
_chemical_formula_moiety 'C58 H88 N2 Ni2 O12 S20 '
_chemical_formula_sum 'C58 H88 N2 Ni2 O12 S20'
_chemical_formula_weight 1763.94
_space_group_IT_number 1
_symmetry_cell_setting triclinic
_symmetry_Int_Tables_number 1
_symmetry_space_group_name_Hall 'P 1'
_symmetry_space_group_name_H-M 'P 1'
_cell_angle_alpha 102.2521(14)
_cell_angle_beta 92.9166(17)
_cell_angle_gamma 114.7420(18)
_cell_formula_units_Z 2
_cell_length_a 13.8573(8)
_cell_length_b 14.2894(7)
_cell_length_c 22.5510(11)
_cell_measurement_reflns_used 42962
_cell_measurement_temperature 100
_cell_measurement_theta_max 27.5
_cell_measurement_theta_min 3.0
_cell_volume 3913.7(4)
_computing_cell_refinement PROCESS-AUTO
_computing_data_collection PROCESS-AUTO
_computing_data_reduction CrystalStructure
_computing_publication_material 'CrystalStructure 3.8'
_computing_structure_refinement SHELXL
_computing_structure_solution SIR2004
_diffrn_ambient_temperature 100
_diffrn_detector_area_resol_mean 10.00
_diffrn_measured_fraction_theta_full 0.993
_diffrn_measured_fraction_theta_max 0.993
_diffrn_measurement_device_type 'Rigaku RAXIS-RAPID'
_diffrn_measurement_method \w
_diffrn_radiation_type 'Mo K\a'
_diffrn_radiation_wavelength 0.71075
_diffrn_reflns_av_R_equivalents 0.039
_diffrn_reflns_limit_h_max 17
_diffrn_reflns_limit_h_min -17
_diffrn_reflns_limit_k_max 18
_diffrn_reflns_limit_k_min -17
_diffrn_reflns_limit_l_max 27
_diffrn_reflns_limit_l_min -29
_diffrn_reflns_number 60666
_diffrn_reflns_theta_full 27.49
_diffrn_reflns_theta_max 27.49
_exptl_absorpt_coefficient_mu 1.069
_exptl_absorpt_correction_T_max 0.807
_exptl_absorpt_correction_T_min 0.669
_exptl_absorpt_correction_type multi-scan
_exptl_absorpt_process_details
;
    Higashi, T. (1995). Program for Absorption Correction.
    Rigaku Corporation, Tokyo, Japan.
;
_exptl_crystal_colour black
_exptl_crystal_density_diffrn 1.497
_exptl_crystal_density_method 'not measured'
_exptl_crystal_description block
_exptl_crystal_F_000 1844.00
_exptl_crystal_size_max 0.30
_exptl_crystal_size_mid 0.30
_exptl_crystal_size_min 0.20
_refine_diff_density_max 0.95
_refine_diff_density_min -0.59
_refine_ls_abs_structure_details 'Flack, H. D. (1983), Acta Cryst. A39, 876-881.  13148 Friedel Pairs'
_refine_ls_abs_structure_Flack -0.001(11)
_refine_ls_extinction_method none
_refine_ls_goodness_of_fit_ref 1.154
_refine_ls_hydrogen_treatment refall
_refine_ls_number_parameters 1694
_refine_ls_number_reflns 30966
_refine_ls_R_factor_gt 0.0512
_refine_ls_shift/su_max 0.0010
_refine_ls_structure_factor_coef Fsqd
_refine_ls_weighting_details 'w = 1/[\s^2^(Fo^2^)+(0.0000P)^2^+0.0000P] where P=(Fo^2^+2Fc^2^)/3'
_refine_ls_weighting_scheme calc
_refine_ls_wR_factor_ref 0.1882
_reflns_number_gt 22027
_reflns_number_total 30966
_reflns_threshold_expression F^2^>2.0\s(F^2^)
_cod_data_source_file ic101253g_si_002_3.cif
_cod_data_source_block '_CHDADCH18C6'
_cod_original_formula_sum 'C58 H88 N2 Ni2 O12 S20 '
_cod_database_code 4316554

loop_
_symmetry_equiv_pos_site_id
_symmetry_equiv_pos_as_xyz
1 +X,+Y,+Z

loop_
_atom_site_label
_atom_site_type_symbol
_atom_site_fract_x
_atom_site_fract_y
_atom_site_fract_z
_atom_site_U_iso_or_equiv
_atom_site_adp_type
_atom_site_occupancy
_atom_site_symmetry_multiplicity
_atom_site_calc_flag
_atom_site_refinement_flags
_atom_site_disorder_assembly
_atom_site_disorder_group
Ni(1) Ni 0.30807(6) 0.15324(6) 0.50089(4) 0.04394(17) Uani 1.00 1 d . . .
S(1) S 0.43728(14) 0.15629(15) 0.56033(8) 0.0506(3) Uani 1.00 1 d . . .
S(2) S 0.67689(16) 0.29793(18) 0.58389(9) 0.0629(4) Uani 1.00 1 d . . .
S(3) S 0.87495(18) 0.4664(2) 0.55818(12) 0.0822(6) Uani 1.00 1 d . . .
S(4) S 0.65800(15) 0.41273(14) 0.49612(9) 0.0569(4) Uani 1.00 1 d . . .
S(5) S 0.41668(15) 0.28151(14) 0.46617(8) 0.0513(3) Uani 1.00 1 d . . .
S(6) S 0.18031(14) 0.15207(14) 0.44150(8) 0.0523(3) Uani 1.00 1 d . . .
S(7) S -0.05958(16) 0.01072(17) 0.41686(9) 0.0629(4) Uani 1.00 1 d . . .
S(8) S -0.25783(19) -0.1621(2) 0.43667(13) 0.0886(7) Uani 1.00 1 d . . .
S(9) S -0.04337(16) -0.10267(18) 0.50548(10) 0.0641(4) Uani 1.00 1 d . . .
S(10) S 0.19888(15) 0.02285(16) 0.53495(9) 0.0576(4) Uani 1.00 1 d . . .
C(1) C 0.5468(5) 0.2587(5) 0.5482(3) 0.0480(14) Uani 1.00 1 d . . .
C(2) C 0.7453(6) 0.3951(6) 0.5473(3) 0.0627(19) Uani 1.00 1 d . . .
C(3) C 0.5375(5) 0.3130(5) 0.5063(3) 0.0485(15) Uani 1.00 1 d . . .
C(4) C 0.0690(5) 0.0507(5) 0.4554(3) 0.0487(15) Uani 1.00 1 d . . .
C(5) C -0.1282(5) -0.0902(6) 0.4532(3) 0.0647(19) Uani 1.00 1 d . . .
C(6) C 0.0771(5) -0.0048(5) 0.4958(3) 0.0507(15) Uani 1.00 1 d . . .
Ni(2) Ni 0.40372(6) 0.47692(6) 0.58859(4) 0.04376(17) Uani 1.00 1 d . . .
S(11) S 0.53297(14) 0.48005(14) 0.64831(8) 0.0503(3) Uani 1.00 1 d . . .
S(12) S 0.77310(16) 0.61825(18) 0.66789(9) 0.0633(4) Uani 1.00 1 d . . .
S(13) S 0.97004(19) 0.7855(2) 0.64151(15) 0.1002(8) Uani 1.00 1 d . . .
S(14) S 0.75363(15) 0.72375(18) 0.57519(10) 0.0639(4) Uani 1.00 1 d . . .
S(15) S 0.51095(14) 0.60207(16) 0.55107(9) 0.0574(4) Uani 1.00 1 d . . .
S(16) S 0.27504(14) 0.47284(15) 0.52857(8) 0.0527(3) Uani 1.00 1 d . . .
S(17) S 0.03622(15) 0.33045(18) 0.50383(10) 0.0632(4) Uani 1.00 1 d . . .
S(18) S -0.16166(17) 0.1597(2) 0.52580(11) 0.0780(6) Uani 1.00 1 d . . .
S(19) S 0.05408(15) 0.21741(15) 0.59259(9) 0.0569(4) Uani 1.00 1 d . . .
S(20) S 0.29516(14) 0.35098(14) 0.62516(8) 0.0508(3) Uani 1.00 1 d . . .
C(7) C 0.6424(5) 0.5785(5) 0.6323(3) 0.0506(15) Uani 1.00 1 d . . .
C(8) C 0.8398(6) 0.7123(7) 0.6279(3) 0.070(2) Uani 1.00 1 d . . .
C(9) C 0.6341(5) 0.6315(5) 0.5891(3) 0.0485(14) Uani 1.00 1 d . . .
C(10) C 0.1641(5) 0.3723(5) 0.5434(3) 0.0506(15) Uani 1.00 1 d . . .
C(11) C -0.0326(5) 0.2301(6) 0.5405(3) 0.0584(17) Uani 1.00 1 d . . .
C(12) C 0.1728(5) 0.3169(5) 0.5839(3) 0.0468(14) Uani 1.00 1 d . . .
Ni(3) Ni 0.36946(6) 0.59848(6) -0.03569(4) 0.04255(17) Uani 1.00 1 d . . .
S(21) S 0.52593(13) 0.60901(14) -0.05024(8) 0.0504(3) Uani 1.00 1 d . . .
S(22) S 0.74627(15) 0.79717(18) -0.01281(10) 0.0704(5) Uani 1.00 1 d . . .
S(23) S 0.89538(19) 1.0212(2) 0.04951(13) 0.1021(9) Uani 1.00 1 d . . .
S(24) S 0.66167(14) 0.93639(14) 0.05058(9) 0.0565(4) Uani 1.00 1 d . . .
S(25) S 0.43349(14) 0.76063(14) 0.01852(10) 0.0596(4) Uani 1.00 1 d . . .
S(26) S 0.21563(13) 0.58098(14) -0.01008(9) 0.0527(3) Uani 1.00 1 d . . .
S(27) S 0.00083(16) 0.38513(18) -0.03744(12) 0.0741(5) Uani 1.00 1 d . . .
S(28) S -0.1426(2) 0.1554(2) -0.0954(2) 0.1178(11) Uani 1.00 1 d . . .
S(29) S 0.08214(18) 0.25739(16) -0.11744(12) 0.0761(6) Uani 1.00 1 d . . .
S(30) S 0.30461(15) 0.43859(14) -0.09493(9) 0.0552(4) Uani 1.00 1 d . . .
C(13) C 0.6089(5) 0.7408(6) -0.0146(3) 0.0518(16) Uani 1.00 1 d . . .
C(14) C 0.7737(5) 0.9241(6) 0.0295(3) 0.0588(17) Uani 1.00 1 d . . .
C(15) C 0.5680(5) 0.8050(5) 0.0163(3) 0.0468(14) Uani 1.00 1 d . . .
C(16) C 0.1350(5) 0.4490(6) -0.0463(3) 0.0540(16) Uani 1.00 1 d . . .
C(17) C -0.0274(6) 0.2595(6) -0.0835(5) 0.080(2) Uani 1.00 1 d . . .
C(18) C 0.1729(5) 0.3882(5) -0.0840(3) 0.0575(17) Uani 1.00 1 d . . .
Ni(4) Ni 0.30636(6) 1.01354(7) 0.11811(4) 0.04529(17) Uani 1.00 1 d . . .
S(31) S 0.46173(14) 1.02811(15) 0.09787(8) 0.0543(4) Uani 1.00 1 d . . .
S(32) S 0.67924(16) 1.21987(17) 0.12620(10) 0.0666(5) Uani 1.00 1 d . . .
S(33) S 0.8259(2) 1.4495(2) 0.18253(16) 0.1060(9) Uani 1.00 1 d . . .
S(34) S 0.59782(19) 1.35392(17) 0.19963(11) 0.0737(5) Uani 1.00 1 d . . .
S(35) S 0.37166(15) 1.17502(15) 0.17562(9) 0.0573(4) Uani 1.00 1 d . . .
S(36) S 0.14993(14) 0.99750(16) 0.13779(9) 0.0594(4) Uani 1.00 1 d . . .
S(37) S -0.06839(15) 0.80698(19) 0.10204(10) 0.0715(6) Uani 1.00 1 d . . .
S(38) S -0.2167(2) 0.5820(2) 0.03884(14) 0.0976(8) Uani 1.00 1 d . . .
S(39) S 0.01558(15) 0.67435(15) 0.02972(9) 0.0583(4) Uani 1.00 1 d . . .
S(40) S 0.24130(14) 0.85464(14) 0.05756(9) 0.0526(3) Uani 1.00 1 d . . .
C(19) C 0.5440(5) 1.1592(6) 0.1324(3) 0.0534(16) Uani 1.00 1 d . . .
C(20) C 0.7078(6) 1.3458(5) 0.1690(4) 0.067(2) Uani 1.00 1 d . . .
C(21) C 0.5041(5) 1.2228(5) 0.1674(3) 0.0516(15) Uani 1.00 1 d . . .
C(22) C 0.0680(5) 0.8687(5) 0.1000(3) 0.0498(15) Uani 1.00 1 d . . .
C(23) C -0.0965(6) 0.6806(6) 0.0559(3) 0.067(2) Uani 1.00 1 d . . .
C(24) C 0.1090(5) 0.8034(5) 0.0638(2) 0.0461(14) Uani 1.00 1 d . . .
O(1) O 0.3690(3) -0.3352(3) 0.7902(2) 0.0583(11) Uani 1.00 1 d . . .
O(2) O 0.2237(3) -0.3173(3) 0.7055(2) 0.0479(10) Uani 1.00 1 d . . .
O(3) O 0.3408(3) -0.1623(4) 0.6436(2) 0.0572(11) Uani 1.00 1 d . . .
O(4) O 0.5614(3) 0.0054(3) 0.66917(18) 0.0448(9) Uani 1.00 1 d . . .
O(5) O 0.6993(3) -0.0563(3) 0.7276(2) 0.0499(10) Uani 1.00 1 d . . .
O(6) O 0.5918(3) -0.2294(4) 0.7778(3) 0.0833(19) Uani 1.00 1 d . . .
C(25) C 0.9003(6) 0.1294(6) 0.7195(4) 0.070(2) Uani 1.00 1 d . . .
C(26) C 0.8511(6) 0.2067(6) 0.7200(4) 0.072(2) Uani 1.00 1 d . . .
C(27) C 0.7283(5) 0.1532(5) 0.7191(3) 0.0528(15) Uani 1.00 1 d . . .
C(28) C 0.6749(5) 0.0513(5) 0.6679(3) 0.0457(13) Uani 1.00 1 d . . .
C(29) C 0.7228(5) -0.0236(5) 0.6717(3) 0.0524(15) Uani 1.00 1 d . . .
C(30) C 0.8418(6) 0.0284(7) 0.6687(4) 0.072(2) Uani 1.00 1 d . . .
C(31) C 0.4993(5) -0.0485(6) 0.6116(2) 0.0562(16) Uani 1.00 1 d . . .
C(32) C 0.3837(5) -0.0793(5) 0.6146(3) 0.0536(16) Uani 1.00 1 d . . .
C(33) C 0.2279(5) -0.2028(6) 0.6429(3) 0.0565(17) Uani 1.00 1 d . . .
C(34) C 0.1842(6) -0.3148(6) 0.6475(3) 0.0615(18) Uani 1.00 1 d . . .
C(35) C 0.2144(5) -0.4198(4) 0.7088(3) 0.0557(16) Uani 1.00 1 d . . .
C(36) C 0.0958(6) -0.5088(5) 0.6918(3) 0.0633(19) Uani 1.00 1 d . . .
C(37) C 0.0294(6) -0.4860(5) 0.7389(4) 0.065(2) Uani 1.00 1 d . . .
C(38) C 0.0799(7) -0.4733(7) 0.8025(4) 0.077(2) Uani 1.00 1 d . . .
C(39) C 0.1939(6) -0.3852(6) 0.8203(3) 0.0624(18) Uani 1.00 1 d . . .
C(40) C 0.2571(5) -0.4129(5) 0.7728(3) 0.0528(15) Uani 1.00 1 d . . .
C(41) C 0.4398(6) -0.3841(5) 0.7837(4) 0.067(2) Uani 1.00 1 d . . .
C(42) C 0.5516(6) -0.3111(6) 0.8062(4) 0.069(2) Uani 1.00 1 d . . .
C(43) C 0.7044(5) -0.1679(6) 0.7918(4) 0.0619(19) Uani 1.00 1 d . . .
C(44) C 0.7405(6) -0.1287(7) 0.7376(4) 0.071(2) Uani 1.00 1 d . . .
H(77) H 0.1949 -0.3169 0.8204 0.075 Uiso 1.00 1 c R . .
H(78) H 0.2245 -0.3813 0.8609 0.075 Uiso 1.00 1 c R . .
H(79) H 0.0805 -0.5401 0.8049 0.092 Uiso 1.00 1 c R . .
H(80) H 0.0362 -0.4581 0.8318 0.092 Uiso 1.00 1 c R . .
H(81) H -0.0426 -0.5441 0.7297 0.078 Uiso 1.00 1 c R . .
H(82) H 0.0239 -0.4212 0.7370 0.078 Uiso 1.00 1 c R . .
H(83) H 0.0652 -0.5114 0.6515 0.076 Uiso 1.00 1 c R . .
H(84) H 0.0947 -0.5775 0.6904 0.076 Uiso 1.00 1 c R . .
H(85) H 0.1062 -0.3461 0.6417 0.074 Uiso 1.00 1 c R . .
H(86) H 0.2054 -0.3562 0.6156 0.074 Uiso 1.00 1 c R . .
H(87) H 0.1938 -0.1998 0.6052 0.068 Uiso 1.00 1 c R . .
H(88) H 0.2129 -0.1597 0.6772 0.068 Uiso 1.00 1 c R . .
H(89) H 0.3752 -0.0180 0.6370 0.064 Uiso 1.00 1 c R . .
H(90) H 0.3445 -0.1019 0.5733 0.064 Uiso 1.00 1 c R . .
H(91) H 0.5092 -0.1119 0.5958 0.067 Uiso 1.00 1 c R . .
H(92) H 0.5229 -0.0032 0.5836 0.067 Uiso 1.00 1 c R . .
H(93) H 0.8523 0.0448 0.6293 0.086 Uiso 1.00 1 c R . .
H(94) H 0.8718 -0.0210 0.6722 0.086 Uiso 1.00 1 c R . .
H(95) H 0.9751 0.1637 0.7142 0.084 Uiso 1.00 1 c R . .
H(96) H 0.8982 0.1116 0.7587 0.084 Uiso 1.00 1 c R . .
H(97) H 0.8845 0.2656 0.7565 0.087 Uiso 1.00 1 c R . .
H(98) H 0.8661 0.2356 0.6845 0.087 Uiso 1.00 1 c R . .
H(99) H 0.7134 0.1370 0.7583 0.063 Uiso 1.00 1 c R . .
H(100) H 0.6988 0.2019 0.7133 0.063 Uiso 1.00 1 c R . .
H(101) H 0.8186 -0.0933 0.7437 0.085 Uiso 1.00 1 c R . .
H(102) H 0.7162 -0.1887 0.7016 0.085 Uiso 1.00 1 c R . .
H(103) H 0.7389 -0.2111 0.8008 0.074 Uiso 1.00 1 c R . .
H(104) H 0.7227 -0.1084 0.8274 0.074 Uiso 1.00 1 c R . .
H(105) H 0.5597 -0.2808 0.8499 0.083 Uiso 1.00 1 c R . .
H(106) H 0.5941 -0.3508 0.8005 0.083 Uiso 1.00 1 c R . .
H(107) H 0.4326 -0.4182 0.7406 0.080 Uiso 1.00 1 c R . .
H(108) H 0.4182 -0.4394 0.8056 0.080 Uiso 1.00 1 c R . .
H(151) H 0.2577 -0.4400 0.6805 0.067 Uiso 1.00 1 c R . .
H(152) H 0.2530 -0.4828 0.7735 0.063 Uiso 1.00 1 c R . .
H(155) H 0.6865 0.0707 0.6288 0.055 Uiso 1.00 1 c R . .
H(156) H 0.6875 -0.0865 0.6368 0.063 Uiso 1.00 1 c R . .
O(7) O 0.1470(4) -0.0282(4) 0.7803(2) 0.0614(12) Uani 1.00 1 d . . .
O(8) O 0.3150(4) 0.1314(4) 0.7423(2) 0.0635(13) Uani 1.00 1 d . . .
O(9) O 0.5372(4) 0.2521(4) 0.7944(2) 0.0688(14) Uani 1.00 1 d . . .
O(10) O 0.5516(4) 0.2707(4) 0.9199(2) 0.0743(16) Uani 1.00 1 d . . .
O(11) O 0.3540(5) 0.1976(5) 0.9690(2) 0.100(2) Uani 1.00 1 d . . .
O(12) O 0.1673(4) 0.0080(4) 0.9073(2) 0.0548(11) Uani 1.00 1 d . . .
C(51) C 0.7393(8) 0.4497(7) 0.8052(4) 0.086(2) Uani 1.00 1 d . . .
C(52) C 0.7959(7) 0.4462(7) 0.8657(4) 0.083(2) Uani 1.00 1 d . . .
C(53) C 0.7244(6) 0.3524(7) 0.8878(4) 0.074(2) Uani 1.00 1 d . . .
C(54) C 0.6191(5) 0.3569(5) 0.8961(3) 0.0523(15) Uani 1.00 1 d . . .
C(55) C 0.5595(6) 0.3535(7) 0.8357(3) 0.070(2) Uani 1.00 1 d . . .
C(56) C 0.6337(8) 0.4472(5) 0.8137(3) 0.074(2) Uani 1.00 1 d . . .
C(57) C 0.4979(7) 0.2309(6) 0.7317(3) 0.0649(19) Uani 1.00 1 d . . .
C(58) C 0.3880(6) 0.2168(8) 0.7205(4) 0.080(2) Uani 1.00 1 d . . .
C(59) C 0.2055(7) 0.0978(10) 0.7199(5) 0.095(3) Uani 1.00 1 d . . .
C(60) C 0.1344(7) 0.0507(10) 0.7595(6) 0.109(4) Uani 1.00 1 d . . .
C(61) C 0.0595(5) -0.0874(6) 0.8098(3) 0.0599(18) Uani 1.00 1 d . . .
C(62) C 0.0675(6) -0.1881(6) 0.8077(3) 0.069(2) Uani 1.00 1 d . . .
C(63) C -0.0235(7) -0.2589(7) 0.8359(5) 0.088(2) Uani 1.00 1 d . . .
C(64) C -0.0208(7) -0.2040(7) 0.9003(5) 0.083(2) Uani 1.00 1 d . . .
C(65) C -0.0280(7) -0.1016(6) 0.9017(4) 0.072(2) Uani 1.00 1 d . . .
C(66) C 0.0615(5) -0.0265(6) 0.8748(3) 0.0619(18) Uani 1.00 1 d . . .
C(67) C 0.1789(7) 0.0704(7) 0.9698(3) 0.073(2) Uani 1.00 1 d . . .
C(68) C 0.2902(7) 0.1234(8) 0.9970(3) 0.081(2) Uani 1.00 1 d . . .
C(69) C 0.4552(9) 0.2675(12) 1.0027(5) 0.145(6) Uani 1.00 1 d . . .
C(70) C 0.5362(11) 0.3038(13) 0.9819(4) 0.216(11) Uani 1.00 1 d . . .
H(109) H -0.0919 -0.2777 0.8117 0.105 Uiso 1.00 1 c R . .
H(110) H -0.0173 -0.3242 0.8353 0.105 Uiso 1.00 1 c R . .
H(111) H 0.0456 -0.1891 0.9253 0.100 Uiso 1.00 1 c R . .
H(112) H -0.0805 -0.2498 0.9171 0.100 Uiso 1.00 1 c R . .
H(113) H 0.1361 -0.1728 0.8302 0.082 Uiso 1.00 1 c R . .
H(114) H 0.0631 -0.2246 0.7654 0.082 Uiso 1.00 1 c R . .
H(115) H -0.0968 -0.1178 0.8789 0.086 Uiso 1.00 1 c R . .
H(116) H -0.0254 -0.0661 0.9440 0.086 Uiso 1.00 1 c R . .
H(125) H 0.1422 0.1068 0.7950 0.131 Uiso 1.00 1 c R . .
H(126) H 0.0613 0.0210 0.7381 0.131 Uiso 1.00 1 c R . .
H(127) H 0.1864 0.0467 0.6803 0.115 Uiso 1.00 1 c R . .
H(128) H 0.1961 0.1588 0.7138 0.115 Uiso 1.00 1 c R . .
H(129) H 0.3663 0.2028 0.6767 0.096 Uiso 1.00 1 c R . .
H(130) H 0.3847 0.2822 0.7407 0.096 Uiso 1.00 1 c R . .
H(131) H 0.5017 0.1669 0.7093 0.078 Uiso 1.00 1 c R . .
H(132) H 0.5440 0.2895 0.7157 0.078 Uiso 1.00 1 c R . .
H(133) H 0.5988 0.4457 0.7749 0.089 Uiso 1.00 1 c R . .
H(134) H 0.6448 0.5124 0.8431 0.089 Uiso 1.00 1 c R . .
H(135) H 0.7840 0.5143 0.7938 0.103 Uiso 1.00 1 c R . .
H(136) H 0.7300 0.3892 0.7723 0.103 Uiso 1.00 1 c R . .
H(137) H 0.8623 0.4414 0.8585 0.099 Uiso 1.00 1 c R . .
H(138) H 0.8138 0.5114 0.8972 0.099 Uiso 1.00 1 c R . .
H(139) H 0.7592 0.3534 0.9265 0.089 Uiso 1.00 1 c R . .
H(140) H 0.7115 0.2867 0.8581 0.089 Uiso 1.00 1 c R . .
H(141) H 0.5902 0.2974 1.0076 0.259 Uiso 1.00 1 c R . .
H(142) H 0.5565 0.3795 0.9895 0.259 Uiso 1.00 1 c R . .
H(143) H 0.4473 0.3282 1.0266 0.174 Uiso 1.00 1 c R . .
H(144) H 0.4691 0.2321 1.0320 0.174 Uiso 1.00 1 c R . .
H(145) H 0.2958 0.1582 1.0398 0.097 Uiso 1.00 1 c R . .
H(146) H 0.3169 0.0704 0.9959 0.097 Uiso 1.00 1 c R . .
H(147) H 0.1517 0.1227 0.9690 0.087 Uiso 1.00 1 c R . .
H(148) H 0.1373 0.0239 0.9941 0.087 Uiso 1.00 1 c R . .
H(149) H 0.4924 0.3585 0.8425 0.084 Uiso 1.00 1 c R . .
H(150) H 0.6342 0.4240 0.9259 0.063 Uiso 1.00 1 c R . .
H(153) H -0.0085 -0.1045 0.7847 0.072 Uiso 1.00 1 c R . .
H(154) H 0.0492 0.0357 0.8731 0.074 Uiso 1.00 1 c R . .
O(13) O 0.5064(4) 0.6078(4) 0.1776(2) 0.0637(13) Uani 1.00 1 d . . .
O(14) O 0.3109(5) 0.4243(4) 0.1152(2) 0.0840(19) Uani 1.00 1 d . . .
O(15) O 0.1298(3) 0.3068(3) 0.1658(2) 0.0526(10) Uani 1.00 1 d . . .
O(16) O 0.1428(4) 0.3385(3) 0.2901(2) 0.0590(12) Uani 1.00 1 d . . .
O(17) O 0.3690(4) 0.4714(4) 0.3416(2) 0.0636(13) Uani 1.00 1 d . . .
O(18) O 0.5283(3) 0.6403(4) 0.3060(2) 0.0582(11) Uani 1.00 1 d . . .
C(71) C 0.6027(6) 0.8024(5) 0.2758(3) 0.0608(18) Uani 1.00 1 d . . .
C(72) C 0.6948(7) 0.8741(7) 0.2462(4) 0.083(2) Uani 1.00 1 d . . .
C(73) C 0.6937(7) 0.8181(6) 0.1837(4) 0.074(2) Uani 1.00 1 d . . .
C(74) C 0.7007(6) 0.7108(6) 0.1819(4) 0.078(2) Uani 1.00 1 d . . .
C(75) C 0.6107(5) 0.6417(5) 0.2115(3) 0.0578(17) Uani 1.00 1 d . . .
C(76) C 0.6119(5) 0.7011(6) 0.2751(3) 0.0565(16) Uani 1.00 1 d . . .
C(77) C 0.4920(7) 0.5436(7) 0.1178(3) 0.075(2) Uani 1.00 1 d . . .
C(78) C 0.3839(6) 0.4972(6) 0.0882(3) 0.0631(19) Uani 1.00 1 d . . .
C(79) C 0.2164(6) 0.3501(5) 0.0802(2) 0.066(2) Uani 1.00 1 d . . .
C(80) C 0.1497(7) 0.2695(6) 0.1071(3) 0.081(2) Uani 1.00 1 d . . .
C(81) C 0.0591(5) 0.2262(4) 0.1917(2) 0.0465(14) Uani 1.00 1 d . . .
C(82) C -0.0442(5) 0.2370(6) 0.1962(3) 0.0615(18) Uani 1.00 1 d . . .
C(83) C 0.1126(5) 0.2319(5) 0.2522(3) 0.0544(16) Uani 1.00 1 d . . .
C(84) C -0.1211(6) 0.1514(6) 0.2248(4) 0.072(2) Uani 1.00 1 d . . .
C(85) C 0.0366(6) 0.1460(5) 0.2791(4) 0.0639(19) Uani 1.00 1 d . . .
C(86) C -0.0684(6) 0.1542(6) 0.2853(3) 0.0654(19) Uani 1.00 1 d . . .
C(87) C 0.1891(6) 0.3682(7) 0.3549(3) 0.072(2) Uani 1.00 1 d . . .
C(88) C 0.2968(6) 0.3822(8) 0.3623(4) 0.078(2) Uani 1.00 1 d . . .
C(89) C 0.4769(7) 0.5089(9) 0.3614(5) 0.093(3) Uani 1.00 1 d . . .
C(90) C 0.5465(7) 0.5614(9) 0.3251(6) 0.108(4) Uani 1.00 1 d . . .
H(7) H -0.0544 0.2203 0.3150 0.078 Uiso 1.00 1 c R . .
H(8) H -0.1167 0.0955 0.3004 0.078 Uiso 1.00 1 c R . .
H(9) H -0.1845 0.1628 0.2307 0.086 Uiso 1.00 1 c R . .
H(10) H -0.1438 0.0816 0.1969 0.086 Uiso 1.00 1 c R . .
H(11) H 0.0215 0.0766 0.2529 0.077 Uiso 1.00 1 c R . .
H(12) H 0.0709 0.1520 0.3192 0.077 Uiso 1.00 1 c R . .
H(13) H -0.0781 0.2291 0.1556 0.074 Uiso 1.00 1 c R . .
H(14) H -0.0287 0.3072 0.2213 0.074 Uiso 1.00 1 c R . .
H(15) H 0.0812 0.2276 0.0800 0.098 Uiso 1.00 1 c R . .
H(16) H 0.1828 0.2225 0.1097 0.098 Uiso 1.00 1 c R . .
H(17) H 0.2323 0.3158 0.0425 0.079 Uiso 1.00 1 c R . .
H(18) H 0.1759 0.3867 0.0689 0.079 Uiso 1.00 1 c R . .
H(19) H 0.3625 0.5537 0.0879 0.076 Uiso 1.00 1 c R . .
H(20) H 0.3801 0.4617 0.0458 0.076 Uiso 1.00 1 c R . .
H(21) H 0.5129 0.4875 0.1201 0.090 Uiso 1.00 1 c R . .
H(22) H 0.5385 0.5867 0.0935 0.090 Uiso 1.00 1 c R . .
H(23) H 0.6946 0.6732 0.1397 0.094 Uiso 1.00 1 c R . .
H(24) H 0.7697 0.7257 0.2037 0.094 Uiso 1.00 1 c R . .
H(25) H 0.7541 0.8635 0.1672 0.089 Uiso 1.00 1 c R . .
H(26) H 0.6281 0.8032 0.1580 0.089 Uiso 1.00 1 c R . .
H(27) H 0.6869 0.9381 0.2453 0.099 Uiso 1.00 1 c R . .
H(28) H 0.7634 0.8954 0.2710 0.099 Uiso 1.00 1 c R . .
H(29) H 0.6070 0.8400 0.3178 0.073 Uiso 1.00 1 c R . .
H(30) H 0.5337 0.7858 0.2531 0.073 Uiso 1.00 1 c R . .
H(31) H 0.1869 0.4340 0.3756 0.086 Uiso 1.00 1 c R . .
H(32) H 0.1461 0.3131 0.3741 0.086 Uiso 1.00 1 c R . .
H(33) H 0.2993 0.3178 0.3395 0.093 Uiso 1.00 1 c R . .
H(34) H 0.3210 0.3929 0.4054 0.093 Uiso 1.00 1 c R . .
H(35) H 0.4903 0.4490 0.3656 0.112 Uiso 1.00 1 c R . .
H(36) H 0.4945 0.5570 0.4020 0.112 Uiso 1.00 1 c R . .
H(37) H 0.6190 0.5940 0.3476 0.130 Uiso 1.00 1 c R . .
H(38) H 0.5432 0.5089 0.2888 0.130 Uiso 1.00 1 c R . .
H(157) H 0.0420 0.1566 0.1639 0.056 Uiso 1.00 1 c R . .
H(158) H 0.1775 0.2215 0.2466 0.065 Uiso 1.00 1 c R . .
H(163) H 0.6206 0.5785 0.2139 0.069 Uiso 1.00 1 c R . .
H(164) H 0.6812 0.7205 0.2995 0.068 Uiso 1.00 1 c R . .
O(19) O 0.0014(3) 0.6758(3) 0.3437(2) 0.0555(11) Uani 1.00 1 d . . .
O(20) O 0.1095(3) 0.8324(3) 0.2758(2) 0.0525(10) Uani 1.00 1 d . . .
O(21) O 0.3294(3) 0.9784(3) 0.3243(2) 0.0565(11) Uani 1.00 1 d . . .
O(22) O 0.4817(3) 0.9458(3) 0.38403(19) 0.0445(9) Uani 1.00 1 d . . .
O(23) O 0.3623(3) 0.7813(4) 0.4399(2) 0.0581(12) Uani 1.00 1 d . . .
O(24) O 0.1408(3) 0.6180(3) 0.40727(19) 0.0492(10) Uani 1.00 1 d . . .
C(97) C 0.0271(5) 0.5751(5) 0.4085(3) 0.0479(14) Uani 1.00 1 d . . .
C(98) C -0.0308(6) 0.4711(5) 0.3585(3) 0.0596(17) Uani 1.00 1 d . . .
C(99) C -0.1505(6) 0.4220(6) 0.3618(4) 0.070(2) Uani 1.00 1 d . . .
C(100) C -0.1983(6) 0.5015(6) 0.3597(4) 0.071(2) Uani 1.00 1 d . . .
C(101) C -0.1376(6) 0.6042(7) 0.4088(4) 0.068(2) Uani 1.00 1 d . . .
C(102) C -0.0181(5) 0.6543(5) 0.4024(3) 0.0541(16) Uani 1.00 1 d . . .
C(103) C -0.0376(6) 0.7504(7) 0.3309(4) 0.075(2) Uani 1.00 1 d . . .
C(104) C -0.0027(5) 0.7745(6) 0.2728(4) 0.067(2) Uani 1.00 1 d . . .
C(105) C 0.1467(6) 0.9407(6) 0.3046(5) 0.086(3) Uani 1.00 1 d . . .
C(106) C 0.2559(6) 1.0022(7) 0.2949(5) 0.093(3) Uani 1.00 1 d . . .
C(107) C 0.4400(5) 1.0543(4) 0.3317(3) 0.0498(14) Uani 1.00 1 d . . .
C(108) C 0.4947(5) 1.0373(5) 0.2786(3) 0.0560(16) Uani 1.00 1 d . . .
C(109) C 0.6117(6) 1.1197(6) 0.2890(3) 0.067(2) Uani 1.00 1 d . . .
C(110) C 0.6689(6) 1.1191(5) 0.3484(4) 0.065(2) Uani 1.00 1 d . . .
C(111) C 0.6141(5) 1.1366(5) 0.4021(3) 0.0594(18) Uani 1.00 1 d . . .
C(112) C 0.4962(5) 1.0547(5) 0.3899(3) 0.0502(14) Uani 1.00 1 d . . .
C(113) C 0.5206(6) 0.9328(6) 0.4388(3) 0.0600(18) Uani 1.00 1 d . . .
C(114) C 0.4755(5) 0.8196(5) 0.4382(3) 0.0500(15) Uani 1.00 1 d . . .
C(115) C 0.3173(5) 0.6906(5) 0.4628(3) 0.0536(15) Uani 1.00 1 d . . .
C(116) C 0.2034(5) 0.6596(6) 0.4665(3) 0.0559(16) Uani 1.00 1 d . . .
H(5) H 0.1782 0.6063 0.4897 0.067 Uiso 1.00 1 c R . .
H(6) H 0.1947 0.7213 0.4880 0.067 Uiso 1.00 1 c R . .
H(47) H 0.4568 1.0407 0.2423 0.067 Uiso 1.00 1 c R . .
H(48) H 0.4916 0.9667 0.2711 0.067 Uiso 1.00 1 c R . .
H(49) H 0.6463 1.1028 0.2547 0.081 Uiso 1.00 1 c R . .
H(50) H 0.6154 1.1899 0.2919 0.081 Uiso 1.00 1 c R . .
H(51) H 0.7423 1.1745 0.3566 0.078 Uiso 1.00 1 c R . .
H(52) H 0.6716 1.0511 0.3433 0.078 Uiso 1.00 1 c R . .
H(53) H 0.6506 1.1313 0.4382 0.071 Uiso 1.00 1 c R . .
H(54) H 0.6184 1.2078 0.4102 0.071 Uiso 1.00 1 c R . .
H(55) H 0.5012 0.9712 0.4733 0.072 Uiso 1.00 1 c R . .
H(56) H 0.5984 0.9626 0.4439 0.072 Uiso 1.00 1 c R . .
H(57) H 0.4875 0.7793 0.4014 0.060 Uiso 1.00 1 c R . .
H(58) H 0.5104 0.8107 0.4736 0.060 Uiso 1.00 1 c R . .
H(59) H 0.3559 0.7054 0.5034 0.064 Uiso 1.00 1 c R . .
H(60) H 0.3250 0.6320 0.4362 0.064 Uiso 1.00 1 c R . .
H(61) H 0.1449 0.9497 0.3484 0.103 Uiso 1.00 1 c R . .
H(62) H 0.0996 0.9671 0.2885 0.103 Uiso 1.00 1 c R . .
H(63) H 0.2588 0.9877 0.2511 0.112 Uiso 1.00 1 c R . .
H(64) H 0.2754 1.0776 0.3099 0.112 Uiso 1.00 1 c R . .
H(65) H -0.0274 0.7078 0.2415 0.081 Uiso 1.00 1 c R . .
H(66) H -0.0376 0.8148 0.2599 0.081 Uiso 1.00 1 c R . .
H(67) H -0.0079 0.8152 0.3641 0.090 Uiso 1.00 1 c R . .
H(68) H -0.1155 0.7191 0.3269 0.090 Uiso 1.00 1 c R . .
H(69) H -0.1452 0.5902 0.4490 0.082 Uiso 1.00 1 c R . .
H(70) H -0.1676 0.6535 0.4053 0.082 Uiso 1.00 1 c R . .
H(71) H -0.1956 0.5166 0.3197 0.085 Uiso 1.00 1 c R . .
H(72) H -0.2732 0.4696 0.3653 0.085 Uiso 1.00 1 c R . .
H(73) H -0.0018 0.4218 0.3638 0.072 Uiso 1.00 1 c R . .
H(74) H -0.0195 0.4848 0.3185 0.072 Uiso 1.00 1 c R . .
H(75) H -0.1620 0.3996 0.3996 0.085 Uiso 1.00 1 c R . .
H(76) H -0.1876 0.3594 0.3277 0.085 Uiso 1.00 1 c R . .
H(159) H 0.4416 1.1249 0.3370 0.060 Uiso 1.00 1 c R . .
H(160) H 0.4610 1.0738 0.4239 0.060 Uiso 1.00 1 c R . .
H(161) H 0.0206 0.7203 0.4350 0.065 Uiso 1.00 1 c R . .
H(162) H 0.0147 0.5585 0.4482 0.057 Uiso 1.00 1 c R . .
N(1) N 0.3701(3) 0.0696(3) 0.8459(2) 0.0372(9) Uani 1.00 1 d . . .
N(2) N 0.4630(3) -0.1234(3) 0.7591(2) 0.0368(9) Uani 1.00 1 d . . .
C(45) C 0.4759(4) -0.0188(4) 0.7984(2) 0.0356(10) Uani 1.00 1 d . . .
C(46) C 0.5778(4) 0.0292(4) 0.8451(2) 0.0453(13) Uani 1.00 1 d . . .
C(47) C 0.5641(5) -0.0273(5) 0.8975(2) 0.0528(14) Uani 1.00 1 d . . .
C(48) C 0.4696(5) -0.0283(5) 0.9274(2) 0.0462(13) Uani 1.00 1 d . . .
C(49) C 0.3676(4) -0.0860(4) 0.8800(2) 0.0411(12) Uani 1.00 1 d . . .
C(50) C 0.3730(4) -0.0358(4) 0.8265(2) 0.0376(11) Uani 1.00 1 d . . .
H(1) H 0.4846 0.0295 0.7719 0.043 Uiso 1.00 1 c R . .
H(2) H 0.3106 -0.0836 0.7948 0.045 Uiso 1.00 1 c R . .
H(117) H 0.3548 -0.1596 0.8642 0.049 Uiso 1.00 1 c R . .
H(118) H 0.3071 -0.0863 0.8999 0.049 Uiso 1.00 1 c R . .
H(119) H 0.4810 0.0443 0.9452 0.055 Uiso 1.00 1 c R . .
H(120) H 0.4619 -0.0641 0.9602 0.055 Uiso 1.00 1 c R . .
H(121) H 0.5535 -0.1000 0.8811 0.063 Uiso 1.00 1 c R . .
H(122) H 0.6288 0.0093 0.9279 0.063 Uiso 1.00 1 c R . .
H(123) H 0.5977 0.1042 0.8625 0.054 Uiso 1.00 1 c R . .
H(124) H 0.6359 0.0241 0.8246 0.054 Uiso 1.00 1 c R . .
H(171) H 0.4024 0.1013 0.8847 0.045 Uiso 1.00 1 c R . .
H(172) H 0.3021 0.0597 0.8429 0.045 Uiso 1.00 1 c R . .
H(173) H 0.4042 0.1105 0.8218 0.045 Uiso 1.00 1 c R . .
H(174) H 0.4955 -0.1127 0.7264 0.044 Uiso 1.00 1 c R . .
H(175) H 0.3933 -0.1668 0.7468 0.044 Uiso 1.00 1 c R . .
H(176) H 0.4925 -0.1528 0.7807 0.044 Uiso 1.00 1 c R . .
N(3) N 0.2570(3) 0.7597(3) 0.3189(2) 0.0409(10) Uani 1.00 1 d . . .
N(4) N 0.2821(3) 0.5144(3) 0.2392(2) 0.0361(9) Uani 1.00 1 d . . .
C(91) C 0.1212(4) 0.5472(4) 0.2224(2) 0.0477(13) Uani 1.00 1 d . . .
C(92) C 0.1413(5) 0.5797(5) 0.1628(2) 0.0574(16) Uani 1.00 1 d . . .
C(93) C 0.2095(5) 0.6967(5) 0.1745(3) 0.0542(15) Uani 1.00 1 d . . .
C(94) C 0.3153(5) 0.7315(4) 0.2163(3) 0.0514(15) Uani 1.00 1 d . . .
C(95) C 0.2997(4) 0.6960(3) 0.2757(2) 0.0338(10) Uani 1.00 1 d . . .
C(96) C 0.2241(4) 0.5795(4) 0.2650(2) 0.0366(10) Uani 1.00 1 d . . .
H(3) H 0.3699 0.7084 0.2958 0.041 Uiso 1.00 1 c R . .
H(4) H 0.2055 0.5657 0.3047 0.044 Uiso 1.00 1 c R . .
H(39) H 0.0790 0.5796 0.2432 0.057 Uiso 1.00 1 c R . .
H(40) H 0.0795 0.4704 0.2131 0.057 Uiso 1.00 1 c R . .
H(41) H 0.1767 0.5415 0.1396 0.069 Uiso 1.00 1 c R . .
H(42) H 0.0730 0.5604 0.1382 0.069 Uiso 1.00 1 c R . .
H(43) H 0.1707 0.7349 0.1936 0.065 Uiso 1.00 1 c R . .
H(44) H 0.2246 0.7145 0.1357 0.065 Uiso 1.00 1 c R . .
H(45) H 0.3544 0.8086 0.2264 0.062 Uiso 1.00 1 c R . .
H(46) H 0.3588 0.7022 0.1941 0.062 Uiso 1.00 1 c R . .
H(165) H 0.3117 0.8173 0.3429 0.049 Uiso 1.00 1 c R . .
H(166) H 0.2172 0.7200 0.3420 0.049 Uiso 1.00 1 c R . .
H(167) H 0.2167 0.7796 0.2973 0.049 Uiso 1.00 1 c R . .
H(168) H 0.2597 0.4557 0.2527 0.043 Uiso 1.00 1 c R . .
H(169) H 0.3527 0.5530 0.2515 0.043 Uiso 1.00 1 c R . .
H(170) H 0.2681 0.4964 0.1984 0.043 Uiso 1.00 1 c R . .

loop_
_atom_site_aniso_label
_atom_site_aniso_U_11
_atom_site_aniso_U_22
_atom_site_aniso_U_33
_atom_site_aniso_U_12
_atom_site_aniso_U_13
_atom_site_aniso_U_23
Ni(1) 0.0491(4) 0.0494(4) 0.0413(3) 0.0273(3) 0.0077(3) 0.0156(3)
S(1) 0.0540(9) 0.0625(10) 0.0474(8) 0.0318(8) 0.0106(6) 0.0246(7)
S(2) 0.0521(10) 0.0824(13) 0.0606(10) 0.0353(10) 0.0058(7) 0.0199(9)
S(3) 0.0496(11) 0.0889(16) 0.0908(15) 0.0214(11) 0.0123(10) 0.0075(12)
S(4) 0.0563(10) 0.0492(9) 0.0622(10) 0.0206(8) 0.0137(7) 0.0128(7)
S(5) 0.0553(9) 0.0520(8) 0.0528(9) 0.0264(7) 0.0059(7) 0.0202(7)
S(6) 0.0572(10) 0.0563(9) 0.0495(9) 0.0285(8) 0.0007(7) 0.0200(7)
S(7) 0.0577(11) 0.0782(12) 0.0600(10) 0.0377(10) -0.0021(8) 0.0179(9)
S(8) 0.0491(12) 0.114(2) 0.0939(16) 0.0285(12) 0.0028(10) 0.0278(14)
S(9) 0.0480(10) 0.0800(13) 0.0657(11) 0.0242(9) 0.0112(8) 0.0291(9)
S(10) 0.0488(9) 0.0697(11) 0.0619(10) 0.0252(8) 0.0061(7) 0.0342(8)
C(1) 0.048(3) 0.052(3) 0.047(3) 0.025(3) 0.007(2) 0.013(2)
C(2) 0.056(4) 0.061(4) 0.063(4) 0.026(3) 0.013(3) 0.000(3)
C(3) 0.057(3) 0.058(3) 0.045(3) 0.038(3) 0.018(2) 0.011(2)
C(4) 0.052(3) 0.051(3) 0.045(3) 0.030(3) 0.001(2) 0.003(2)
C(5) 0.044(4) 0.072(4) 0.076(4) 0.029(3) 0.009(3) 0.007(3)
C(6) 0.049(3) 0.053(3) 0.046(3) 0.020(3) 0.004(2) 0.012(2)
Ni(2) 0.0469(4) 0.0500(4) 0.0425(4) 0.0267(3) 0.0074(3) 0.0164(3)
S(11) 0.0565(9) 0.0595(9) 0.0440(8) 0.0326(8) 0.0047(6) 0.0173(6)
S(12) 0.0554(11) 0.0788(12) 0.0610(11) 0.0374(10) -0.0031(7) 0.0147(9)
S(13) 0.0445(12) 0.132(2) 0.117(2) 0.0273(13) 0.0009(11) 0.0444(17)
S(14) 0.0448(9) 0.0800(13) 0.0660(11) 0.0225(9) 0.0076(7) 0.0280(9)
S(15) 0.0457(9) 0.0686(11) 0.0636(10) 0.0230(8) 0.0044(7) 0.0338(8)
S(16) 0.0485(9) 0.0637(10) 0.0561(9) 0.0279(8) 0.0079(6) 0.0290(7)
S(17) 0.0460(9) 0.0825(13) 0.0691(11) 0.0314(9) 0.0084(7) 0.0287(9)
S(18) 0.0483(11) 0.0877(15) 0.0859(14) 0.0217(10) 0.0121(9) 0.0154(11)
S(19) 0.0539(10) 0.0548(9) 0.0603(10) 0.0204(8) 0.0147(7) 0.0175(7)
S(20) 0.0527(9) 0.0544(9) 0.0526(9) 0.0251(7) 0.0081(6) 0.0249(7)
C(7) 0.044(3) 0.061(4) 0.054(3) 0.031(3) 0.004(2) 0.012(3)
C(8) 0.042(4) 0.108(6) 0.066(4) 0.039(4) 0.010(3) 0.019(4)
C(9) 0.045(3) 0.056(3) 0.047(3) 0.021(3) 0.006(2) 0.019(2)
C(10) 0.042(3) 0.056(3) 0.056(3) 0.027(3) 0.005(2) 0.008(2)
C(11) 0.049(4) 0.069(4) 0.065(4) 0.034(3) 0.019(3) 0.012(3)
C(12) 0.055(3) 0.044(3) 0.047(3) 0.024(3) 0.017(2) 0.017(2)
Ni(3) 0.0368(4) 0.0401(3) 0.0486(4) 0.0145(3) 0.0047(3) 0.0129(3)
S(21) 0.0409(8) 0.0520(8) 0.0503(8) 0.0171(7) 0.0083(6) 0.0041(6)
S(22) 0.0350(9) 0.0752(12) 0.0721(12) 0.0117(8) 0.0070(7) -0.0117(9)
S(23) 0.0478(12) 0.0942(17) 0.0969(17) -0.0088(11) 0.0105(11) -0.0246(13)
S(24) 0.0452(9) 0.0454(8) 0.0688(11) 0.0137(7) 0.0032(7) 0.0095(7)
S(25) 0.0399(9) 0.0381(8) 0.0983(13) 0.0175(7) 0.0120(8) 0.0117(8)
S(26) 0.0357(8) 0.0487(8) 0.0686(10) 0.0164(7) 0.0068(7) 0.0100(7)
S(27) 0.0360(9) 0.0662(12) 0.1069(16) 0.0112(8) 0.0044(9) 0.0212(11)
S(28) 0.0541(14) 0.0744(16) 0.182(3) -0.0073(12) -0.0065(17) 0.0282(18)
S(29) 0.0580(12) 0.0449(9) 0.1022(16) 0.0098(9) -0.0087(10) 0.0045(9)
S(30) 0.0499(9) 0.0471(8) 0.0611(10) 0.0188(7) 0.0062(7) 0.0048(7)
C(13) 0.036(3) 0.072(4) 0.044(3) 0.018(3) 0.005(2) 0.020(3)
C(14) 0.045(3) 0.058(4) 0.054(3) 0.010(3) 0.007(2) 0.003(3)
C(15) 0.037(3) 0.046(3) 0.049(3) 0.009(2) 0.005(2) 0.015(2)
C(16) 0.038(3) 0.057(3) 0.061(4) 0.017(3) -0.000(2) 0.016(3)
C(17) 0.049(4) 0.052(4) 0.123(7) 0.014(3) -0.007(4) 0.012(4)
C(18) 0.040(3) 0.053(3) 0.064(4) 0.011(3) -0.012(2) 0.010(3)
Ni(4) 0.0414(4) 0.0517(4) 0.0431(4) 0.0230(3) 0.0039(3) 0.0081(3)
S(31) 0.0430(9) 0.0590(10) 0.0554(9) 0.0230(8) 0.0058(6) 0.0033(7)
S(32) 0.0433(10) 0.0669(11) 0.0791(13) 0.0180(9) 0.0066(8) 0.0119(9)
S(33) 0.0621(15) 0.0762(15) 0.139(2) -0.0030(12) 0.0024(15) 0.0198(15)
S(34) 0.0625(12) 0.0540(10) 0.0877(14) 0.0190(9) -0.0026(10) 0.0023(9)
S(35) 0.0503(10) 0.0577(10) 0.0594(10) 0.0261(8) 0.0043(7) 0.0020(7)
S(36) 0.0414(9) 0.0696(11) 0.0560(9) 0.0237(8) 0.0029(6) -0.0038(8)
S(37) 0.0392(9) 0.0831(13) 0.0680(11) 0.0193(9) 0.0066(7) -0.0124(9)
S(38) 0.0539(13) 0.0848(16) 0.1031(18) 0.0015(11) 0.0136(11) -0.0164(13)
S(39) 0.0498(10) 0.0516(9) 0.0690(11) 0.0208(8) 0.0047(8) 0.0107(8)
S(40) 0.0442(9) 0.0469(8) 0.0680(10) 0.0229(7) 0.0127(7) 0.0104(7)
C(19) 0.042(3) 0.073(4) 0.045(3) 0.024(3) 0.000(2) 0.019(3)
C(20) 0.064(4) 0.043(3) 0.077(5) 0.012(3) -0.005(3) 0.009(3)
C(21) 0.053(4) 0.052(3) 0.051(3) 0.025(3) 0.001(2) 0.013(2)
C(22) 0.042(3) 0.063(4) 0.042(3) 0.022(3) 0.007(2) 0.011(2)
C(23) 0.057(4) 0.073(4) 0.055(4) 0.019(4) 0.000(3) 0.006(3)
C(24) 0.041(3) 0.053(3) 0.046(3) 0.024(2) 0.005(2) 0.010(2)
O(1) 0.038(2) 0.043(2) 0.093(3) 0.015(2) 0.002(2) 0.025(2)
O(2) 0.049(2) 0.051(2) 0.043(2) 0.021(2) 0.0016(17) 0.0129(18)
O(3) 0.041(2) 0.068(3) 0.064(2) 0.018(2) 0.001(2) 0.034(2)
O(4) 0.041(2) 0.051(2) 0.037(2) 0.0148(19) 0.0101(16) 0.0117(16)
O(5) 0.043(2) 0.054(2) 0.068(2) 0.029(2) 0.021(2) 0.028(2)
O(6) 0.039(2) 0.072(3) 0.164(5) 0.025(2) 0.016(3) 0.079(3)
C(25) 0.041(3) 0.078(5) 0.090(5) 0.018(3) 0.017(3) 0.036(4)
C(26) 0.047(4) 0.062(4) 0.087(5) 0.002(3) 0.017(3) 0.022(4)
C(27) 0.057(4) 0.050(3) 0.050(3) 0.017(3) 0.012(2) 0.022(2)
C(28) 0.046(3) 0.050(3) 0.052(3) 0.026(2) 0.020(2) 0.025(2)
C(29) 0.045(3) 0.059(3) 0.055(3) 0.021(3) 0.017(2) 0.021(2)
C(30) 0.041(4) 0.092(6) 0.096(5) 0.029(4) 0.030(3) 0.048(4)
C(31) 0.059(4) 0.072(4) 0.034(3) 0.024(3) 0.009(2) 0.019(2)
C(32) 0.053(3) 0.063(4) 0.039(3) 0.019(3) -0.006(2) 0.017(2)
C(33) 0.045(3) 0.074(4) 0.051(3) 0.023(3) -0.004(2) 0.024(3)
C(34) 0.049(4) 0.069(4) 0.046(3) 0.012(3) -0.006(2) 0.009(3)
C(35) 0.050(3) 0.030(2) 0.080(4) 0.014(2) 0.009(3) 0.006(2)
C(36) 0.059(4) 0.042(3) 0.072(4) 0.015(3) -0.002(3) -0.001(3)
C(37) 0.046(4) 0.034(3) 0.099(5) 0.011(3) 0.001(3) 0.002(3)
C(38) 0.069(5) 0.072(5) 0.095(6) 0.024(4) 0.029(4) 0.047(4)
C(39) 0.056(4) 0.059(4) 0.064(4) 0.014(3) 0.010(3) 0.024(3)
C(40) 0.045(3) 0.037(3) 0.071(4) 0.018(2) 0.004(2) 0.005(2)
C(41) 0.065(4) 0.038(3) 0.110(6) 0.031(3) 0.022(4) 0.024(3)
C(42) 0.051(4) 0.067(4) 0.104(6) 0.028(3) 0.006(3) 0.047(4)
C(43) 0.044(3) 0.062(4) 0.097(5) 0.029(3) 0.012(3) 0.043(3)
C(44) 0.060(4) 0.070(4) 0.116(6) 0.046(4) 0.035(4) 0.048(4)
O(7) 0.050(2) 0.077(3) 0.065(3) 0.029(2) 0.012(2) 0.029(2)
O(8) 0.049(2) 0.083(3) 0.069(3) 0.026(2) 0.009(2) 0.048(2)
O(9) 0.072(3) 0.065(3) 0.042(2) 0.004(2) 0.005(2) 0.014(2)
O(10) 0.061(3) 0.087(3) 0.038(2) -0.005(2) 0.003(2) 0.023(2)
O(11) 0.070(4) 0.119(5) 0.050(3) 0.003(3) 0.016(2) -0.020(3)
O(12) 0.057(2) 0.065(2) 0.044(2) 0.030(2) 0.0128(19) 0.009(2)
C(51) 0.079(6) 0.068(5) 0.086(6) 0.002(4) 0.022(4) 0.034(4)
C(52) 0.063(5) 0.073(5) 0.098(6) 0.013(4) 0.020(4) 0.026(4)
C(53) 0.049(4) 0.080(5) 0.095(6) 0.022(4) 0.016(3) 0.038(4)
C(54) 0.051(3) 0.040(3) 0.052(3) 0.011(2) 0.008(2) 0.005(2)
C(55) 0.065(5) 0.100(6) 0.062(4) 0.043(4) 0.021(3) 0.036(4)
C(56) 0.119(7) 0.045(3) 0.063(4) 0.043(4) 0.005(4) 0.012(3)
C(57) 0.078(5) 0.068(4) 0.060(4) 0.035(4) 0.018(3) 0.029(3)
C(58) 0.062(5) 0.123(7) 0.060(4) 0.028(5) 0.013(3) 0.057(4)
C(59) 0.060(5) 0.158(10) 0.093(6) 0.051(6) 0.009(4) 0.075(6)
C(60) 0.066(5) 0.139(9) 0.180(11) 0.059(6) 0.037(6) 0.124(9)
C(61) 0.033(3) 0.083(5) 0.057(4) 0.015(3) 0.002(2) 0.028(3)
C(62) 0.053(4) 0.057(4) 0.076(5) 0.017(3) 0.012(3) -0.008(3)
C(63) 0.059(5) 0.060(4) 0.121(8) 0.009(4) 0.027(5) 0.012(4)
C(64) 0.069(5) 0.088(6) 0.116(7) 0.036(4) 0.044(5) 0.062(5)
C(65) 0.063(5) 0.074(5) 0.070(4) 0.022(4) 0.025(3) 0.015(3)
C(66) 0.046(4) 0.073(4) 0.078(4) 0.033(3) 0.022(3) 0.024(3)
C(67) 0.083(6) 0.072(5) 0.056(4) 0.031(4) 0.020(3) 0.005(3)
C(68) 0.075(6) 0.114(7) 0.045(4) 0.046(5) 0.011(3) -0.006(4)
C(69) 0.071(6) 0.200(13) 0.076(6) 0.024(8) 0.014(5) -0.066(7)
C(70) 0.133(11) 0.244(17) 0.038(4) -0.108(11) 0.008(5) -0.023(7)
O(13) 0.063(3) 0.061(2) 0.047(2) 0.010(2) 0.014(2) 0.009(2)
O(14) 0.078(3) 0.081(3) 0.040(2) -0.015(3) 0.011(2) 0.016(2)
O(15) 0.056(2) 0.041(2) 0.047(2) 0.010(2) 0.0190(19) 0.0032(17)
O(16) 0.062(3) 0.049(2) 0.041(2) 0.001(2) -0.001(2) 0.0134(18)
O(17) 0.045(2) 0.079(3) 0.063(3) 0.018(2) -0.004(2) 0.033(2)
O(18) 0.048(2) 0.070(3) 0.064(3) 0.025(2) 0.010(2) 0.032(2)
C(71) 0.046(4) 0.054(4) 0.071(4) 0.015(3) 0.016(3) 0.006(3)
C(72) 0.068(5) 0.056(4) 0.108(7) 0.010(4) 0.036(4) 0.022(4)
C(73) 0.061(5) 0.066(4) 0.085(5) 0.016(4) 0.030(4) 0.019(4)
C(74) 0.053(4) 0.063(4) 0.100(6) 0.015(3) 0.031(4) 0.003(4)
C(75) 0.049(4) 0.044(3) 0.083(4) 0.024(3) 0.022(3) 0.011(3)
C(76) 0.033(3) 0.073(4) 0.059(4) 0.016(3) 0.008(2) 0.022(3)
C(77) 0.083(6) 0.076(5) 0.050(4) 0.027(4) 0.022(3) -0.004(3)
C(78) 0.070(5) 0.061(4) 0.047(3) 0.017(3) 0.020(3) 0.016(3)
C(79) 0.080(5) 0.060(4) 0.031(3) 0.012(3) 0.009(3) -0.003(2)
C(80) 0.080(5) 0.064(4) 0.055(4) -0.006(4) 0.032(3) 0.002(3)
C(81) 0.048(3) 0.026(2) 0.046(3) 0.002(2) 0.011(2) -0.002(2)
C(82) 0.051(4) 0.068(4) 0.065(4) 0.019(3) 0.007(3) 0.032(3)
C(83) 0.044(3) 0.049(3) 0.072(4) 0.018(3) 0.005(3) 0.025(3)
C(84) 0.048(4) 0.057(4) 0.101(6) 0.012(3) 0.026(4) 0.021(3)
C(85) 0.070(5) 0.050(3) 0.080(5) 0.026(3) 0.017(3) 0.030(3)
C(86) 0.061(4) 0.056(4) 0.071(4) 0.012(3) 0.021(3) 0.026(3)
C(87) 0.066(5) 0.079(5) 0.053(4) 0.012(4) 0.010(3) 0.027(3)
C(88) 0.068(5) 0.121(7) 0.074(5) 0.044(5) 0.019(3) 0.078(5)
C(89) 0.055(5) 0.135(8) 0.104(7) 0.035(5) 0.001(4) 0.076(6)
C(90) 0.048(5) 0.111(8) 0.198(12) 0.034(5) 0.024(6) 0.105(9)
O(19) 0.042(2) 0.055(2) 0.081(3) 0.024(2) 0.016(2) 0.034(2)
O(20) 0.045(2) 0.043(2) 0.075(2) 0.021(2) 0.008(2) 0.022(2)
O(21) 0.041(2) 0.035(2) 0.095(3) 0.0161(19) 0.004(2) 0.021(2)
O(22) 0.045(2) 0.043(2) 0.040(2) 0.0165(19) 0.0048(17) 0.0080(17)
O(23) 0.044(2) 0.065(3) 0.070(3) 0.019(2) 0.006(2) 0.038(2)
O(24) 0.042(2) 0.069(2) 0.042(2) 0.026(2) 0.0100(17) 0.0197(19)
C(97) 0.038(3) 0.053(3) 0.055(3) 0.018(2) 0.014(2) 0.021(2)
C(98) 0.056(4) 0.043(3) 0.082(5) 0.023(3) 0.016(3) 0.017(3)
C(99) 0.061(5) 0.053(4) 0.087(5) 0.012(3) 0.014(4) 0.025(3)
C(100) 0.040(3) 0.074(5) 0.089(5) 0.008(3) 0.008(3) 0.035(4)
C(101) 0.044(4) 0.078(5) 0.093(5) 0.029(3) 0.023(3) 0.033(4)
C(102) 0.046(3) 0.049(3) 0.063(4) 0.019(3) 0.013(2) 0.011(2)
C(103) 0.055(4) 0.071(4) 0.130(7) 0.045(4) 0.032(4) 0.048(5)
C(104) 0.036(3) 0.075(4) 0.099(5) 0.021(3) 0.004(3) 0.046(4)
C(105) 0.049(4) 0.042(3) 0.167(9) 0.028(3) 0.006(4) 0.017(4)
C(106) 0.048(4) 0.067(5) 0.167(10) 0.014(4) -0.008(5) 0.067(6)
C(107) 0.040(3) 0.031(2) 0.070(4) 0.009(2) 0.001(2) 0.013(2)
C(108) 0.049(3) 0.058(3) 0.052(3) 0.015(3) 0.009(2) 0.015(2)
C(109) 0.063(4) 0.052(3) 0.070(4) 0.006(3) 0.013(3) 0.022(3)
C(110) 0.040(3) 0.040(3) 0.099(5) 0.006(2) 0.014(3) 0.014(3)
C(111) 0.051(4) 0.045(3) 0.068(4) 0.017(3) 0.004(3) -0.004(3)
C(112) 0.050(3) 0.038(3) 0.052(3) 0.012(2) 0.004(2) 0.006(2)
C(113) 0.052(4) 0.078(4) 0.047(3) 0.025(3) -0.000(2) 0.019(3)
C(114) 0.043(3) 0.067(4) 0.048(3) 0.027(3) 0.004(2) 0.026(3)
C(115) 0.054(4) 0.059(3) 0.053(3) 0.026(3) 0.003(2) 0.025(3)
C(116) 0.058(4) 0.066(4) 0.045(3) 0.024(3) 0.010(2) 0.026(3)
N(1) 0.042(2) 0.037(2) 0.039(2) 0.024(2) 0.0102(18) 0.0110(17)
N(2) 0.039(2) 0.046(2) 0.034(2) 0.028(2) 0.0103(17) 0.0080(18)
C(45) 0.034(2) 0.036(2) 0.034(2) 0.013(2) 0.0042(19) 0.0107(19)
C(46) 0.036(3) 0.053(3) 0.039(2) 0.008(2) 0.005(2) 0.019(2)
C(47) 0.053(3) 0.058(3) 0.042(3) 0.021(3) -0.009(2) 0.014(2)
C(48) 0.063(4) 0.055(3) 0.024(2) 0.029(3) 0.004(2) 0.010(2)
C(49) 0.044(3) 0.044(3) 0.036(2) 0.017(2) 0.014(2) 0.016(2)
C(50) 0.034(2) 0.041(2) 0.038(2) 0.016(2) 0.006(2) 0.012(2)
N(3) 0.040(2) 0.035(2) 0.045(2) 0.016(2) -0.0004(19) 0.0080(19)
N(4) 0.047(2) 0.032(2) 0.033(2) 0.021(2) 0.0046(18) 0.0060(16)
C(91) 0.035(3) 0.043(3) 0.058(3) 0.011(2) 0.009(2) 0.011(2)
C(92) 0.057(4) 0.066(4) 0.045(3) 0.027(3) -0.010(2) 0.010(2)
C(93) 0.071(4) 0.059(3) 0.047(3) 0.037(3) 0.009(2) 0.025(2)
C(94) 0.053(3) 0.033(2) 0.061(3) 0.008(2) 0.015(2) 0.022(2)
C(95) 0.032(2) 0.030(2) 0.037(2) 0.014(2) 0.0002(19) 0.0021(19)
C(96) 0.043(3) 0.034(2) 0.034(2) 0.019(2) 0.008(2) 0.0074(19)

loop_
_atom_type_symbol
_atom_type_description
_atom_type_scat_dispersion_real
_atom_type_scat_dispersion_imag
_atom_type_scat_source
C C 0.003 0.002
;
International Tables for Crystallography
(1992, Vol. C, Tables 4.2.6.8 and 6.1.1.4)
;
H H 0.000 0.000
;
International Tables for Crystallography
(1992, Vol. C, Table 6.1.1.4)
;
O O 0.011 0.006
;
International Tables for Crystallography
(1992, Vol. C, Tables 4.2.6.8 and 6.1.1.4)
;
N N 0.006 0.003
;
International Tables for Crystallography
(1992, Vol. C, Tables 4.2.6.8 and 6.1.1.4)
;
Ni Ni 0.339 1.112
;
International Tables for Crystallography
(1992, Vol. C, Tables 4.2.6.8 and 6.1.1.4)
;
S S 0.125 0.123
;
International Tables for Crystallography
(1992, Vol. C, Tables 4.2.6.8 and 6.1.1.4)
;

loop_
_geom_angle_atom_site_label_1
_geom_angle_atom_site_label_2
_geom_angle_atom_site_label_3
_geom_angle
_geom_angle_publ_flag
_geom_angle_site_symmetry_1
_geom_angle_site_symmetry_2
_geom_angle_site_symmetry_3
S(1) Ni(1) S(5) 92.72(7) yes . . .
S(1) Ni(1) S(6) 179.33(7) yes . . .
S(1) Ni(1) S(10) 87.32(8) yes . . .
S(5) Ni(1) S(6) 86.65(8) yes . . .
S(5) Ni(1) S(10) 179.35(8) yes . . .
S(6) Ni(1) S(10) 93.31(7) yes . . .
Ni(1) S(1) C(1) 102.5(2) yes . . .
C(1) S(2) C(2) 98.6(4) yes . . .
C(2) S(4) C(3) 97.6(3) yes . . .
Ni(1) S(5) C(3) 102.5(2) yes . . .
Ni(1) S(6) C(4) 101.9(2) yes . . .
C(4) S(7) C(5) 96.9(3) yes . . .
C(5) S(9) C(6) 98.7(4) yes . . .
Ni(1) S(10) C(6) 101.8(2) yes . . .
S(1) C(1) S(2) 123.3(5) yes . . .
S(1) C(1) C(3) 120.8(5) yes . . .
S(2) C(1) C(3) 115.8(4) yes . . .
S(2) C(2) S(3) 125.8(6) yes . . .
S(2) C(2) S(4) 112.2(4) yes . . .
S(3) C(2) S(4) 122.0(5) yes . . .
S(4) C(3) S(5) 122.9(4) yes . . .
S(4) C(3) C(1) 115.7(5) yes . . .
S(5) C(3) C(1) 121.4(5) yes . . .
S(6) C(4) S(7) 122.0(4) yes . . .
S(6) C(4) C(6) 121.6(5) yes . . .
S(7) C(4) C(6) 116.4(4) yes . . .
S(7) C(5) S(8) 121.9(6) yes . . .
S(7) C(5) S(9) 112.3(3) yes . . .
S(8) C(5) S(9) 125.7(5) yes . . .
S(9) C(6) S(10) 123.0(5) yes . . .
S(9) C(6) C(4) 115.6(5) yes . . .
S(10) C(6) C(4) 121.4(5) yes . . .
S(11) Ni(2) S(15) 93.61(7) yes . . .
S(11) Ni(2) S(16) 179.56(8) yes . . .
S(11) Ni(2) S(20) 86.97(8) yes . . .
S(15) Ni(2) S(16) 86.42(8) yes . . .
S(15) Ni(2) S(20) 179.35(7) yes . . .
S(16) Ni(2) S(20) 93.00(7) yes . . .
Ni(2) S(11) C(7) 101.6(3) yes . . .
C(7) S(12) C(8) 97.6(4) yes . . .
C(8) S(14) C(9) 98.1(4) yes . . .
Ni(2) S(15) C(9) 102.2(2) yes . . .
Ni(2) S(16) C(10) 102.2(3) yes . . .
C(10) S(17) C(11) 97.0(3) yes . . .
C(11) S(19) C(12) 98.7(3) yes . . .
Ni(2) S(20) C(12) 102.6(2) yes . . .
S(11) C(7) S(12) 122.7(5) yes . . .
S(11) C(7) C(9) 122.1(5) yes . . .
S(12) C(7) C(9) 115.1(4) yes . . .
S(12) C(8) S(13) 123.1(6) yes . . .
S(12) C(8) S(14) 112.9(4) yes . . .
S(13) C(8) S(14) 123.9(6) yes . . .
S(14) C(9) S(15) 123.3(4) yes . . .
S(14) C(9) C(7) 116.3(5) yes . . .
S(15) C(9) C(7) 120.4(4) yes . . .
S(16) C(10) S(17) 121.7(5) yes . . .
S(16) C(10) C(12) 121.6(5) yes . . .
S(17) C(10) C(12) 116.6(4) yes . . .
S(17) C(11) S(18) 122.7(5) yes . . .
S(17) C(11) S(19) 111.8(3) yes . . .
S(18) C(11) S(19) 125.4(5) yes . . .
S(19) C(12) S(20) 123.7(4) yes . . .
S(19) C(12) C(10) 115.7(5) yes . . .
S(20) C(12) C(10) 120.5(4) yes . . .
S(21) Ni(3) S(25) 93.52(7) yes . . .
S(21) Ni(3) S(26) 172.21(9) yes . . .
S(21) Ni(3) S(30) 86.41(7) yes . . .
S(25) Ni(3) S(26) 86.51(7) yes . . .
S(25) Ni(3) S(30) 176.68(10) yes . . .
S(26) Ni(3) S(30) 94.00(7) yes . . .
Ni(3) S(21) C(13) 101.9(2) yes . . .
C(13) S(22) C(14) 97.3(4) yes . . .
C(14) S(24) C(15) 97.4(3) yes . . .
Ni(3) S(25) C(15) 102.0(2) yes . . .
Ni(3) S(26) C(16) 101.1(2) yes . . .
C(16) S(27) C(17) 97.5(4) yes . . .
C(17) S(29) C(18) 97.7(3) yes . . .
Ni(3) S(30) C(18) 101.6(2) yes . . .
S(21) C(13) S(22) 123.0(5) yes . . .
S(21) C(13) C(15) 120.5(4) yes . . .
S(22) C(13) C(15) 116.4(4) yes . . .
S(22) C(14) S(23) 123.0(5) yes . . .
S(22) C(14) S(24) 113.4(3) yes . . .
S(23) C(14) S(24) 123.5(5) yes . . .
S(24) C(15) S(25) 122.6(4) yes . . .
S(24) C(15) C(13) 115.4(4) yes . . .
S(25) C(15) C(13) 121.9(4) yes . . .
S(26) C(16) S(27) 122.3(5) yes . . .
S(26) C(16) C(18) 121.7(5) yes . . .
S(27) C(16) C(18) 116.0(4) yes . . .
S(27) C(17) S(28) 124.8(6) yes . . .
S(27) C(17) S(29) 112.4(4) yes . . .
S(28) C(17) S(29) 122.8(5) yes . . .
S(29) C(18) S(30) 122.2(5) yes . . .
S(29) C(18) C(16) 116.4(5) yes . . .
S(30) C(18) C(16) 121.4(4) yes . . .
S(31) Ni(4) S(35) 93.39(7) yes . . .
S(31) Ni(4) S(36) 179.47(7) yes . . .
S(31) Ni(4) S(40) 86.27(7) yes . . .
S(35) Ni(4) S(36) 87.14(8) yes . . .
S(35) Ni(4) S(40) 177.78(9) yes . . .
S(36) Ni(4) S(40) 93.19(7) yes . . .
Ni(4) S(31) C(19) 102.4(3) yes . . .
C(19) S(32) C(20) 97.7(4) yes . . .
C(20) S(34) C(21) 97.8(3) yes . . .
Ni(4) S(35) C(21) 101.8(2) yes . . .
Ni(4) S(36) C(22) 102.4(3) yes . . .
C(22) S(37) C(23) 98.3(4) yes . . .
C(23) S(39) C(24) 99.1(3) yes . . .
Ni(4) S(40) C(24) 103.3(2) yes . . .
S(31) C(19) S(32) 123.1(5) yes . . .
S(31) C(19) C(21) 120.5(5) yes . . .
S(32) C(19) C(21) 116.4(4) yes . . .
S(32) C(20) S(33) 125.2(6) yes . . .
S(32) C(20) S(34) 113.1(4) yes . . .
S(33) C(20) S(34) 121.8(5) yes . . .
S(34) C(21) S(35) 123.4(5) yes . . .
S(34) C(21) C(19) 114.9(5) yes . . .
S(35) C(21) C(19) 121.6(4) yes . . .
S(36) C(22) S(37) 123.9(5) yes . . .
S(36) C(22) C(24) 121.1(4) yes . . .
S(37) C(22) C(24) 115.0(4) yes . . .
S(37) C(23) S(38) 123.0(6) yes . . .
S(37) C(23) S(39) 112.5(3) yes . . .
S(38) C(23) S(39) 124.5(5) yes . . .
S(39) C(24) S(40) 125.1(4) yes . . .
S(39) C(24) C(22) 115.2(4) yes . . .
S(40) C(24) C(22) 119.7(4) yes . . .
C(40) O(1) C(41) 111.9(5) yes . . .
C(34) O(2) C(35) 114.3(5) yes . . .
C(32) O(3) C(33) 114.2(6) yes . . .
C(28) O(4) C(31) 113.7(5) yes . . .
C(29) O(5) C(44) 113.4(6) yes . . .
C(42) O(6) C(43) 114.6(7) yes . . .
C(26) C(25) C(30) 112.1(7) yes . . .
C(25) C(26) C(27) 112.3(6) yes . . .
C(26) C(27) C(28) 110.8(6) yes . . .
O(4) C(28) C(27) 108.3(5) yes . . .
O(4) C(28) C(29) 113.1(5) yes . . .
C(27) C(28) C(29) 112.0(6) yes . . .
O(5) C(29) C(28) 107.1(6) yes . . .
O(5) C(29) C(30) 113.2(6) yes . . .
C(28) C(29) C(30) 110.6(6) yes . . .
C(25) C(30) C(29) 111.4(7) yes . . .
O(4) C(31) C(32) 111.1(5) yes . . .
O(3) C(32) C(31) 111.1(7) yes . . .
O(3) C(33) C(34) 109.2(7) yes . . .
O(2) C(34) C(33) 109.6(5) yes . . .
O(2) C(35) C(36) 113.0(6) yes . . .
O(2) C(35) C(40) 109.3(5) yes . . .
C(36) C(35) C(40) 108.5(6) yes . . .
C(35) C(36) C(37) 110.0(5) yes . . .
C(36) C(37) C(38) 110.7(7) yes . . .
C(37) C(38) C(39) 113.0(7) yes . . .
C(38) C(39) C(40) 106.4(6) yes . . .
O(1) C(40) C(35) 111.1(5) yes . . .
O(1) C(40) C(39) 108.7(4) yes . . .
C(35) C(40) C(39) 113.2(7) yes . . .
O(1) C(41) C(42) 113.9(6) yes . . .
O(6) C(42) C(41) 114.0(8) yes . . .
O(6) C(43) C(44) 107.2(7) yes . . .
O(5) C(44) C(43) 110.9(8) yes . . .
C(60) O(7) C(61) 114.0(7) yes . . .
C(58) O(8) C(59) 114.3(8) yes . . .
C(55) O(9) C(57) 119.8(7) yes . . .
C(54) O(10) C(70) 113.8(7) yes . . .
C(68) O(11) C(69) 115.0(8) yes . . .
C(66) O(12) C(67) 110.4(6) yes . . .
C(52) C(51) C(56) 110.4(8) yes . . .
C(51) C(52) C(53) 110.8(6) yes . . .
C(52) C(53) C(54) 109.5(9) yes . . .
O(10) C(54) C(53) 110.4(7) yes . . .
O(10) C(54) C(55) 109.6(5) yes . . .
C(53) C(54) C(55) 112.0(7) yes . . .
O(9) C(55) C(54) 105.6(8) yes . . .
O(9) C(55) C(56) 112.9(6) yes . . .
C(54) C(55) C(56) 107.0(6) yes . . .
C(51) C(56) C(55) 114.4(9) yes . . .
O(9) C(57) C(58) 113.5(7) yes . . .
O(8) C(58) C(57) 112.2(9) yes . . .
O(8) C(59) C(60) 113.8(10) yes . . .
O(7) C(60) C(59) 116.9(11) yes . . .
O(7) C(61) C(62) 104.8(7) yes . . .
O(7) C(61) C(66) 113.6(5) yes . . .
C(62) C(61) C(66) 113.3(7) yes . . .
C(61) C(62) C(63) 109.5(8) yes . . .
C(62) C(63) C(64) 111.0(6) yes . . .
C(63) C(64) C(65) 109.7(9) yes . . .
C(64) C(65) C(66) 112.9(8) yes . . .
O(12) C(66) C(61) 106.0(6) yes . . .
O(12) C(66) C(65) 113.9(7) yes . . .
C(61) C(66) C(65) 107.5(5) yes . . .
O(12) C(67) C(68) 109.7(8) yes . . .
O(11) C(68) C(67) 114.1(8) yes . . .
O(11) C(69) C(70) 125.7(10) yes . . .
O(10) C(70) C(69) 126.6(10) yes . . .
C(75) O(13) C(77) 112.5(7) yes . . .
C(78) O(14) C(79) 118.3(5) yes . . .
C(80) O(15) C(81) 115.1(4) yes . . .
C(83) O(16) C(87) 120.4(6) yes . . .
C(88) O(17) C(89) 117.0(8) yes . . .
C(76) O(18) C(90) 113.3(7) yes . . .
C(72) C(71) C(76) 109.7(7) yes . . .
C(71) C(72) C(73) 111.2(6) yes . . .
C(72) C(73) C(74) 111.7(8) yes . . .
C(73) C(74) C(75) 109.9(8) yes . . .
O(13) C(75) C(74) 112.4(7) yes . . .
O(13) C(75) C(76) 106.8(6) yes . . .
C(74) C(75) C(76) 111.0(5) yes . . .
O(18) C(76) C(71) 107.4(6) yes . . .
O(18) C(76) C(75) 114.1(5) yes . . .
C(71) C(76) C(75) 112.2(7) yes . . .
O(13) C(77) C(78) 111.9(8) yes . . .
O(14) C(78) C(77) 114.5(7) yes . . .
O(14) C(79) C(80) 116.5(6) yes . . .
O(15) C(80) C(79) 115.1(6) yes . . .
O(15) C(81) C(82) 109.3(6) yes . . .
O(15) C(81) C(83) 110.3(4) yes . . .
C(82) C(81) C(83) 112.5(6) yes . . .
C(81) C(82) C(84) 110.1(7) yes . . .
O(16) C(83) C(81) 106.1(6) yes . . .
O(16) C(83) C(85) 112.7(6) yes . . .
C(81) C(83) C(85) 109.7(5) yes . . .
C(82) C(84) C(86) 111.5(6) yes . . .
C(83) C(85) C(86) 111.8(8) yes . . .
C(84) C(86) C(85) 110.9(7) yes . . .
O(16) C(87) C(88) 111.9(7) yes . . .
O(17) C(88) C(87) 112.9(10) yes . . .
O(17) C(89) C(90) 116.9(10) yes . . .
O(18) C(90) C(89) 116.4(10) yes . . .
C(102) O(19) C(103) 112.5(6) yes . . .
C(104) O(20) C(105) 112.4(6) yes . . .
C(106) O(21) C(107) 115.6(6) yes . . .
C(112) O(22) C(113) 112.1(4) yes . . .
C(114) O(23) C(115) 114.1(6) yes . . .
C(97) O(24) C(116) 113.4(5) yes . . .
O(24) C(97) C(98) 109.6(6) yes . . .
O(24) C(97) C(102) 112.5(5) yes . . .
C(98) C(97) C(102) 111.3(6) yes . . .
C(97) C(98) C(99) 109.8(7) yes . . .
C(98) C(99) C(100) 111.7(6) yes . . .
C(99) C(100) C(101) 111.5(7) yes . . .
C(100) C(101) C(102) 110.3(7) yes . . .
O(19) C(102) C(97) 105.8(6) yes . . .
O(19) C(102) C(101) 113.9(6) yes . . .
C(97) C(102) C(101) 108.4(6) yes . . .
O(19) C(103) C(104) 107.1(8) yes . . .
O(20) C(104) C(103) 115.1(6) yes . . .
O(20) C(105) C(106) 111.2(8) yes . . .
O(21) C(106) C(105) 112.2(9) yes . . .
O(21) C(107) C(108) 114.5(4) yes . . .
O(21) C(107) C(112) 107.6(5) yes . . .
C(108) C(107) C(112) 112.4(6) yes . . .
C(107) C(108) C(109) 112.3(5) yes . . .
C(108) C(109) C(110) 108.8(6) yes . . .
C(109) C(110) C(111) 112.3(7) yes . . .
C(110) C(111) C(112) 111.1(5) yes . . .
O(22) C(112) C(107) 106.6(4) yes . . .
O(22) C(112) C(111) 113.4(6) yes . . .
C(107) C(112) C(111) 110.7(5) yes . . .
O(22) C(113) C(114) 110.7(5) yes . . .
O(23) C(114) C(113) 108.5(7) yes . . .
O(23) C(115) C(116) 111.2(7) yes . . .
O(24) C(116) C(115) 111.3(5) yes . . .
N(2) C(45) C(46) 108.9(5) yes . . .
N(2) C(45) C(50) 109.2(3) yes . . .
C(46) C(45) C(50) 114.5(4) yes . . .
C(45) C(46) C(47) 112.3(4) yes . . .
C(46) C(47) C(48) 110.7(6) yes . . .
C(47) C(48) C(49) 109.8(4) yes . . .
C(48) C(49) C(50) 113.3(4) yes . . .
N(1) C(50) C(45) 108.2(4) yes . . .
N(1) C(50) C(49) 111.5(4) yes . . .
C(45) C(50) C(49) 111.5(5) yes . . .
C(92) C(91) C(96) 112.9(5) yes . . .
C(91) C(92) C(93) 111.3(4) yes . . .
C(92) C(93) C(94) 111.0(6) yes . . .
C(93) C(94) C(95) 113.3(5) yes . . .
N(3) C(95) C(94) 111.1(5) yes . . .
N(3) C(95) C(96) 108.2(4) yes . . .
C(94) C(95) C(96) 112.8(3) yes . . .
N(4) C(96) C(91) 110.6(4) yes . . .
N(4) C(96) C(95) 108.5(4) yes . . .
C(91) C(96) C(95) 112.3(5) yes . . .
C(26) C(25) H(95) 109.2 no . . .
C(26) C(25) H(96) 109.2 no . . .
C(30) C(25) H(95) 109.2 no . . .
C(30) C(25) H(96) 109.2 no . . .
H(95) C(25) H(96) 107.9 no . . .
C(25) C(26) H(97) 109.2 no . . .
C(25) C(26) H(98) 109.1 no . . .
C(27) C(26) H(97) 109.1 no . . .
C(27) C(26) H(98) 109.1 no . . .
H(97) C(26) H(98) 107.9 no . . .
C(26) C(27) H(99) 109.5 no . . .
C(26) C(27) H(100) 109.5 no . . .
C(28) C(27) H(99) 109.5 no . . .
C(28) C(27) H(100) 109.5 no . . .
H(99) C(27) H(100) 108.1 no . . .
O(4) C(28) H(155) 107.8 no . . .
C(27) C(28) H(155) 107.8 no . . .
C(29) C(28) H(155) 107.8 no . . .
O(5) C(29) H(156) 108.6 no . . .
C(28) C(29) H(156) 108.6 no . . .
C(30) C(29) H(156) 108.6 no . . .
C(25) C(30) H(93) 109.4 no . . .
C(25) C(30) H(94) 109.4 no . . .
C(29) C(30) H(93) 109.3 no . . .
C(29) C(30) H(94) 109.3 no . . .
H(93) C(30) H(94) 108.0 no . . .
O(4) C(31) H(91) 109.4 no . . .
O(4) C(31) H(92) 109.4 no . . .
C(32) C(31) H(91) 109.4 no . . .
C(32) C(31) H(92) 109.4 no . . .
H(91) C(31) H(92) 108.0 no . . .
O(3) C(32) H(89) 109.4 no . . .
O(3) C(32) H(90) 109.4 no . . .
C(31) C(32) H(89) 109.4 no . . .
C(31) C(32) H(90) 109.4 no . . .
H(89) C(32) H(90) 108.0 no . . .
O(3) C(33) H(87) 109.8 no . . .
O(3) C(33) H(88) 109.8 no . . .
C(34) C(33) H(87) 109.9 no . . .
C(34) C(33) H(88) 109.8 no . . .
H(87) C(33) H(88) 108.3 no . . .
O(2) C(34) H(85) 109.7 no . . .
O(2) C(34) H(86) 109.7 no . . .
C(33) C(34) H(85) 109.7 no . . .
C(33) C(34) H(86) 109.7 no . . .
H(85) C(34) H(86) 108.2 no . . .
O(2) C(35) H(151) 108.7 no . . .
C(36) C(35) H(151) 108.7 no . . .
C(40) C(35) H(151) 108.7 no . . .
C(35) C(36) H(83) 109.7 no . . .
C(35) C(36) H(84) 109.7 no . . .
C(37) C(36) H(83) 109.7 no . . .
C(37) C(36) H(84) 109.7 no . . .
H(83) C(36) H(84) 108.2 no . . .
C(36) C(37) H(81) 109.5 no . . .
C(36) C(37) H(82) 109.5 no . . .
C(38) C(37) H(81) 109.5 no . . .
C(38) C(37) H(82) 109.5 no . . .
H(81) C(37) H(82) 108.1 no . . .
C(37) C(38) H(79) 109.0 no . . .
C(37) C(38) H(80) 109.0 no . . .
C(39) C(38) H(79) 109.0 no . . .
C(39) C(38) H(80) 109.0 no . . .
H(79) C(38) H(80) 107.8 no . . .
C(38) C(39) H(77) 110.5 no . . .
C(38) C(39) H(78) 110.4 no . . .
C(40) C(39) H(77) 110.5 no . . .
C(40) C(39) H(78) 110.5 no . . .
H(77) C(39) H(78) 108.6 no . . .
O(1) C(40) H(152) 107.9 no . . .
C(35) C(40) H(152) 107.9 no . . .
C(39) C(40) H(152) 107.9 no . . .
O(1) C(41) H(107) 108.8 no . . .
O(1) C(41) H(108) 108.8 no . . .
C(42) C(41) H(107) 108.8 no . . .
C(42) C(41) H(108) 108.8 no . . .
H(107) C(41) H(108) 107.7 no . . .
O(6) C(42) H(105) 108.8 no . . .
O(6) C(42) H(106) 108.7 no . . .
C(41) C(42) H(105) 108.8 no . . .
C(41) C(42) H(106) 108.7 no . . .
H(105) C(42) H(106) 107.6 no . . .
O(6) C(43) H(103) 110.3 no . . .
O(6) C(43) H(104) 110.3 no . . .
C(44) C(43) H(103) 110.3 no . . .
C(44) C(43) H(104) 110.3 no . . .
H(103) C(43) H(104) 108.5 no . . .
O(5) C(44) H(101) 109.5 no . . .
O(5) C(44) H(102) 109.5 no . . .
C(43) C(44) H(101) 109.5 no . . .
C(43) C(44) H(102) 109.5 no . . .
H(101) C(44) H(102) 108.1 no . . .
C(52) C(51) H(135) 109.6 no . . .
C(52) C(51) H(136) 109.6 no . . .
C(56) C(51) H(135) 109.6 no . . .
C(56) C(51) H(136) 109.6 no . . .
H(135) C(51) H(136) 108.1 no . . .
C(51) C(52) H(137) 109.5 no . . .
C(51) C(52) H(138) 109.5 no . . .
C(53) C(52) H(137) 109.5 no . . .
C(53) C(52) H(138) 109.5 no . . .
H(137) C(52) H(138) 108.1 no . . .
C(52) C(53) H(139) 109.8 no . . .
C(52) C(53) H(140) 109.8 no . . .
C(54) C(53) H(139) 109.8 no . . .
C(54) C(53) H(140) 109.8 no . . .
H(139) C(53) H(140) 108.2 no . . .
O(10) C(54) H(150) 108.3 no . . .
C(53) C(54) H(150) 108.3 no . . .
C(55) C(54) H(150) 108.2 no . . .
O(9) C(55) H(149) 110.4 no . . .
C(54) C(55) H(149) 110.4 no . . .
C(56) C(55) H(149) 110.4 no . . .
C(51) C(56) H(133) 108.7 no . . .
C(51) C(56) H(134) 108.7 no . . .
C(55) C(56) H(133) 108.7 no . . .
C(55) C(56) H(134) 108.7 no . . .
H(133) C(56) H(134) 107.6 no . . .
O(9) C(57) H(131) 108.9 no . . .
O(9) C(57) H(132) 108.9 no . . .
C(58) C(57) H(131) 108.9 no . . .
C(58) C(57) H(132) 108.9 no . . .
H(131) C(57) H(132) 107.7 no . . .
O(8) C(58) H(129) 109.2 no . . .
O(8) C(58) H(130) 109.2 no . . .
C(57) C(58) H(129) 109.2 no . . .
C(57) C(58) H(130) 109.2 no . . .
H(129) C(58) H(130) 107.9 no . . .
O(8) C(59) H(127) 108.8 no . . .
O(8) C(59) H(128) 108.8 no . . .
C(60) C(59) H(127) 108.8 no . . .
C(60) C(59) H(128) 108.8 no . . .
H(127) C(59) H(128) 107.7 no . . .
O(7) C(60) H(125) 108.1 no . . .
O(7) C(60) H(126) 108.1 no . . .
C(59) C(60) H(125) 108.1 no . . .
C(59) C(60) H(126) 108.1 no . . .
H(125) C(60) H(126) 107.3 no . . .
O(7) C(61) H(153) 108.3 no . . .
C(62) C(61) H(153) 108.3 no . . .
C(66) C(61) H(153) 108.3 no . . .
C(61) C(62) H(113) 109.8 no . . .
C(61) C(62) H(114) 109.8 no . . .
C(63) C(62) H(113) 109.8 no . . .
C(63) C(62) H(114) 109.8 no . . .
H(113) C(62) H(114) 108.2 no . . .
C(62) C(63) H(109) 109.4 no . . .
C(62) C(63) H(110) 109.4 no . . .
C(64) C(63) H(109) 109.4 no . . .
C(64) C(63) H(110) 109.4 no . . .
H(109) C(63) H(110) 108.0 no . . .
C(63) C(64) H(111) 109.7 no . . .
C(63) C(64) H(112) 109.7 no . . .
C(65) C(64) H(111) 109.7 no . . .
C(65) C(64) H(112) 109.7 no . . .
H(111) C(64) H(112) 108.2 no . . .
C(64) C(65) H(115) 109.0 no . . .
C(64) C(65) H(116) 109.0 no . . .
C(66) C(65) H(115) 109.0 no . . .
C(66) C(65) H(116) 109.0 no . . .
H(115) C(65) H(116) 107.8 no . . .
O(12) C(66) H(154) 109.7 no . . .
C(61) C(66) H(154) 109.8 no . . .
C(65) C(66) H(154) 109.7 no . . .
O(12) C(67) H(147) 109.7 no . . .
O(12) C(67) H(148) 109.7 no . . .
C(68) C(67) H(147) 109.7 no . . .
C(68) C(67) H(148) 109.7 no . . .
H(147) C(67) H(148) 108.2 no . . .
O(11) C(68) H(145) 108.7 no . . .
O(11) C(68) H(146) 108.7 no . . .
C(67) C(68) H(145) 108.7 no . . .
C(67) C(68) H(146) 108.7 no . . .
H(145) C(68) H(146) 107.6 no . . .
O(11) C(69) H(143) 105.9 no . . .
O(11) C(69) H(144) 105.9 no . . .
C(70) C(69) H(143) 105.9 no . . .
C(70) C(69) H(144) 105.9 no . . .
H(143) C(69) H(144) 106.2 no . . .
O(10) C(70) H(141) 105.7 no . . .
O(10) C(70) H(142) 105.7 no . . .
C(69) C(70) H(141) 105.7 no . . .
C(69) C(70) H(142) 105.7 no . . .
H(141) C(70) H(142) 106.1 no . . .
C(72) C(71) H(29) 109.7 no . . .
C(72) C(71) H(30) 109.7 no . . .
C(76) C(71) H(29) 109.7 no . . .
C(76) C(71) H(30) 109.7 no . . .
H(29) C(71) H(30) 108.2 no . . .
C(71) C(72) H(27) 109.4 no . . .
C(71) C(72) H(28) 109.4 no . . .
C(73) C(72) H(27) 109.4 no . . .
C(73) C(72) H(28) 109.4 no . . .
H(27) C(72) H(28) 108.0 no . . .
C(72) C(73) H(25) 109.3 no . . .
C(72) C(73) H(26) 109.3 no . . .
C(74) C(73) H(25) 109.3 no . . .
C(74) C(73) H(26) 109.3 no . . .
H(25) C(73) H(26) 107.9 no . . .
C(73) C(74) H(23) 109.7 no . . .
C(73) C(74) H(24) 109.7 no . . .
C(75) C(74) H(23) 109.7 no . . .
C(75) C(74) H(24) 109.7 no . . .
H(23) C(74) H(24) 108.2 no . . .
O(13) C(75) H(163) 108.8 no . . .
C(74) C(75) H(163) 108.8 no . . .
C(76) C(75) H(163) 108.8 no . . .
O(18) C(76) H(164) 107.6 no . . .
C(71) C(76) H(164) 107.6 no . . .
C(75) C(76) H(164) 107.6 no . . .
O(13) C(77) H(21) 109.2 no . . .
O(13) C(77) H(22) 109.2 no . . .
C(78) C(77) H(21) 109.2 no . . .
C(78) C(77) H(22) 109.2 no . . .
H(21) C(77) H(22) 107.9 no . . .
O(14) C(78) H(19) 108.6 no . . .
O(14) C(78) H(20) 108.6 no . . .
C(77) C(78) H(19) 108.6 no . . .
C(77) C(78) H(20) 108.6 no . . .
H(19) C(78) H(20) 107.6 no . . .
O(14) C(79) H(17) 108.1 no . . .
O(14) C(79) H(18) 108.2 no . . .
C(80) C(79) H(17) 108.2 no . . .
C(80) C(79) H(18) 108.2 no . . .
H(17) C(79) H(18) 107.3 no . . .
O(15) C(80) H(15) 108.5 no . . .
O(15) C(80) H(16) 108.5 no . . .
C(79) C(80) H(15) 108.5 no . . .
C(79) C(80) H(16) 108.5 no . . .
H(15) C(80) H(16) 107.5 no . . .
O(15) C(81) H(157) 108.2 no . . .
C(82) C(81) H(157) 108.2 no . . .
C(83) C(81) H(157) 108.2 no . . .
C(81) C(82) H(13) 109.7 no . . .
C(81) C(82) H(14) 109.6 no . . .
C(84) C(82) H(13) 109.6 no . . .
C(84) C(82) H(14) 109.6 no . . .
H(13) C(82) H(14) 108.2 no . . .
O(16) C(83) H(158) 109.4 no . . .
C(81) C(83) H(158) 109.4 no . . .
C(85) C(83) H(158) 109.4 no . . .
C(82) C(84) H(9) 109.3 no . . .
C(82) C(84) H(10) 109.3 no . . .
C(86) C(84) H(9) 109.3 no . . .
C(86) C(84) H(10) 109.3 no . . .
H(9) C(84) H(10) 108.0 no . . .
C(83) C(85) H(11) 109.3 no . . .
C(83) C(85) H(12) 109.3 no . . .
C(86) C(85) H(11) 109.2 no . . .
C(86) C(85) H(12) 109.2 no . . .
H(11) C(85) H(12) 107.9 no . . .
C(84) C(86) H(7) 109.5 no . . .
C(84) C(86) H(8) 109.5 no . . .
C(85) C(86) H(7) 109.4 no . . .
C(85) C(86) H(8) 109.5 no . . .
H(7) C(86) H(8) 108.0 no . . .
O(16) C(87) H(31) 109.2 no . . .
O(16) C(87) H(32) 109.2 no . . .
C(88) C(87) H(31) 109.2 no . . .
C(88) C(87) H(32) 109.2 no . . .
H(31) C(87) H(32) 107.9 no . . .
O(17) C(88) H(33) 109.0 no . . .
O(17) C(88) H(34) 109.0 no . . .
C(87) C(88) H(33) 109.0 no . . .
C(87) C(88) H(34) 109.0 no . . .
H(33) C(88) H(34) 107.8 no . . .
O(17) C(89) H(35) 108.1 no . . .
O(17) C(89) H(36) 108.1 no . . .
C(90) C(89) H(35) 108.1 no . . .
C(90) C(89) H(36) 108.1 no . . .
H(35) C(89) H(36) 107.3 no . . .
O(18) C(90) H(37) 108.2 no . . .
O(18) C(90) H(38) 108.2 no . . .
C(89) C(90) H(37) 108.2 no . . .
C(89) C(90) H(38) 108.2 no . . .
H(37) C(90) H(38) 107.3 no . . .
O(24) C(97) H(162) 107.8 no . . .
C(98) C(97) H(162) 107.8 no . . .
C(102) C(97) H(162) 107.8 no . . .
C(97) C(98) H(73) 109.7 no . . .
C(97) C(98) H(74) 109.7 no . . .
C(99) C(98) H(73) 109.7 no . . .
C(99) C(98) H(74) 109.7 no . . .
H(73) C(98) H(74) 108.2 no . . .
C(98) C(99) H(75) 109.3 no . . .
C(98) C(99) H(76) 109.3 no . . .
C(100) C(99) H(75) 109.3 no . . .
C(100) C(99) H(76) 109.3 no . . .
H(75) C(99) H(76) 107.9 no . . .
C(99) C(100) H(71) 109.3 no . . .
C(99) C(100) H(72) 109.3 no . . .
C(101) C(100) H(71) 109.3 no . . .
C(101) C(100) H(72) 109.3 no . . .
H(71) C(100) H(72) 108.0 no . . .
C(100) C(101) H(69) 109.6 no . . .
C(100) C(101) H(70) 109.6 no . . .
C(102) C(101) H(69) 109.6 no . . .
C(102) C(101) H(70) 109.6 no . . .
H(69) C(101) H(70) 108.1 no . . .
O(19) C(102) H(161) 109.5 no . . .
C(97) C(102) H(161) 109.5 no . . .
C(101) C(102) H(161) 109.5 no . . .
O(19) C(103) H(67) 110.3 no . . .
O(19) C(103) H(68) 110.3 no . . .
C(104) C(103) H(67) 110.3 no . . .
C(104) C(103) H(68) 110.3 no . . .
H(67) C(103) H(68) 108.6 no . . .
O(20) C(104) H(65) 108.5 no . . .
O(20) C(104) H(66) 108.5 no . . .
C(103) C(104) H(65) 108.5 no . . .
C(103) C(104) H(66) 108.5 no . . .
H(65) C(104) H(66) 107.5 no . . .
O(20) C(105) H(61) 109.4 no . . .
O(20) C(105) H(62) 109.4 no . . .
C(106) C(105) H(61) 109.4 no . . .
C(106) C(105) H(62) 109.4 no . . .
H(61) C(105) H(62) 108.0 no . . .
O(21) C(106) H(63) 109.2 no . . .
O(21) C(106) H(64) 109.2 no . . .
C(105) C(106) H(63) 109.2 no . . .
C(105) C(106) H(64) 109.2 no . . .
H(63) C(106) H(64) 107.9 no . . .
O(21) C(107) H(159) 107.3 no . . .
C(108) C(107) H(159) 107.3 no . . .
C(112) C(107) H(159) 107.3 no . . .
C(107) C(108) H(47) 109.1 no . . .
C(107) C(108) H(48) 109.1 no . . .
C(109) C(108) H(47) 109.1 no . . .
C(109) C(108) H(48) 109.1 no . . .
H(47) C(108) H(48) 107.9 no . . .
C(108) C(109) H(49) 109.9 no . . .
C(108) C(109) H(50) 109.9 no . . .
C(110) C(109) H(49) 109.9 no . . .
C(110) C(109) H(50) 109.9 no . . .
H(49) C(109) H(50) 108.3 no . . .
C(109) C(110) H(51) 109.1 no . . .
C(109) C(110) H(52) 109.1 no . . .
C(111) C(110) H(51) 109.2 no . . .
C(111) C(110) H(52) 109.1 no . . .
H(51) C(110) H(52) 107.9 no . . .
C(110) C(111) H(53) 109.4 no . . .
C(110) C(111) H(54) 109.4 no . . .
C(112) C(111) H(53) 109.4 no . . .
C(112) C(111) H(54) 109.4 no . . .
H(53) C(111) H(54) 108.0 no . . .
O(22) C(112) H(160) 108.7 no . . .
C(107) C(112) H(160) 108.7 no . . .
C(111) C(112) H(160) 108.7 no . . .
O(22) C(113) H(55) 109.5 no . . .
O(22) C(113) H(56) 109.5 no . . .
C(114) C(113) H(55) 109.5 no . . .
C(114) C(113) H(56) 109.5 no . . .
H(55) C(113) H(56) 108.1 no . . .
O(23) C(114) H(57) 110.0 no . . .
O(23) C(114) H(58) 110.0 no . . .
C(113) C(114) H(57) 110.0 no . . .
C(113) C(114) H(58) 110.0 no . . .
H(57) C(114) H(58) 108.4 no . . .
O(23) C(115) H(59) 109.4 no . . .
O(23) C(115) H(60) 109.4 no . . .
C(116) C(115) H(59) 109.4 no . . .
C(116) C(115) H(60) 109.4 no . . .
H(59) C(115) H(60) 108.0 no . . .
O(24) C(116) H(5) 109.4 no . . .
O(24) C(116) H(6) 109.4 no . . .
C(115) C(116) H(5) 109.4 no . . .
C(115) C(116) H(6) 109.4 no . . .
H(5) C(116) H(6) 108.0 no . . .
C(50) N(1) H(171) 109.5 no . . .
C(50) N(1) H(172) 109.5 no . . .
C(50) N(1) H(173) 109.5 no . . .
H(171) N(1) H(172) 109.5 no . . .
H(171) N(1) H(173) 109.5 no . . .
H(172) N(1) H(173) 109.5 no . . .
C(45) N(2) H(174) 109.5 no . . .
C(45) N(2) H(175) 109.5 no . . .
C(45) N(2) H(176) 109.5 no . . .
H(174) N(2) H(175) 109.5 no . . .
H(174) N(2) H(176) 109.5 no . . .
H(175) N(2) H(176) 109.5 no . . .
N(2) C(45) H(1) 108.0 no . . .
C(46) C(45) H(1) 108.0 no . . .
C(50) C(45) H(1) 108.0 no . . .
C(45) C(46) H(123) 109.2 no . . .
C(45) C(46) H(124) 109.2 no . . .
C(47) C(46) H(123) 109.1 no . . .
C(47) C(46) H(124) 109.1 no . . .
H(123) C(46) H(124) 107.9 no . . .
C(46) C(47) H(121) 109.5 no . . .
C(46) C(47) H(122) 109.5 no . . .
C(48) C(47) H(121) 109.5 no . . .
C(48) C(47) H(122) 109.5 no . . .
H(121) C(47) H(122) 108.1 no . . .
C(47) C(48) H(119) 109.7 no . . .
C(47) C(48) H(120) 109.7 no . . .
C(49) C(48) H(119) 109.7 no . . .
C(49) C(48) H(120) 109.7 no . . .
H(119) C(48) H(120) 108.2 no . . .
C(48) C(49) H(117) 108.9 no . . .
C(48) C(49) H(118) 108.9 no . . .
C(50) C(49) H(117) 108.9 no . . .
C(50) C(49) H(118) 108.9 no . . .
H(117) C(49) H(118) 107.7 no . . .
N(1) C(50) H(2) 108.5 no . . .
C(45) C(50) H(2) 108.5 no . . .
C(49) C(50) H(2) 108.5 no . . .
C(95) N(3) H(165) 109.5 no . . .
C(95) N(3) H(166) 109.5 no . . .
C(95) N(3) H(167) 109.5 no . . .
H(165) N(3) H(166) 109.5 no . . .
H(165) N(3) H(167) 109.5 no . . .
H(166) N(3) H(167) 109.5 no . . .
C(96) N(4) H(168) 109.5 no . . .
C(96) N(4) H(169) 109.5 no . . .
C(96) N(4) H(170) 109.5 no . . .
H(168) N(4) H(169) 109.5 no . . .
H(168) N(4) H(170) 109.5 no . . .
H(169) N(4) H(170) 109.5 no . . .
C(92) C(91) H(39) 109.0 no . . .
C(92) C(91) H(40) 109.0 no . . .
C(96) C(91) H(39) 109.0 no . . .
C(96) C(91) H(40) 109.0 no . . .
H(39) C(91) H(40) 107.8 no . . .
C(91) C(92) H(41) 109.4 no . . .
C(91) C(92) H(42) 109.4 no . . .
C(93) C(92) H(41) 109.4 no . . .
C(93) C(92) H(42) 109.4 no . . .
H(41) C(92) H(42) 108.0 no . . .
C(92) C(93) H(43) 109.4 no . . .
C(92) C(93) H(44) 109.4 no . . .
C(94) C(93) H(43) 109.4 no . . .
C(94) C(93) H(44) 109.4 no . . .
H(43) C(93) H(44) 108.0 no . . .
C(93) C(94) H(45) 108.9 no . . .
C(93) C(94) H(46) 108.9 no . . .
C(95) C(94) H(45) 108.9 no . . .
C(95) C(94) H(46) 108.9 no . . .
H(45) C(94) H(46) 107.7 no . . .
N(3) C(95) H(3) 108.2 no . . .
C(94) C(95) H(3) 108.2 no . . .
C(96) C(95) H(3) 108.2 no . . .
N(4) C(96) H(4) 108.4 no . . .
C(91) C(96) H(4) 108.4 no . . .
C(95) C(96) H(4) 108.4 no . . .

loop_
_geom_bond_atom_site_label_1
_geom_bond_atom_site_label_2
_geom_bond_distance
_geom_bond_publ_flag
_geom_bond_site_symmetry_1
_geom_bond_site_symmetry_2
Ni(1) S(1) 2.161(2) yes . .
Ni(1) S(5) 2.1581(19) yes . .
Ni(1) S(6) 2.157(2) yes . .
Ni(1) S(10) 2.172(2) yes . .
S(1) C(1) 1.696(6) yes . .
S(2) C(1) 1.740(7) yes . .
S(2) C(2) 1.723(8) yes . .
S(3) C(2) 1.625(7) yes . .
S(4) C(2) 1.760(9) yes . .
S(4) C(3) 1.749(6) yes . .
S(5) C(3) 1.693(7) yes . .
S(6) C(4) 1.717(6) yes . .
S(7) C(4) 1.743(7) yes . .
S(7) C(5) 1.757(9) yes . .
S(8) C(5) 1.626(7) yes . .
S(9) C(5) 1.711(10) yes . .
S(9) C(6) 1.733(6) yes . .
S(10) C(6) 1.711(7) yes . .
C(1) C(3) 1.375(11) yes . .
C(4) C(6) 1.356(11) yes . .
Ni(2) S(11) 2.165(2) yes . .
Ni(2) S(15) 2.160(2) yes . .
Ni(2) S(16) 2.156(2) yes . .
Ni(2) S(20) 2.1614(19) yes . .
S(11) C(7) 1.702(6) yes . .
S(12) C(7) 1.744(7) yes . .
S(12) C(8) 1.742(10) yes . .
S(13) C(8) 1.634(7) yes . .
S(14) C(8) 1.722(10) yes . .
S(14) C(9) 1.727(6) yes . .
S(15) C(9) 1.710(7) yes . .
S(16) C(10) 1.716(6) yes . .
S(17) C(10) 1.737(7) yes . .
S(17) C(11) 1.757(8) yes . .
S(18) C(11) 1.616(7) yes . .
S(19) C(11) 1.728(9) yes . .
S(19) C(12) 1.720(6) yes . .
S(20) C(12) 1.712(7) yes . .
C(7) C(9) 1.381(12) yes . .
C(10) C(12) 1.362(11) yes . .
Ni(3) S(21) 2.157(2) yes . .
Ni(3) S(25) 2.1487(18) yes . .
Ni(3) S(26) 2.163(2) yes . .
Ni(3) S(30) 2.1624(18) yes . .
S(21) C(13) 1.721(6) yes . .
S(22) C(13) 1.723(6) yes . .
S(22) C(14) 1.732(8) yes . .
S(23) C(14) 1.634(6) yes . .
S(24) C(14) 1.713(9) yes . .
S(24) C(15) 1.746(5) yes . .
S(25) C(15) 1.706(6) yes . .
S(26) C(16) 1.721(6) yes . .
S(27) C(16) 1.739(7) yes . .
S(27) C(17) 1.742(9) yes . .
S(28) C(17) 1.623(7) yes . .
S(29) C(17) 1.743(10) yes . .
S(29) C(18) 1.727(6) yes . .
S(30) C(18) 1.712(7) yes . .
C(13) C(15) 1.361(11) yes . .
C(16) C(18) 1.367(12) yes . .
Ni(4) S(31) 2.157(2) yes . .
Ni(4) S(35) 2.1651(19) yes . .
Ni(4) S(36) 2.162(2) yes . .
Ni(4) S(40) 2.1629(18) yes . .
S(31) C(19) 1.708(6) yes . .
S(32) C(19) 1.733(7) yes . .
S(32) C(20) 1.719(8) yes . .
S(33) C(20) 1.641(7) yes . .
S(34) C(20) 1.742(10) yes . .
S(34) C(21) 1.736(6) yes . .
S(35) C(21) 1.705(7) yes . .
S(36) C(22) 1.699(6) yes . .
S(37) C(22) 1.727(7) yes . .
S(37) C(23) 1.752(9) yes . .
S(38) C(23) 1.627(7) yes . .
S(39) C(23) 1.719(10) yes . .
S(39) C(24) 1.722(5) yes . .
S(40) C(24) 1.692(6) yes . .
C(19) C(21) 1.384(12) yes . .
C(22) C(24) 1.425(11) yes . .
O(1) C(40) 1.451(7) yes . .
O(1) C(41) 1.421(11) yes . .
O(2) C(34) 1.406(9) yes . .
O(2) C(35) 1.433(9) yes . .
O(3) C(32) 1.402(9) yes . .
O(3) C(33) 1.421(8) yes . .
O(4) C(28) 1.433(7) yes . .
O(4) C(31) 1.388(6) yes . .
O(5) C(29) 1.441(9) yes . .
O(5) C(44) 1.424(13) yes . .
O(6) C(42) 1.376(12) yes . .
O(6) C(43) 1.411(7) yes . .
C(25) C(26) 1.520(15) yes . .
C(25) C(30) 1.508(11) yes . .
C(26) C(27) 1.543(10) yes . .
C(27) C(28) 1.516(8) yes . .
C(28) C(29) 1.492(12) yes . .
C(29) C(30) 1.511(10) yes . .
C(31) C(32) 1.482(10) yes . .
C(33) C(34) 1.484(12) yes . .
C(35) C(36) 1.563(8) yes . .
C(35) C(40) 1.498(11) yes . .
C(36) C(37) 1.511(12) yes . .
C(37) C(38) 1.504(13) yes . .
C(38) C(39) 1.516(9) yes . .
C(39) C(40) 1.508(11) yes . .
C(41) C(42) 1.445(9) yes . .
C(43) C(44) 1.476(14) yes . .
O(7) C(60) 1.379(17) yes . .
O(7) C(61) 1.446(9) yes . .
O(8) C(58) 1.423(11) yes . .
O(8) C(59) 1.413(11) yes . .
O(9) C(55) 1.444(10) yes . .
O(9) C(57) 1.410(9) yes . .
O(10) C(54) 1.431(8) yes . .
O(10) C(70) 1.433(11) yes . .
O(11) C(68) 1.364(11) yes . .
O(11) C(69) 1.392(11) yes . .
O(12) C(66) 1.436(9) yes . .
O(12) C(67) 1.459(9) yes . .
C(51) C(52) 1.560(16) yes . .
C(51) C(56) 1.471(16) yes . .
C(52) C(53) 1.499(13) yes . .
C(53) C(54) 1.507(13) yes . .
C(54) C(55) 1.538(11) yes . .
C(55) C(56) 1.508(12) yes . .
C(57) C(58) 1.451(14) yes . .
C(59) C(60) 1.418(17) yes . .
C(61) C(62) 1.480(14) yes . .
C(61) C(66) 1.530(11) yes . .
C(62) C(63) 1.519(13) yes . .
C(63) C(64) 1.486(15) yes . .
C(64) C(65) 1.502(16) yes . .
C(65) C(66) 1.516(11) yes . .
C(67) C(68) 1.434(12) yes . .
C(69) C(70) 1.191(18) yes . .
O(13) C(75) 1.432(9) yes . .
O(13) C(77) 1.413(9) yes . .
O(14) C(78) 1.388(9) yes . .
O(14) C(79) 1.356(8) yes . .
O(15) C(80) 1.405(9) yes . .
O(15) C(81) 1.424(7) yes . .
O(16) C(83) 1.450(8) yes . .
O(16) C(87) 1.463(9) yes . .
O(17) C(88) 1.440(11) yes . .
O(17) C(89) 1.371(10) yes . .
O(18) C(76) 1.441(8) yes . .
O(18) C(90) 1.397(16) yes . .
C(71) C(72) 1.551(12) yes . .
C(71) C(76) 1.503(13) yes . .
C(72) C(73) 1.461(13) yes . .
C(73) C(74) 1.567(15) yes . .
C(74) C(75) 1.519(12) yes . .
C(75) C(76) 1.498(10) yes . .
C(77) C(78) 1.417(12) yes . .
C(79) C(80) 1.418(11) yes . .
C(81) C(82) 1.509(12) yes . .
C(81) C(83) 1.489(10) yes . .
C(82) C(84) 1.536(12) yes . .
C(83) C(85) 1.511(10) yes . .
C(84) C(86) 1.499(13) yes . .
C(85) C(86) 1.520(14) yes . .
C(87) C(88) 1.415(14) yes . .
C(89) C(90) 1.378(17) yes . .
O(19) C(102) 1.436(9) yes . .
O(19) C(103) 1.452(13) yes . .
O(20) C(104) 1.412(7) yes . .
O(20) C(105) 1.398(8) yes . .
O(21) C(106) 1.382(13) yes . .
O(21) C(107) 1.435(6) yes . .
O(22) C(112) 1.458(9) yes . .
O(22) C(113) 1.402(9) yes . .
O(23) C(114) 1.434(8) yes . .
O(23) C(115) 1.406(9) yes . .
O(24) C(97) 1.436(8) yes . .
O(24) C(116) 1.415(7) yes . .
C(97) C(98) 1.523(8) yes . .
C(97) C(102) 1.531(12) yes . .
C(98) C(99) 1.520(11) yes . .
C(99) C(100) 1.543(15) yes . .
C(100) C(101) 1.507(10) yes . .
C(101) C(102) 1.534(10) yes . .
C(103) C(104) 1.478(14) yes . .
C(105) C(106) 1.454(12) yes . .
C(107) C(108) 1.479(10) yes . .
C(107) C(112) 1.491(10) yes . .
C(108) C(109) 1.522(9) yes . .
C(109) C(110) 1.526(13) yes . .
C(110) C(111) 1.492(12) yes . .
C(111) C(112) 1.527(8) yes . .
C(113) C(114) 1.468(11) yes . .
C(115) C(116) 1.462(10) yes . .
N(1) C(50) 1.494(8) yes . .
N(2) C(45) 1.500(7) yes . .
C(45) C(46) 1.519(7) yes . .
C(45) C(50) 1.537(8) yes . .
C(46) C(47) 1.543(9) yes . .
C(47) C(48) 1.500(10) yes . .
C(48) C(49) 1.522(7) yes . .
C(49) C(50) 1.518(9) yes . .
N(3) C(95) 1.503(8) yes . .
N(4) C(96) 1.514(8) yes . .
C(91) C(92) 1.516(10) yes . .
C(91) C(96) 1.513(8) yes . .
C(92) C(93) 1.490(9) yes . .
C(93) C(94) 1.529(10) yes . .
C(94) C(95) 1.525(9) yes . .
C(95) C(96) 1.508(6) yes . .
C(25) H(95) 0.970 no . .
C(25) H(96) 0.970 no . .
C(26) H(97) 0.970 no . .
C(26) H(98) 0.970 no . .
C(27) H(99) 0.970 no . .
C(27) H(100) 0.970 no . .
C(28) H(155) 0.980 no . .
C(29) H(156) 0.980 no . .
C(30) H(93) 0.970 no . .
C(30) H(94) 0.970 no . .
C(31) H(91) 0.970 no . .
C(31) H(92) 0.970 no . .
C(32) H(89) 0.970 no . .
C(32) H(90) 0.970 no . .
C(33) H(87) 0.970 no . .
C(33) H(88) 0.970 no . .
C(34) H(85) 0.970 no . .
C(34) H(86) 0.970 no . .
C(35) H(151) 0.980 no . .
C(36) H(83) 0.970 no . .
C(36) H(84) 0.970 no . .
C(37) H(81) 0.970 no . .
C(37) H(82) 0.970 no . .
C(38) H(79) 0.970 no . .
C(38) H(80) 0.970 no . .
C(39) H(77) 0.970 no . .
C(39) H(78) 0.970 no . .
C(40) H(152) 0.980 no . .
C(41) H(107) 0.970 no . .
C(41) H(108) 0.970 no . .
C(42) H(105) 0.970 no . .
C(42) H(106) 0.970 no . .
C(43) H(103) 0.970 no . .
C(43) H(104) 0.970 no . .
C(44) H(101) 0.970 no . .
C(44) H(102) 0.970 no . .
C(51) H(135) 0.970 no . .
C(51) H(136) 0.970 no . .
C(52) H(137) 0.970 no . .
C(52) H(138) 0.970 no . .
C(53) H(139) 0.970 no . .
C(53) H(140) 0.970 no . .
C(54) H(150) 0.980 no . .
C(55) H(149) 0.980 no . .
C(56) H(133) 0.970 no . .
C(56) H(134) 0.970 no . .
C(57) H(131) 0.970 no . .
C(57) H(132) 0.970 no . .
C(58) H(129) 0.970 no . .
C(58) H(130) 0.970 no . .
C(59) H(127) 0.970 no . .
C(59) H(128) 0.970 no . .
C(60) H(125) 0.970 no . .
C(60) H(126) 0.970 no . .
C(61) H(153) 0.980 no . .
C(62) H(113) 0.970 no . .
C(62) H(114) 0.970 no . .
C(63) H(109) 0.970 no . .
C(63) H(110) 0.970 no . .
C(64) H(111) 0.970 no . .
C(64) H(112) 0.970 no . .
C(65) H(115) 0.970 no . .
C(65) H(116) 0.970 no . .
C(66) H(154) 0.980 no . .
C(67) H(147) 0.970 no . .
C(67) H(148) 0.970 no . .
C(68) H(145) 0.970 no . .
C(68) H(146) 0.970 no . .
C(69) H(143) 0.970 no . .
C(69) H(144) 0.970 no . .
C(70) H(141) 0.970 no . .
C(70) H(142) 0.970 no . .
C(71) H(29) 0.970 no . .
C(71) H(30) 0.970 no . .
C(72) H(27) 0.970 no . .
C(72) H(28) 0.970 no . .
C(73) H(25) 0.970 no . .
C(73) H(26) 0.970 no . .
C(74) H(23) 0.970 no . .
C(74) H(24) 0.970 no . .
C(75) H(163) 0.980 no . .
C(76) H(164) 0.980 no . .
C(77) H(21) 0.970 no . .
C(77) H(22) 0.970 no . .
C(78) H(19) 0.970 no . .
C(78) H(20) 0.970 no . .
C(79) H(17) 0.970 no . .
C(79) H(18) 0.970 no . .
C(80) H(15) 0.970 no . .
C(80) H(16) 0.970 no . .
C(81) H(157) 0.980 no . .
C(82) H(13) 0.970 no . .
C(82) H(14) 0.970 no . .
C(83) H(158) 0.980 no . .
C(84) H(9) 0.970 no . .
C(84) H(10) 0.970 no . .
C(85) H(11) 0.970 no . .
C(85) H(12) 0.970 no . .
C(86) H(7) 0.970 no . .
C(86) H(8) 0.970 no . .
C(87) H(31) 0.970 no . .
C(87) H(32) 0.970 no . .
C(88) H(33) 0.970 no . .
C(88) H(34) 0.970 no . .
C(89) H(35) 0.970 no . .
C(89) H(36) 0.970 no . .
C(90) H(37) 0.970 no . .
C(90) H(38) 0.970 no . .
C(97) H(162) 0.980 no . .
C(98) H(73) 0.970 no . .
C(98) H(74) 0.970 no . .
C(99) H(75) 0.970 no . .
C(99) H(76) 0.970 no . .
C(100) H(71) 0.970 no . .
C(100) H(72) 0.970 no . .
C(101) H(69) 0.970 no . .
C(101) H(70) 0.970 no . .
C(102) H(161) 0.980 no . .
C(103) H(67) 0.970 no . .
C(103) H(68) 0.970 no . .
C(104) H(65) 0.970 no . .
C(104) H(66) 0.970 no . .
C(105) H(61) 0.970 no . .
C(105) H(62) 0.970 no . .
C(106) H(63) 0.970 no . .
C(106) H(64) 0.970 no . .
C(107) H(159) 0.980 no . .
C(108) H(47) 0.970 no . .
C(108) H(48) 0.970 no . .
C(109) H(49) 0.970 no . .
C(109) H(50) 0.970 no . .
C(110) H(51) 0.970 no . .
C(110) H(52) 0.970 no . .
C(111) H(53) 0.970 no . .
C(111) H(54) 0.970 no . .
C(112) H(160) 0.980 no . .
C(113) H(55) 0.970 no . .
C(113) H(56) 0.970 no . .
C(114) H(57) 0.970 no . .
C(114) H(58) 0.970 no . .
C(115) H(59) 0.970 no . .
C(115) H(60) 0.970 no . .
C(116) H(5) 0.970 no . .
C(116) H(6) 0.970 no . .
N(1) H(171) 0.890 no . .
N(1) H(172) 0.890 no . .
N(1) H(173) 0.890 no . .
N(2) H(174) 0.890 no . .
N(2) H(175) 0.890 no . .
N(2) H(176) 0.890 no . .
C(45) H(1) 0.980 no . .
C(46) H(123) 0.970 no . .
C(46) H(124) 0.970 no . .
C(47) H(121) 0.970 no . .
C(47) H(122) 0.970 no . .
C(48) H(119) 0.970 no . .
C(48) H(120) 0.970 no . .
C(49) H(117) 0.970 no . .
C(49) H(118) 0.970 no . .
C(50) H(2) 0.980 no . .
N(3) H(165) 0.890 no . .
N(3) H(166) 0.890 no . .
N(3) H(167) 0.890 no . .
N(4) H(168) 0.890 no . .
N(4) H(169) 0.890 no . .
N(4) H(170) 0.890 no . .
C(91) H(39) 0.970 no . .
C(91) H(40) 0.970 no . .
C(92) H(41) 0.970 no . .
C(92) H(42) 0.970 no . .
C(93) H(43) 0.970 no . .
C(93) H(44) 0.970 no . .
C(94) H(45) 0.970 no . .
C(94) H(46) 0.970 no . .
C(95) H(3) 0.980 no . .
C(96) H(4) 0.980 no . .

loop_
_geom_contact_atom_site_label_1
_geom_contact_atom_site_label_2
_geom_contact_distance
_geom_contact_publ_flag
_geom_contact_site_symmetry_1
_geom_contact_site_symmetry_2
S(4) C(7) 3.535(7) ? . .
S(4) C(9) 3.526(8) ? . .
S(5) Ni(2) 3.557(2) ? . .
S(6) C(10) 3.579(8) ? . .
S(6) C(12) 3.592(7) ? . .
S(7) C(11) 3.598(8) ? . .
S(8) C(114) 3.596(8) ? . 1_445
S(9) S(14) 3.578(3) ? . 1_445
C(1) S(11) 3.558(7) ? . .
C(2) S(12) 3.591(8) ? . .
C(3) S(11) 3.587(7) ? . .
C(4) S(19) 3.555(7) ? . .
C(6) S(19) 3.595(8) ? . .
Ni(2) S(5) 3.557(2) ? . .
S(11) C(1) 3.558(7) ? . .
S(11) C(3) 3.587(7) ? . .
S(12) C(2) 3.591(8) ? . .
S(13) C(33) 3.504(8) ? . 1_665
S(14) S(9) 3.578(3) ? . 1_665
S(16) C(115) 3.569(9) ? . .
S(19) C(4) 3.555(7) ? . .
S(19) C(6) 3.595(8) ? . .
C(7) S(4) 3.535(7) ? . .
C(9) S(4) 3.526(8) ? . .
C(10) S(6) 3.579(8) ? . .
C(11) S(7) 3.598(8) ? . .
C(12) S(6) 3.592(7) ? . .
Ni(3) C(78) 3.441(9) ? . .
S(22) S(37) 3.492(3) ? . 1_655
S(25) S(40) 3.522(3) ? . .
S(28) C(46) 3.558(6) ? . 1_454
Ni(4) C(68) 3.468(10) ? . 1_564
S(37) S(22) 3.492(3) ? . 1_455
S(40) S(25) 3.522(3) ? . .
O(1) N(2) 3.007(7) ? . .
O(2) N(2) 3.258(5) ? . .
O(3) N(2) 2.848(7) ? . .
O(4) N(2) 3.021(6) ? . .
O(4) C(45) 3.233(6) ? . .
O(5) N(2) 3.169(6) ? . .
O(5) C(46) 3.486(8) ? . .
O(6) N(2) 2.849(9) ? . .
C(33) S(13) 3.504(8) ? . 1_445
O(7) N(1) 2.957(6) ? . .
O(7) C(50) 3.303(9) ? . .
O(8) N(1) 2.844(8) ? . .
O(9) N(1) 3.166(6) ? . .
O(10) N(1) 2.976(5) ? . .
O(11) N(1) 3.057(8) ? . .
O(12) N(1) 3.072(7) ? . .
O(12) C(49) 3.583(10) ? . .
C(60) N(1) 3.596(14) ? . .
C(68) Ni(4) 3.468(10) ? . 1_546
O(13) N(4) 3.336(7) ? . .
O(14) N(4) 2.943(7) ? . .
O(15) N(4) 2.884(4) ? . .
O(15) C(91) 3.455(8) ? . .
O(16) N(4) 2.958(6) ? . .
O(16) C(96) 3.330(7) ? . .
O(17) N(4) 2.846(8) ? . .
O(17) C(96) 3.575(9) ? . .
O(18) N(4) 3.214(6) ? . .
C(78) Ni(3) 3.441(9) ? . .
O(19) N(3) 3.350(7) ? . .
O(20) N(3) 2.864(8) ? . .
O(20) C(93) 3.405(9) ? . .
O(21) N(3) 2.826(6) ? . .
O(22) N(3) 3.142(5) ? . .
O(23) N(3) 2.922(7) ? . .
O(23) C(95) 3.580(6) ? . .
O(24) N(3) 3.159(7) ? . .
O(24) C(96) 3.476(7) ? . .
C(105) N(3) 3.569(12) ? . .
C(114) S(8) 3.596(8) ? . 1_665
C(115) S(16) 3.569(9) ? . .
N(1) O(7) 2.957(6) ? . .
N(1) O(8) 2.844(8) ? . .
N(1) O(9) 3.166(6) ? . .
N(1) O(10) 2.976(5) ? . .
N(1) O(11) 3.057(8) ? . .
N(1) O(12) 3.072(7) ? . .
N(1) C(60) 3.596(14) ? . .
N(2) O(1) 3.007(7) ? . .
N(2) O(2) 3.258(5) ? . .
N(2) O(3) 2.848(7) ? . .
N(2) O(4) 3.021(6) ? . .
N(2) O(5) 3.169(6) ? . .
N(2) O(6) 2.849(9) ? . .
C(45) O(4) 3.233(6) ? . .
C(46) S(28) 3.558(6) ? . 1_656
C(46) O(5) 3.486(8) ? . .
C(49) O(12) 3.583(10) ? . .
C(50) O(7) 3.303(9) ? . .
N(3) O(19) 3.350(7) ? . .
N(3) O(20) 2.864(8) ? . .
N(3) O(21) 2.826(6) ? . .
N(3) O(22) 3.142(5) ? . .
N(3) O(23) 2.922(7) ? . .
N(3) O(24) 3.159(7) ? . .
N(3) C(105) 3.569(12) ? . .
N(4) O(13) 3.336(7) ? . .
N(4) O(14) 2.943(7) ? . .
N(4) O(15) 2.884(4) ? . .
N(4) O(16) 2.958(6) ? . .
N(4) O(17) 2.846(8) ? . .
N(4) O(18) 3.214(6) ? . .
C(91) O(15) 3.455(8) ? . .
C(93) O(20) 3.405(9) ? . .
C(95) O(23) 3.580(6) ? . .
C(96) O(16) 3.330(7) ? . .
C(96) O(17) 3.575(9) ? . .
C(96) O(24) 3.476(7) ? . .
Ni(1) H(160) 3.216 ? . 1_545
S(1) H(89) 3.181 ? . .
S(1) H(90) 3.446 ? . .
S(1) H(92) 3.096 ? . .
S(1) H(129) 2.893 ? . .
S(1) H(131) 3.387 ? . .
S(1) H(132) 3.518 ? . .
S(1) H(55) 3.401 ? . 1_545
S(1) H(160) 3.138 ? . 1_545
S(2) H(100) 3.528 ? . .
S(2) H(132) 3.573 ? . .
S(2) H(53) 3.526 ? . 1_545
S(3) H(83) 3.151 ? . 1_665
S(3) H(85) 3.325 ? . 1_665
S(3) H(69) 3.385 ? . 1_655
S(3) H(75) 3.453 ? . 1_655
S(3) H(162) 3.373 ? . 1_655
S(4) H(54) 2.962 ? . 1_545
S(4) H(69) 3.263 ? . 1_655
S(4) H(72) 3.307 ? . 1_655
S(4) H(75) 3.431 ? . 1_655
S(5) H(33) 3.456 ? . .
S(5) H(34) 2.945 ? . .
S(5) H(35) 3.523 ? . .
S(5) H(54) 3.574 ? . 1_545
S(5) H(159) 3.405 ? . 1_545
S(5) H(160) 3.237 ? . 1_545
S(6) H(12) 3.078 ? . .
S(6) H(32) 3.186 ? . .
S(6) H(34) 3.470 ? . .
S(6) H(61) 3.023 ? . 1_545
S(6) H(64) 3.450 ? . 1_545
S(7) H(8) 3.306 ? . .
S(7) H(12) 3.381 ? . .
S(7) H(67) 3.176 ? . 1_545
S(8) H(29) 3.205 ? . 1_445
S(8) H(37) 3.286 ? . 1_445
S(8) H(164) 3.073 ? . 1_445
S(8) H(56) 3.169 ? . 1_445
S(8) H(57) 3.278 ? . 1_445
S(8) H(58) 3.244 ? . 1_445
S(8) H(70) 3.326 ? . 1_545
S(9) H(67) 3.292 ? . 1_545
S(9) H(70) 3.383 ? . 1_545
S(9) H(161) 3.167 ? . 1_545
S(10) H(89) 3.578 ? . .
S(10) H(90) 3.389 ? . .
S(10) H(127) 3.243 ? . .
C(1) H(53) 3.489 ? . 1_545
C(1) H(54) 3.340 ? . 1_545
C(1) H(160) 3.183 ? . 1_545
C(2) H(54) 3.438 ? . 1_545
C(3) H(54) 2.913 ? . 1_545
C(3) H(160) 3.213 ? . 1_545
C(4) H(61) 3.011 ? . 1_545
C(4) H(67) 3.246 ? . 1_545
C(5) H(67) 3.118 ? . 1_545
C(5) H(68) 3.568 ? . 1_545
C(5) H(70) 3.386 ? . 1_545
C(6) H(61) 3.503 ? . 1_545
C(6) H(67) 3.270 ? . 1_545
C(6) H(161) 3.600 ? . 1_545
Ni(2) H(107) 3.366 ? . 1_565
Ni(2) H(151) 3.345 ? . 1_565
S(11) H(106) 3.579 ? . 1_565
S(11) H(107) 3.014 ? . 1_565
S(11) H(132) 3.440 ? . .
S(11) H(133) 3.150 ? . .
S(12) H(102) 3.131 ? . 1_565
S(12) H(109) 3.352 ? . 1_665
S(12) H(135) 3.495 ? . .
S(13) H(85) 3.173 ? . 1_665
S(13) H(87) 3.180 ? . 1_665
S(13) H(88) 3.137 ? . 1_665
S(13) H(94) 3.524 ? . 1_565
S(13) H(114) 3.073 ? . 1_665
S(13) H(126) 3.274 ? . 1_665
S(13) H(127) 3.559 ? . 1_665
S(13) H(153) 3.217 ? . 1_665
S(14) H(94) 3.467 ? . 1_565
S(14) H(102) 3.023 ? . 1_565
S(14) H(156) 3.275 ? . 1_565
S(15) H(36) 3.262 ? . .
S(15) H(59) 3.323 ? . .
S(16) H(86) 3.299 ? . 1_565
S(16) H(151) 3.445 ? . 1_565
S(16) H(31) 3.448 ? . .
S(16) H(34) 2.979 ? . .
S(16) H(5) 2.991 ? . .
S(16) H(59) 3.220 ? . .
S(16) H(60) 3.291 ? . .
S(17) H(83) 3.502 ? . 1_565
S(17) H(32) 3.376 ? . .
S(18) H(93) 3.166 ? . 1_455
S(18) H(98) 3.463 ? . 1_455
S(18) H(155) 3.310 ? . 1_455
S(18) H(53) 3.015 ? . 1_445
S(18) H(56) 3.425 ? . 1_445
S(19) H(84) 3.085 ? . 1_565
S(19) H(93) 3.149 ? . 1_455
S(19) H(95) 3.131 ? . 1_455
S(19) H(98) 3.469 ? . 1_455
S(20) H(107) 3.446 ? . 1_565
S(20) H(151) 3.244 ? . 1_565
S(20) H(128) 3.589 ? . .
S(20) H(129) 3.079 ? . .
S(20) H(130) 3.327 ? . .
C(7) H(102) 3.056 ? . 1_565
C(8) H(94) 3.556 ? . 1_565
C(8) H(101) 3.509 ? . 1_565
C(8) H(102) 3.004 ? . 1_565
C(9) H(102) 2.970 ? . 1_565
C(10) H(83) 3.334 ? . 1_565
C(10) H(84) 3.510 ? . 1_565
C(10) H(151) 3.406 ? . 1_565
C(11) H(93) 3.550 ? . 1_455
C(12) H(83) 3.504 ? . 1_565
C(12) H(84) 3.050 ? . 1_565
C(12) H(151) 3.361 ? . 1_565
Ni(3) H(78) 3.138 ? . 1_564
Ni(3) H(19) 2.987 ? . .
Ni(3) H(20) 2.992 ? . .
S(21) H(105) 2.960 ? . 1_564
S(21) H(108) 3.311 ? . 1_564
S(21) H(134) 3.361 ? . 1_554
S(21) H(150) 3.511 ? . 1_554
S(21) H(20) 3.468 ? . .
S(21) H(22) 3.327 ? . .
S(22) H(105) 3.580 ? . 1_564
S(22) H(112) 3.162 ? . 1_664
S(22) H(115) 3.429 ? . 1_664
S(22) H(116) 3.275 ? . 1_664
S(23) H(116) 2.929 ? . 1_664
S(23) H(10) 3.383 ? . 1_665
S(23) H(13) 3.265 ? . 1_665
S(23) H(15) 2.899 ? . 1_665
S(23) H(157) 2.930 ? . 1_665
S(24) H(25) 3.402 ? . .
S(24) H(26) 3.322 ? . .
S(24) H(120) 3.350 ? . 1_564
S(24) H(122) 3.231 ? . 1_564
S(25) H(19) 3.442 ? . .
S(25) H(120) 2.964 ? . 1_564
S(26) H(78) 3.069 ? . 1_564
S(26) H(18) 3.479 ? . .
S(26) H(19) 3.123 ? . .
S(26) H(41) 3.570 ? . .
S(26) H(44) 3.401 ? . .
S(27) H(137) 3.387 ? . 1_454
S(27) H(139) 3.221 ? . 1_454
S(27) H(18) 3.313 ? . .
S(28) H(96) 3.339 ? . 1_454
S(28) H(104) 3.422 ? . 1_454
S(28) H(139) 3.579 ? . 1_454
S(28) H(140) 3.537 ? . 1_454
S(28) H(122) 3.125 ? . 1_454
S(28) H(123) 3.397 ? . 1_454
S(28) H(124) 3.063 ? . 1_454
S(29) H(96) 3.317 ? . 1_454
S(29) H(125) 3.014 ? . 1_554
S(29) H(147) 3.374 ? . 1_554
S(29) H(154) 2.963 ? . 1_554
S(30) H(78) 3.495 ? . 1_564
S(30) H(108) 3.204 ? . 1_564
S(30) H(152) 3.528 ? . 1_564
S(30) H(149) 3.500 ? . 1_554
S(30) H(20) 3.194 ? . .
C(13) H(105) 3.017 ? . 1_564
C(13) H(22) 3.530 ? . .
C(14) H(116) 3.439 ? . 1_664
C(14) H(25) 3.389 ? . .
C(15) H(26) 3.270 ? . .
C(15) H(120) 3.221 ? . 1_564
C(16) H(78) 3.420 ? . 1_564
C(16) H(79) 3.452 ? . 1_564
C(16) H(17) 3.598 ? . .
C(16) H(18) 3.019 ? . .
C(17) H(96) 3.578 ? . 1_454
C(18) H(78) 3.572 ? . 1_564
C(18) H(79) 3.291 ? . 1_564
C(18) H(17) 3.408 ? . .
C(18) H(18) 3.450 ? . .
Ni(4) H(145) 3.030 ? . 1_564
Ni(4) H(146) 3.029 ? . 1_564
Ni(4) H(47) 3.258 ? . .
Ni(4) H(63) 3.168 ? . .
S(31) H(144) 3.509 ? . 1_564
S(31) H(146) 3.289 ? . 1_564
S(31) H(47) 3.230 ? . .
S(31) H(119) 3.515 ? . 1_564
S(31) H(120) 3.106 ? . 1_564
S(32) H(141) 3.458 ? . 1_564
S(32) H(9) 3.381 ? . 1_665
S(32) H(13) 3.336 ? . 1_665
S(33) H(65) 3.299 ? . 1_665
S(33) H(71) 3.107 ? . 1_665
S(33) H(74) 3.466 ? . 1_665
S(33) H(39) 3.257 ? . 1_665
S(33) H(40) 3.421 ? . 1_665
S(33) H(42) 3.422 ? . 1_665
S(34) H(21) 3.370 ? . 1_565
S(34) H(38) 3.032 ? . 1_565
S(34) H(163) 3.034 ? . 1_565
S(34) H(50) 3.518 ? . .
S(34) H(71) 3.449 ? . 1_665
S(35) H(145) 3.112 ? . 1_564
S(35) H(16) 3.321 ? . 1_565
S(35) H(158) 3.425 ? . 1_565
S(35) H(47) 3.207 ? . .
S(35) H(63) 3.348 ? . .
S(36) H(145) 3.600 ? . 1_564
S(36) H(148) 3.345 ? . 1_564
S(36) H(11) 3.478 ? . 1_565
S(36) H(16) 3.257 ? . 1_565
S(36) H(157) 3.181 ? . 1_565
S(36) H(158) 3.459 ? . 1_565
S(36) H(62) 3.583 ? . .
S(36) H(63) 2.961 ? . .
S(37) H(23) 3.298 ? . 1_455
S(37) H(24) 3.334 ? . 1_455
S(37) H(25) 3.223 ? . 1_455
S(37) H(66) 3.536 ? . .
S(38) H(138) 3.245 ? . 1_454
S(38) H(139) 3.562 ? . 1_454
S(38) H(142) 3.186 ? . 1_454
S(38) H(150) 2.995 ? . 1_454
S(38) H(23) 2.957 ? . 1_455
S(39) H(111) 3.302 ? . 1_564
S(39) H(112) 3.381 ? . 1_564
S(39) H(138) 3.595 ? . 1_454
S(39) H(42) 3.442 ? . .
S(39) H(44) 3.428 ? . .
S(40) H(146) 3.436 ? . 1_564
S(40) H(44) 2.885 ? . .
C(19) H(144) 2.992 ? . 1_564
C(19) H(47) 3.294 ? . .
C(19) H(49) 3.431 ? . .
C(19) H(50) 3.565 ? . .
C(20) H(71) 3.546 ? . 1_665
C(21) H(144) 3.106 ? . 1_564
C(21) H(47) 3.258 ? . .
C(21) H(50) 3.349 ? . .
C(22) H(148) 3.499 ? . 1_564
C(23) H(112) 3.470 ? . 1_564
C(23) H(23) 3.513 ? . 1_455
C(24) H(111) 3.238 ? . 1_564
C(24) H(43) 3.453 ? . .
C(24) H(44) 3.021 ? . .
O(1) H(117) 2.791 ? . .
O(1) H(121) 3.374 ? . .
O(1) H(174) 3.575 ? . .
O(1) H(175) 2.687 ? . .
O(1) H(176) 2.511 ? . .
O(2) H(114) 3.248 ? . .
O(2) H(2) 3.192 ? . .
O(2) H(175) 2.390 ? . .
O(2) H(176) 3.551 ? . .
O(3) H(59) 3.388 ? . 1_545
O(3) H(1) 3.366 ? . .
O(3) H(2) 3.461 ? . .
O(3) H(174) 2.519 ? . .
O(3) H(175) 2.425 ? . .
O(3) H(176) 3.595 ? . .
O(4) H(131) 2.760 ? . .
O(4) H(1) 2.614 ? . .
O(4) H(124) 3.525 ? . .
O(4) H(174) 2.259 ? . .
O(4) H(175) 3.463 ? . .
O(5) H(124) 2.616 ? . .
O(5) H(174) 2.590 ? . .
O(5) H(176) 3.048 ? . .
O(6) H(121) 2.872 ? . .
O(6) H(124) 3.326 ? . .
O(6) H(174) 2.904 ? . .
O(6) H(175) 3.314 ? . .
O(6) H(176) 2.082 ? . .
C(25) H(126) 3.261 ? . 1_655
C(26) H(81) 3.185 ? . 1_665
C(27) H(131) 3.227 ? . .
C(27) H(136) 3.320 ? . .
C(27) H(140) 3.380 ? . .
C(27) H(1) 3.500 ? . .
C(27) H(124) 3.300 ? . .
C(28) H(131) 3.500 ? . .
C(28) H(1) 3.578 ? . .
C(28) H(174) 3.191 ? . .
C(29) H(174) 3.282 ? . .
C(30) H(126) 3.401 ? . 1_655
C(31) H(131) 3.370 ? . .
C(31) H(55) 3.190 ? . 1_545
C(31) H(58) 3.377 ? . 1_545
C(31) H(59) 3.506 ? . 1_545
C(31) H(1) 3.592 ? . .
C(31) H(174) 2.921 ? . .
C(32) H(131) 3.355 ? . .
C(32) H(6) 3.558 ? . 1_545
C(32) H(59) 3.397 ? . 1_545
C(32) H(1) 3.506 ? . .
C(32) H(174) 3.118 ? . .
C(32) H(175) 3.486 ? . .
C(33) H(6) 3.376 ? . 1_545
C(33) H(2) 3.381 ? . .
C(33) H(175) 2.993 ? . .
C(34) H(114) 3.515 ? . .
C(34) H(5) 3.483 ? . 1_545
C(34) H(175) 3.175 ? . .
C(35) H(175) 3.304 ? . .
C(37) H(97) 3.391 ? . 1_445
C(37) H(98) 3.545 ? . 1_445
C(37) H(110) 3.123 ? . .
C(37) H(114) 3.478 ? . .
C(38) H(97) 3.455 ? . 1_445
C(38) H(110) 2.956 ? . .
C(38) H(137) 3.183 ? . 1_445
C(39) H(110) 3.399 ? . .
C(39) H(113) 3.417 ? . .
C(39) H(117) 2.958 ? . .
C(40) H(117) 3.410 ? . .
C(40) H(175) 3.421 ? . .
C(41) H(176) 3.090 ? . .
C(42) H(134) 3.497 ? . 1_545
C(42) H(121) 3.118 ? . .
C(42) H(176) 2.859 ? . .
C(43) H(115) 3.027 ? . 1_655
C(43) H(121) 3.265 ? . .
C(43) H(124) 3.219 ? . .
C(43) H(176) 3.034 ? . .
C(44) H(153) 3.436 ? . 1_655
C(44) H(124) 3.441 ? . .
C(44) H(174) 3.499 ? . .
C(44) H(176) 3.518 ? . .
H(77) C(62) 3.079 ? . .
H(77) C(63) 3.471 ? . .
H(77) H(110) 2.937 ? . .
H(77) H(113) 2.487 ? . .
H(77) H(114) 3.016 ? . .
H(77) C(49) 3.098 ? . .
H(77) H(2) 3.234 ? . .
H(77) H(117) 2.368 ? . .
H(77) H(118) 3.068 ? . .
H(77) H(175) 3.459 ? . .
H(78) Ni(3) 3.138 ? . 1_546
H(78) S(26) 3.069 ? . 1_546
H(78) S(30) 3.495 ? . 1_546
H(78) C(16) 3.420 ? . 1_546
H(78) C(18) 3.572 ? . 1_546
H(78) H(117) 2.899 ? . .
H(79) C(16) 3.452 ? . 1_546
H(79) C(18) 3.291 ? . 1_546
H(79) H(97) 2.894 ? . 1_445
H(79) H(137) 3.241 ? . 1_445
H(80) H(97) 3.569 ? . 1_445
H(80) C(52) 3.230 ? . 1_445
H(80) C(63) 3.265 ? . .
H(80) H(110) 2.312 ? . .
H(80) H(135) 3.393 ? . 1_445
H(80) H(137) 2.418 ? . 1_445
H(80) H(138) 3.387 ? . 1_445
H(81) C(26) 3.185 ? . 1_445
H(81) H(97) 2.691 ? . 1_445
H(81) H(98) 2.779 ? . 1_445
H(81) C(51) 3.522 ? . 1_445
H(81) H(110) 3.389 ? . .
H(81) H(135) 3.175 ? . 1_445
H(81) H(136) 3.153 ? . 1_445
H(81) H(137) 3.260 ? . 1_445
H(82) C(62) 3.157 ? . .
H(82) C(63) 3.165 ? . .
H(82) H(109) 3.344 ? . .
H(82) H(110) 2.578 ? . .
H(82) H(113) 3.364 ? . .
H(82) H(114) 2.555 ? . .
H(82) H(135) 3.451 ? . 1_445
H(83) S(3) 3.151 ? . 1_445
H(83) S(17) 3.502 ? . 1_545
H(83) C(10) 3.334 ? . 1_545
H(83) C(12) 3.504 ? . 1_545
H(84) S(19) 3.085 ? . 1_545
H(84) C(10) 3.510 ? . 1_545
H(84) C(12) 3.050 ? . 1_545
H(84) H(95) 3.538 ? . 1_445
H(84) H(97) 3.483 ? . 1_445
H(84) H(98) 3.148 ? . 1_445
H(85) S(3) 3.325 ? . 1_445
H(85) S(13) 3.173 ? . 1_445
H(85) H(114) 3.183 ? . .
H(86) S(16) 3.299 ? . 1_545
H(86) C(116) 3.417 ? . 1_545
H(86) H(5) 2.750 ? . 1_545
H(86) H(6) 3.311 ? . 1_545
H(86) H(59) 3.387 ? . 1_545
H(86) H(175) 3.575 ? . .
H(87) S(13) 3.180 ? . 1_445
H(87) C(116) 3.382 ? . 1_545
H(87) H(5) 3.299 ? . 1_545
H(87) H(6) 2.646 ? . 1_545
H(88) S(13) 3.137 ? . 1_445
H(88) O(7) 3.093 ? . .
H(88) H(114) 2.951 ? . .
H(88) H(127) 3.109 ? . .
H(88) C(50) 3.579 ? . .
H(88) H(2) 2.687 ? . .
H(88) H(175) 2.932 ? . .
H(89) S(1) 3.181 ? . .
H(89) S(10) 3.578 ? . .
H(89) O(8) 3.230 ? . .
H(89) C(57) 3.384 ? . .
H(89) C(58) 3.409 ? . .
H(89) H(127) 3.250 ? . .
H(89) H(129) 3.149 ? . .
H(89) H(131) 2.592 ? . .
H(89) H(1) 3.131 ? . .
H(89) H(174) 3.372 ? . .
H(90) S(1) 3.446 ? . .
H(90) S(10) 3.389 ? . .
H(90) O(23) 3.191 ? . 1_545
H(90) C(115) 3.313 ? . 1_545
H(90) C(116) 3.420 ? . 1_545
H(90) H(6) 2.743 ? . 1_545
H(90) H(55) 3.238 ? . 1_545
H(90) H(59) 2.940 ? . 1_545
H(91) C(114) 3.430 ? . 1_545
H(91) H(55) 3.242 ? . 1_545
H(91) H(58) 2.745 ? . 1_545
H(91) H(59) 2.875 ? . 1_545
H(91) H(174) 2.965 ? . .
H(92) S(1) 3.096 ? . .
H(92) H(131) 3.434 ? . .
H(92) C(113) 3.193 ? . 1_545
H(92) C(114) 3.529 ? . 1_545
H(92) H(55) 2.419 ? . 1_545
H(92) H(56) 3.372 ? . 1_545
H(92) H(58) 3.166 ? . 1_545
H(93) S(18) 3.166 ? . 1_655
H(93) S(19) 3.149 ? . 1_655
H(93) C(11) 3.550 ? . 1_655
H(94) S(13) 3.524 ? . 1_545
H(94) S(14) 3.467 ? . 1_545
H(94) C(8) 3.556 ? . 1_545
H(94) H(126) 2.716 ? . 1_655
H(95) S(19) 3.131 ? . 1_655
H(95) H(84) 3.538 ? . 1_665
H(95) C(60) 3.460 ? . 1_655
H(95) H(125) 3.334 ? . 1_655
H(95) H(126) 2.884 ? . 1_655
H(95) H(128) 3.092 ? . 1_655
H(96) S(28) 3.339 ? . 1_656
H(96) S(29) 3.317 ? . 1_656
H(96) C(17) 3.578 ? . 1_656
H(96) H(125) 3.471 ? . 1_655
H(96) H(126) 3.051 ? . 1_655
H(97) C(37) 3.391 ? . 1_665
H(97) C(38) 3.455 ? . 1_665
H(97) H(79) 2.894 ? . 1_665
H(97) H(80) 3.569 ? . 1_665
H(97) H(81) 2.691 ? . 1_665
H(97) H(84) 3.483 ? . 1_665
H(97) H(136) 3.286 ? . .
H(97) H(137) 3.156 ? . .
H(97) H(140) 3.457 ? . .
H(98) S(18) 3.463 ? . 1_655
H(98) S(19) 3.469 ? . 1_655
H(98) C(37) 3.545 ? . 1_665
H(98) H(81) 2.779 ? . 1_665
H(98) H(84) 3.148 ? . 1_665
H(99) O(9) 3.511 ? . .
H(99) H(131) 3.306 ? . .
H(99) H(136) 3.457 ? . .
H(99) H(140) 2.766 ? . .
H(99) C(45) 3.410 ? . .
H(99) C(46) 2.995 ? . .
H(99) H(1) 2.954 ? . .
H(99) H(123) 2.922 ? . .
H(99) H(124) 2.393 ? . .
H(99) H(174) 3.469 ? . .
H(100) S(2) 3.528 ? . .
H(100) O(9) 3.175 ? . .
H(100) C(51) 3.501 ? . .
H(100) C(57) 3.018 ? . .
H(100) H(131) 2.557 ? . .
H(100) H(132) 2.898 ? . .
H(100) H(136) 2.565 ? . .
H(100) H(140) 3.201 ? . .
H(100) H(1) 3.506 ? . .
H(101) C(8) 3.509 ? . 1_545
H(101) C(61) 3.547 ? . 1_655
H(101) H(115) 3.352 ? . 1_655
H(101) H(126) 3.087 ? . 1_655
H(101) H(153) 2.605 ? . 1_655
H(102) S(12) 3.131 ? . 1_545
H(102) S(14) 3.023 ? . 1_545
H(102) C(7) 3.056 ? . 1_545
H(102) C(8) 3.004 ? . 1_545
H(102) C(9) 2.970 ? . 1_545
H(103) C(65) 3.402 ? . 1_655
H(103) H(109) 2.894 ? . 1_655
H(103) H(115) 2.474 ? . 1_655
H(103) H(153) 3.257 ? . 1_655
H(104) S(28) 3.422 ? . 1_656
H(104) H(115) 2.771 ? . 1_655
H(104) C(46) 3.332 ? . .
H(104) C(47) 3.221 ? . .
H(104) H(121) 2.727 ? . .
H(104) H(122) 3.189 ? . .
H(104) H(124) 2.642 ? . .
H(104) H(176) 3.060 ? . .
H(105) S(21) 2.960 ? . 1_546
H(105) S(22) 3.580 ? . 1_546
H(105) C(13) 3.017 ? . 1_546
H(105) H(134) 3.590 ? . 1_545
H(105) C(47) 3.525 ? . .
H(105) H(121) 2.568 ? . .
H(105) H(176) 3.023 ? . .
H(106) S(11) 3.579 ? . 1_545
H(106) C(56) 3.225 ? . 1_545
H(106) H(133) 2.871 ? . 1_545
H(106) H(134) 2.668 ? . 1_545
H(107) Ni(2) 3.366 ? . 1_545
H(107) S(11) 3.014 ? . 1_545
H(107) S(20) 3.446 ? . 1_545
H(107) H(176) 3.424 ? . .
H(108) S(21) 3.311 ? . 1_546
H(108) S(30) 3.204 ? . 1_546
H(108) H(133) 3.545 ? . 1_545
H(108) H(134) 3.582 ? . 1_545
H(151) Ni(2) 3.345 ? . 1_545
H(151) S(16) 3.445 ? . 1_545
H(151) S(20) 3.244 ? . 1_545
H(151) C(10) 3.406 ? . 1_545
H(151) C(12) 3.361 ? . 1_545
H(151) H(175) 3.479 ? . .
H(152) S(30) 3.528 ? . 1_546
H(155) S(18) 3.310 ? . 1_655
H(156) S(14) 3.275 ? . 1_545
H(156) H(174) 3.369 ? . .
O(7) H(88) 3.093 ? . .
O(7) H(2) 2.723 ? . .
O(7) H(172) 2.207 ? . .
O(7) H(173) 3.235 ? . .
O(8) H(89) 3.230 ? . .
O(8) H(1) 3.348 ? . .
O(8) H(2) 3.499 ? . .
O(8) H(171) 3.549 ? . .
O(8) H(172) 2.666 ? . .
O(8) H(173) 2.267 ? . .
O(9) H(99) 3.511 ? . .
O(9) H(100) 3.175 ? . .
O(9) H(1) 2.872 ? . .
O(9) H(123) 3.204 ? . .
O(9) H(171) 3.341 ? . .
O(9) H(173) 2.324 ? . .
O(10) H(119) 3.154 ? . .
O(10) H(123) 2.793 ? . .
O(10) H(171) 2.365 ? . .
O(10) H(172) 3.536 ? . .
O(10) H(173) 2.791 ? . .
O(11) H(17) 3.151 ? . 1_556
O(11) H(119) 3.319 ? . .
O(11) H(171) 2.398 ? . .
O(11) H(172) 2.951 ? . .
O(11) H(173) 3.502 ? . .
O(12) H(118) 2.779 ? . .
O(12) H(171) 3.079 ? . .
O(12) H(172) 2.392 ? . .
C(51) H(81) 3.522 ? . 1_665
C(51) H(100) 3.501 ? . .
C(51) H(109) 3.572 ? . 1_665
C(51) H(110) 3.462 ? . 1_665
C(52) H(80) 3.230 ? . 1_665
C(52) H(110) 3.458 ? . 1_665
C(53) H(123) 3.133 ? . .
C(54) H(123) 3.409 ? . .
C(54) H(171) 3.572 ? . .
C(54) H(173) 3.505 ? . .
C(55) H(173) 3.163 ? . .
C(56) H(106) 3.225 ? . 1_565
C(57) H(89) 3.384 ? . .
C(57) H(100) 3.018 ? . .
C(57) H(1) 3.134 ? . .
C(57) H(173) 2.942 ? . .
C(58) H(89) 3.409 ? . .
C(58) H(173) 3.046 ? . .
C(59) H(172) 3.263 ? . .
C(59) H(173) 3.412 ? . .
C(60) H(95) 3.460 ? . 1_455
C(60) H(172) 2.856 ? . .
C(60) H(173) 3.600 ? . .
C(61) H(101) 3.547 ? . 1_455
C(61) H(2) 3.493 ? . .
C(61) H(172) 3.073 ? . .
C(62) H(77) 3.079 ? . .
C(62) H(82) 3.157 ? . .
C(62) H(2) 3.121 ? . .
C(62) H(118) 3.382 ? . .
C(62) H(172) 3.556 ? . .
C(63) H(77) 3.471 ? . .
C(63) H(80) 3.265 ? . .
C(63) H(82) 3.165 ? . .
C(63) H(135) 3.118 ? . 1_445
C(65) H(103) 3.402 ? . 1_455
C(66) H(172) 3.214 ? . .
C(67) H(16) 3.414 ? . 1_556
C(67) H(17) 3.286 ? . 1_556
C(67) H(118) 3.574 ? . .
C(67) H(172) 3.413 ? . .
C(68) H(16) 3.361 ? . 1_556
C(68) H(17) 3.160 ? . 1_556
C(68) H(118) 3.419 ? . .
C(68) H(119) 3.450 ? . .
C(68) H(171) 3.068 ? . .
C(68) H(172) 3.431 ? . .
C(69) H(17) 3.554 ? . 1_556
C(69) H(20) 3.333 ? . 1_556
C(69) H(21) 3.418 ? . 1_556
C(69) H(119) 3.352 ? . .
C(69) H(171) 2.987 ? . .
C(70) H(119) 3.359 ? . .
C(70) H(171) 3.003 ? . .
H(109) S(12) 3.352 ? . 1_445
H(109) H(82) 3.344 ? . .
H(109) H(103) 2.894 ? . 1_455
H(109) C(51) 3.572 ? . 1_445
H(109) H(135) 2.663 ? . 1_445
H(110) C(37) 3.123 ? . .
H(110) C(38) 2.956 ? . .
H(110) C(39) 3.399 ? . .
H(110) H(77) 2.937 ? . .
H(110) H(80) 2.312 ? . .
H(110) H(81) 3.389 ? . .
H(110) H(82) 2.578 ? . .
H(110) C(51) 3.462 ? . 1_445
H(110) C(52) 3.458 ? . 1_445
H(110) H(135) 2.700 ? . 1_445
H(110) H(137) 3.229 ? . 1_445
H(110) H(138) 3.172 ? . 1_445
H(111) S(39) 3.302 ? . 1_546
H(111) C(24) 3.238 ? . 1_546
H(111) H(118) 3.425 ? . .
H(112) S(22) 3.162 ? . 1_446
H(112) S(39) 3.381 ? . 1_546
H(112) C(23) 3.470 ? . 1_546
H(112) H(135) 3.580 ? . 1_445
H(112) H(138) 3.015 ? . 1_445
H(113) C(39) 3.417 ? . .
H(113) H(77) 2.487 ? . .
H(113) H(82) 3.364 ? . .
H(113) N(1) 3.549 ? . .
H(113) C(49) 2.966 ? . .
H(113) C(50) 3.054 ? . .
H(113) H(2) 2.481 ? . .
H(113) H(117) 3.004 ? . .
H(113) H(118) 2.441 ? . .
H(113) H(172) 3.089 ? . .
H(114) S(13) 3.073 ? . 1_445
H(114) O(2) 3.248 ? . .
H(114) C(34) 3.515 ? . .
H(114) C(37) 3.478 ? . .
H(114) H(77) 3.016 ? . .
H(114) H(82) 2.555 ? . .
H(114) H(85) 3.183 ? . .
H(114) H(88) 2.951 ? . .
H(114) H(2) 3.112 ? . .
H(115) S(22) 3.429 ? . 1_446
H(115) C(43) 3.027 ? . 1_455
H(115) H(101) 3.352 ? . 1_455
H(115) H(103) 2.474 ? . 1_455
H(115) H(104) 2.771 ? . 1_455
H(116) S(22) 3.275 ? . 1_446
H(116) S(23) 2.929 ? . 1_446
H(116) C(14) 3.439 ? . 1_446
H(125) S(29) 3.014 ? . 1_556
H(125) H(95) 3.334 ? . 1_455
H(125) H(96) 3.471 ? . 1_455
H(125) N(1) 3.587 ? . .
H(125) H(172) 2.800 ? . .
H(126) S(13) 3.274 ? . 1_445
H(126) C(25) 3.261 ? . 1_455
H(126) C(30) 3.401 ? . 1_455
H(126) H(94) 2.716 ? . 1_455
H(126) H(95) 2.884 ? . 1_455
H(126) H(96) 3.051 ? . 1_455
H(126) H(101) 3.087 ? . 1_455
H(127) S(10) 3.243 ? . .
H(127) S(13) 3.559 ? . 1_445
H(127) H(88) 3.109 ? . .
H(127) H(89) 3.250 ? . .
H(128) S(20) 3.589 ? . .
H(128) H(95) 3.092 ? . 1_455
H(129) S(1) 2.893 ? . .
H(129) S(20) 3.079 ? . .
H(129) H(89) 3.149 ? . .
H(130) S(20) 3.327 ? . .
H(130) H(173) 3.442 ? . .
H(131) S(1) 3.387 ? . .
H(131) O(4) 2.760 ? . .
H(131) C(27) 3.227 ? . .
H(131) C(28) 3.500 ? . .
H(131) C(31) 3.370 ? . .
H(131) C(32) 3.355 ? . .
H(131) H(89) 2.592 ? . .
H(131) H(92) 3.434 ? . .
H(131) H(99) 3.306 ? . .
H(131) H(100) 2.557 ? . .
H(131) C(45) 3.571 ? . .
H(131) H(1) 2.594 ? . .
H(131) H(173) 3.035 ? . .
H(132) S(1) 3.518 ? . .
H(132) S(2) 3.573 ? . .
H(132) S(11) 3.440 ? . .
H(132) H(100) 2.898 ? . .
H(133) S(11) 3.150 ? . .
H(133) H(106) 2.871 ? . 1_565
H(133) H(108) 3.545 ? . 1_565
H(134) S(21) 3.361 ? . 1_556
H(134) C(42) 3.497 ? . 1_565
H(134) H(105) 3.590 ? . 1_565
H(134) H(106) 2.668 ? . 1_565
H(134) H(108) 3.582 ? . 1_565
H(135) S(12) 3.495 ? . .
H(135) H(80) 3.393 ? . 1_665
H(135) H(81) 3.175 ? . 1_665
H(135) H(82) 3.451 ? . 1_665
H(135) C(63) 3.118 ? . 1_665
H(135) H(109) 2.663 ? . 1_665
H(135) H(110) 2.700 ? . 1_665
H(135) H(112) 3.580 ? . 1_665
H(136) C(27) 3.320 ? . .
H(136) H(81) 3.153 ? . 1_665
H(136) H(97) 3.286 ? . .
H(136) H(99) 3.457 ? . .
H(136) H(100) 2.565 ? . .
H(137) S(27) 3.387 ? . 1_656
H(137) C(38) 3.183 ? . 1_665
H(137) H(79) 3.241 ? . 1_665
H(137) H(80) 2.418 ? . 1_665
H(137) H(81) 3.260 ? . 1_665
H(137) H(97) 3.156 ? . .
H(137) H(110) 3.229 ? . 1_665
H(138) S(38) 3.245 ? . 1_656
H(138) S(39) 3.595 ? . 1_656
H(138) H(80) 3.387 ? . 1_665
H(138) H(110) 3.172 ? . 1_665
H(138) H(112) 3.015 ? . 1_665
H(139) S(27) 3.221 ? . 1_656
H(139) S(28) 3.579 ? . 1_656
H(139) S(38) 3.562 ? . 1_656
H(139) H(123) 3.255 ? . .
H(140) S(28) 3.537 ? . 1_656
H(140) C(27) 3.380 ? . .
H(140) H(97) 3.457 ? . .
H(140) H(99) 2.766 ? . .
H(140) H(100) 3.201 ? . .
H(140) C(46) 3.293 ? . .
H(140) H(123) 2.447 ? . .
H(140) H(124) 3.343 ? . .
H(141) S(32) 3.458 ? . 1_546
H(141) H(119) 3.224 ? . .
H(141) H(171) 3.489 ? . .
H(142) S(38) 3.186 ? . 1_656
H(142) H(20) 3.326 ? . 1_556
H(142) H(21) 3.234 ? . 1_556
H(142) H(22) 3.474 ? . 1_556
H(143) O(14) 3.293 ? . 1_556
H(143) C(77) 3.111 ? . 1_556
H(143) C(78) 3.003 ? . 1_556
H(143) C(79) 3.587 ? . 1_556
H(143) H(17) 2.956 ? . 1_556
H(143) H(20) 2.424 ? . 1_556
H(143) H(21) 2.549 ? . 1_556
H(143) H(22) 3.326 ? . 1_556
H(144) S(31) 3.509 ? . 1_546
H(144) C(19) 2.992 ? . 1_546
H(144) C(21) 3.106 ? . 1_546
H(144) H(21) 3.547 ? . 1_556
H(144) H(119) 3.039 ? . .
H(144) H(171) 3.314 ? . .
H(145) Ni(4) 3.030 ? . 1_546
H(145) S(35) 3.112 ? . 1_546
H(145) S(36) 3.600 ? . 1_546
H(145) C(79) 3.336 ? . 1_556
H(145) C(80) 3.304 ? . 1_556
H(145) H(16) 2.573 ? . 1_556
H(145) H(17) 2.731 ? . 1_556
H(146) Ni(4) 3.029 ? . 1_546
H(146) S(31) 3.289 ? . 1_546
H(146) S(40) 3.436 ? . 1_546
H(146) N(1) 3.495 ? . .
H(146) C(48) 3.279 ? . .
H(146) C(49) 3.368 ? . .
H(146) H(118) 2.716 ? . .
H(146) H(119) 2.722 ? . .
H(146) H(120) 3.335 ? . .
H(146) H(171) 2.867 ? . .
H(146) H(172) 3.411 ? . .
H(147) S(29) 3.374 ? . 1_556
H(147) C(79) 3.395 ? . 1_556
H(147) C(80) 3.374 ? . 1_556
H(147) H(15) 3.057 ? . 1_556
H(147) H(16) 3.118 ? . 1_556
H(147) H(17) 2.627 ? . 1_556
H(148) S(36) 3.345 ? . 1_546
H(148) C(22) 3.499 ? . 1_546
H(148) H(15) 3.533 ? . 1_556
H(148) H(16) 3.231 ? . 1_556
H(149) S(30) 3.500 ? . 1_556
H(149) H(173) 3.144 ? . .
H(150) S(21) 3.511 ? . 1_556
H(150) S(38) 2.995 ? . 1_656
H(153) S(13) 3.217 ? . 1_445
H(153) C(44) 3.436 ? . 1_455
H(153) H(101) 2.605 ? . 1_455
H(153) H(103) 3.257 ? . 1_455
H(154) S(29) 2.963 ? . 1_556
H(154) H(172) 3.491 ? . .
O(13) H(46) 2.884 ? . .
O(13) H(169) 2.729 ? . .
O(13) H(170) 3.119 ? . .
O(14) H(143) 3.293 ? . 1_554
O(14) H(41) 2.982 ? . .
O(14) H(168) 3.198 ? . .
O(14) H(169) 3.114 ? . .
O(14) H(170) 2.177 ? . .
O(15) H(40) 2.734 ? . .
O(15) H(41) 3.328 ? . .
O(15) H(168) 2.505 ? . .
O(15) H(170) 2.494 ? . .
O(16) H(73) 3.114 ? . .
O(16) H(4) 2.925 ? . .
O(16) H(40) 3.155 ? . .
O(16) H(168) 2.147 ? . .
O(16) H(169) 3.541 ? . .
O(16) H(170) 3.384 ? . .
O(17) H(60) 3.068 ? . .
O(17) H(4) 3.238 ? . .
O(17) H(168) 2.363 ? . .
O(17) H(169) 2.593 ? . .
O(18) H(57) 2.854 ? . .
O(18) H(3) 2.766 ? . .
O(18) H(168) 3.498 ? . .
O(18) H(169) 2.344 ? . .
C(71) H(48) 3.317 ? . .
C(71) H(52) 3.252 ? . .
C(71) H(57) 3.331 ? . .
C(71) H(3) 3.032 ? . .
C(71) H(46) 3.326 ? . .
C(72) H(8) 3.073 ? . 1_665
C(72) H(10) 3.336 ? . 1_665
C(72) H(49) 3.572 ? . .
C(72) H(52) 3.115 ? . .
C(73) H(10) 3.420 ? . 1_665
C(74) H(66) 3.491 ? . 1_655
C(75) H(169) 3.496 ? . .
C(76) H(3) 3.450 ? . .
C(76) H(169) 3.260 ? . .
C(77) H(143) 3.111 ? . 1_554
C(77) H(170) 3.567 ? . .
C(78) H(143) 3.003 ? . 1_554
C(78) H(41) 3.396 ? . .
C(78) H(46) 3.517 ? . .
C(78) H(170) 3.025 ? . .
C(79) H(143) 3.587 ? . 1_554
C(79) H(145) 3.336 ? . 1_554
C(79) H(147) 3.395 ? . 1_554
C(79) H(41) 3.060 ? . .
C(79) H(170) 2.860 ? . .
C(80) H(145) 3.304 ? . 1_554
C(80) H(147) 3.374 ? . 1_554
C(80) H(168) 3.547 ? . .
C(80) H(170) 3.133 ? . .
C(81) H(40) 3.307 ? . .
C(81) H(168) 3.232 ? . .
C(82) H(40) 2.969 ? . .
C(83) H(168) 2.985 ? . .
C(84) H(27) 3.243 ? . 1_445
C(84) H(49) 3.143 ? . 1_445
C(85) H(62) 3.070 ? . 1_545
C(86) H(27) 3.404 ? . 1_445
C(86) H(28) 3.379 ? . 1_445
C(86) H(51) 3.227 ? . 1_445
C(86) H(73) 3.551 ? . .
C(87) H(60) 3.447 ? . .
C(87) H(73) 3.051 ? . .
C(87) H(4) 3.185 ? . .
C(87) H(168) 2.874 ? . .
C(88) H(60) 3.450 ? . .
C(88) H(168) 2.983 ? . .
C(89) H(60) 3.545 ? . .
C(89) H(168) 3.491 ? . .
C(89) H(169) 3.262 ? . .
C(90) H(72) 3.437 ? . 1_655
C(90) H(169) 3.029 ? . .
H(7) C(98) 3.378 ? . .
H(7) H(51) 2.869 ? . 1_445
H(7) H(73) 2.618 ? . .
H(7) H(74) 3.588 ? . .
H(7) H(76) 3.213 ? . .
H(8) S(7) 3.306 ? . .
H(8) C(72) 3.073 ? . 1_445
H(8) H(27) 2.713 ? . 1_445
H(8) H(28) 2.547 ? . 1_445
H(8) C(110) 3.336 ? . 1_445
H(8) H(49) 3.442 ? . 1_445
H(8) H(51) 2.862 ? . 1_445
H(8) H(52) 2.990 ? . 1_445
H(9) S(32) 3.381 ? . 1_445
H(9) H(27) 3.051 ? . 1_445
H(9) C(109) 3.058 ? . 1_445
H(9) C(110) 3.429 ? . 1_445
H(9) H(49) 2.274 ? . 1_445
H(9) H(50) 3.286 ? . 1_445
H(9) H(51) 3.059 ? . 1_445
H(9) H(52) 3.543 ? . 1_445
H(9) H(76) 3.191 ? . .
H(10) S(23) 3.383 ? . 1_445
H(10) C(72) 3.336 ? . 1_445
H(10) C(73) 3.420 ? . 1_445
H(10) H(25) 2.736 ? . 1_445
H(10) H(27) 2.843 ? . 1_445
H(10) H(28) 3.281 ? . 1_445
H(10) H(49) 3.349 ? . 1_445
H(11) S(36) 3.478 ? . 1_545
H(11) H(28) 3.536 ? . 1_445
H(11) C(105) 3.424 ? . 1_545
H(11) H(62) 2.476 ? . 1_545
H(11) H(66) 3.521 ? . 1_545
H(12) S(6) 3.078 ? . .
H(12) S(7) 3.381 ? . .
H(12) C(105) 3.550 ? . 1_545
H(12) H(62) 2.784 ? . 1_545
H(12) H(64) 3.420 ? . 1_545
H(13) S(23) 3.265 ? . 1_445
H(13) S(32) 3.336 ? . 1_445
H(13) H(40) 3.139 ? . .
H(14) C(98) 3.470 ? . .
H(14) H(73) 3.206 ? . .
H(14) H(74) 2.932 ? . .
H(14) H(76) 3.508 ? . .
H(14) C(91) 3.173 ? . .
H(14) H(39) 3.445 ? . .
H(14) H(40) 2.237 ? . .
H(14) H(168) 3.598 ? . .
H(15) S(23) 2.899 ? . 1_445
H(15) H(147) 3.057 ? . 1_554
H(15) H(148) 3.533 ? . 1_554
H(16) S(35) 3.321 ? . 1_545
H(16) S(36) 3.257 ? . 1_545
H(16) C(67) 3.414 ? . 1_554
H(16) C(68) 3.361 ? . 1_554
H(16) H(145) 2.573 ? . 1_554
H(16) H(147) 3.118 ? . 1_554
H(16) H(148) 3.231 ? . 1_554
H(17) C(16) 3.598 ? . .
H(17) C(18) 3.408 ? . .
H(17) O(11) 3.151 ? . 1_554
H(17) C(67) 3.286 ? . 1_554
H(17) C(68) 3.160 ? . 1_554
H(17) C(69) 3.554 ? . 1_554
H(17) H(143) 2.956 ? . 1_554
H(17) H(145) 2.731 ? . 1_554
H(17) H(147) 2.627 ? . 1_554
H(18) S(26) 3.479 ? . .
H(18) S(27) 3.313 ? . .
H(18) C(16) 3.019 ? . .
H(18) C(18) 3.450 ? . .
H(18) C(92) 3.325 ? . .
H(18) H(41) 2.433 ? . .
H(18) H(42) 3.491 ? . .
H(18) H(170) 2.936 ? . .
H(19) Ni(3) 2.987 ? . .
H(19) S(25) 3.442 ? . .
H(19) S(26) 3.123 ? . .
H(19) H(41) 2.835 ? . .
H(19) H(44) 3.596 ? . .
H(19) H(46) 2.861 ? . .
H(19) H(170) 2.981 ? . .
H(20) Ni(3) 2.992 ? . .
H(20) S(21) 3.468 ? . .
H(20) S(30) 3.194 ? . .
H(20) C(69) 3.333 ? . 1_554
H(20) H(142) 3.326 ? . 1_554
H(20) H(143) 2.424 ? . 1_554
H(21) S(34) 3.370 ? . 1_545
H(21) C(69) 3.418 ? . 1_554
H(21) H(142) 3.234 ? . 1_554
H(21) H(143) 2.549 ? . 1_554
H(21) H(144) 3.547 ? . 1_554
H(22) S(21) 3.327 ? . .
H(22) C(13) 3.530 ? . .
H(22) H(142) 3.474 ? . 1_554
H(22) H(143) 3.326 ? . 1_554
H(23) S(37) 3.298 ? . 1_655
H(23) S(38) 2.957 ? . 1_655
H(23) C(23) 3.513 ? . 1_655
H(24) S(37) 3.334 ? . 1_655
H(24) C(104) 3.171 ? . 1_655
H(24) H(65) 3.025 ? . 1_655
H(24) H(66) 2.545 ? . 1_655
H(24) H(68) 3.168 ? . 1_655
H(25) S(24) 3.402 ? . .
H(25) C(14) 3.389 ? . .
H(25) S(37) 3.223 ? . 1_655
H(25) H(10) 2.736 ? . 1_665
H(26) S(24) 3.322 ? . .
H(26) C(15) 3.270 ? . .
H(27) C(84) 3.243 ? . 1_665
H(27) C(86) 3.404 ? . 1_665
H(27) H(8) 2.713 ? . 1_665
H(27) H(9) 3.051 ? . 1_665
H(27) H(10) 2.843 ? . 1_665
H(27) C(108) 3.548 ? . .
H(27) C(109) 3.175 ? . .
H(27) C(110) 3.195 ? . .
H(27) H(48) 2.969 ? . .
H(27) H(49) 2.610 ? . .
H(27) H(51) 3.513 ? . .
H(27) H(52) 2.523 ? . .
H(28) C(86) 3.379 ? . 1_665
H(28) H(8) 2.547 ? . 1_665
H(28) H(10) 3.281 ? . 1_665
H(28) H(11) 3.536 ? . 1_665
H(28) H(52) 3.206 ? . .
H(28) H(66) 3.405 ? . 1_655
H(29) S(8) 3.205 ? . 1_665
H(29) O(22) 3.006 ? . .
H(29) C(113) 3.282 ? . .
H(29) C(114) 3.344 ? . .
H(29) H(48) 3.161 ? . .
H(29) H(52) 2.679 ? . .
H(29) H(56) 3.043 ? . .
H(29) H(57) 2.619 ? . .
H(29) H(3) 2.974 ? . .
H(30) H(48) 2.832 ? . .
H(30) H(52) 3.525 ? . .
H(30) H(57) 3.449 ? . .
H(30) C(94) 2.821 ? . .
H(30) C(95) 3.063 ? . .
H(30) H(3) 2.424 ? . .
H(30) H(45) 2.692 ? . .
H(30) H(46) 2.376 ? . .
H(30) H(169) 3.212 ? . .
H(31) S(16) 3.448 ? . .
H(31) O(24) 2.913 ? . .
H(31) C(97) 3.576 ? . .
H(31) C(98) 3.293 ? . .
H(31) C(115) 3.407 ? . .
H(31) C(116) 3.343 ? . .
H(31) H(5) 3.208 ? . .
H(31) H(60) 2.663 ? . .
H(31) H(73) 2.543 ? . .
H(31) H(74) 3.484 ? . .
H(31) C(96) 3.499 ? . .
H(31) H(4) 2.661 ? . .
H(31) H(168) 3.030 ? . .
H(32) S(6) 3.186 ? . .
H(32) S(17) 3.376 ? . .
H(32) H(73) 3.072 ? . .
H(33) S(5) 3.456 ? . .
H(33) H(64) 3.224 ? . 1_545
H(33) H(168) 3.232 ? . .
H(34) S(5) 2.945 ? . .
H(34) S(6) 3.470 ? . .
H(34) S(16) 2.979 ? . .
H(34) H(60) 3.315 ? . .
H(35) S(5) 3.523 ? . .
H(35) H(72) 3.167 ? . 1_655
H(36) S(15) 3.262 ? . .
H(36) H(57) 3.222 ? . .
H(36) H(58) 3.551 ? . .
H(36) H(60) 3.033 ? . .
H(37) S(8) 3.286 ? . 1_665
H(37) C(100) 3.333 ? . 1_655
H(37) C(101) 3.511 ? . 1_655
H(37) H(68) 3.460 ? . 1_655
H(37) H(70) 2.862 ? . 1_655
H(37) H(71) 3.234 ? . 1_655
H(37) H(72) 2.831 ? . 1_655
H(38) S(34) 3.032 ? . 1_545
H(38) H(72) 3.306 ? . 1_655
H(38) H(169) 3.076 ? . .
H(157) S(23) 2.930 ? . 1_445
H(157) S(36) 3.181 ? . 1_545
H(158) S(35) 3.425 ? . 1_545
H(158) S(36) 3.459 ? . 1_545
H(158) H(64) 3.391 ? . 1_545
H(158) H(168) 3.019 ? . .
H(163) S(34) 3.034 ? . 1_545
H(164) S(8) 3.073 ? . 1_665
H(164) H(68) 2.863 ? . 1_655
O(19) H(39) 2.888 ? . .
O(19) H(166) 2.789 ? . .
O(19) H(167) 3.077 ? . .
O(20) H(39) 3.366 ? . .
O(20) H(43) 2.481 ? . .
O(20) H(165) 3.225 ? . .
O(20) H(166) 3.137 ? . .
O(20) H(167) 2.009 ? . .
O(21) H(45) 3.064 ? . .
O(21) H(165) 2.341 ? . .
O(21) H(166) 3.478 ? . .
O(21) H(167) 2.516 ? . .
O(22) H(29) 3.006 ? . .
O(22) H(3) 3.208 ? . .
O(22) H(165) 2.283 ? . .
O(22) H(167) 3.598 ? . .
O(23) H(90) 3.191 ? . 1_565
O(23) H(3) 3.216 ? . .
O(23) H(165) 2.484 ? . .
O(23) H(166) 2.634 ? . .
O(24) H(31) 2.913 ? . .
O(24) H(4) 2.599 ? . .
O(24) H(165) 3.506 ? . .
O(24) H(166) 2.277 ? . .
C(97) H(31) 3.576 ? . .
C(97) H(4) 3.513 ? . .
C(97) H(166) 3.259 ? . .
C(98) H(7) 3.378 ? . .
C(98) H(14) 3.470 ? . .
C(98) H(31) 3.293 ? . .
C(98) H(4) 3.379 ? . .
C(98) H(39) 3.407 ? . .
C(99) H(50) 3.501 ? . 1_445
C(99) H(51) 3.184 ? . 1_445
C(100) H(37) 3.333 ? . 1_455
C(101) H(37) 3.511 ? . 1_455
C(102) H(166) 3.435 ? . .
C(103) H(167) 3.514 ? . .
C(104) H(24) 3.171 ? . 1_455
C(104) H(39) 3.377 ? . .
C(104) H(43) 3.230 ? . .
C(104) H(167) 3.030 ? . .
C(105) H(11) 3.424 ? . 1_565
C(105) H(12) 3.550 ? . 1_565
C(105) H(43) 3.579 ? . .
C(105) H(165) 3.591 ? . .
C(105) H(167) 2.827 ? . .
C(106) H(165) 3.404 ? . .
C(106) H(167) 3.007 ? . .
C(107) H(45) 3.474 ? . .
C(107) H(165) 3.173 ? . .
C(108) H(27) 3.548 ? . .
C(108) H(45) 2.944 ? . .
C(109) H(9) 3.058 ? . 1_665
C(109) H(27) 3.175 ? . .
C(109) H(76) 3.277 ? . 1_665
C(110) H(8) 3.336 ? . 1_665
C(110) H(9) 3.429 ? . 1_665
C(110) H(27) 3.195 ? . .
C(110) H(75) 3.576 ? . 1_665
C(110) H(76) 3.321 ? . 1_665
C(112) H(165) 3.179 ? . .
C(113) H(92) 3.193 ? . 1_565
C(113) H(29) 3.282 ? . .
C(113) H(165) 3.103 ? . .
C(114) H(91) 3.430 ? . 1_565
C(114) H(92) 3.529 ? . 1_565
C(114) H(29) 3.344 ? . .
C(114) H(3) 3.224 ? . .
C(114) H(165) 3.032 ? . .
C(115) H(90) 3.313 ? . 1_565
C(115) H(31) 3.407 ? . .
C(115) H(4) 3.567 ? . .
C(115) H(165) 3.575 ? . .
C(115) H(166) 3.180 ? . .
C(116) H(86) 3.417 ? . 1_565
C(116) H(87) 3.382 ? . 1_565
C(116) H(90) 3.420 ? . 1_565
C(116) H(31) 3.343 ? . .
C(116) H(166) 3.098 ? . .
H(5) S(16) 2.991 ? . .
H(5) C(34) 3.483 ? . 1_565
H(5) H(86) 2.750 ? . 1_565
H(5) H(87) 3.299 ? . 1_565
H(5) H(31) 3.208 ? . .
H(6) C(32) 3.558 ? . 1_565
H(6) C(33) 3.376 ? . 1_565
H(6) H(86) 3.311 ? . 1_565
H(6) H(87) 2.646 ? . 1_565
H(6) H(90) 2.743 ? . 1_565
H(6) H(166) 3.320 ? . .
H(47) Ni(4) 3.258 ? . .
H(47) S(31) 3.230 ? . .
H(47) S(35) 3.207 ? . .
H(47) C(19) 3.294 ? . .
H(47) C(21) 3.258 ? . .
H(47) H(45) 2.940 ? . .
H(48) C(71) 3.317 ? . .
H(48) H(27) 2.969 ? . .
H(48) H(29) 3.161 ? . .
H(48) H(30) 2.832 ? . .
H(48) C(94) 3.139 ? . .
H(48) H(3) 3.540 ? . .
H(48) H(45) 2.231 ? . .
H(48) H(46) 3.428 ? . .
H(48) H(165) 3.288 ? . .
H(49) C(19) 3.431 ? . .
H(49) C(72) 3.572 ? . .
H(49) C(84) 3.143 ? . 1_665
H(49) H(8) 3.442 ? . 1_665
H(49) H(9) 2.274 ? . 1_665
H(49) H(10) 3.349 ? . 1_665
H(49) H(27) 2.610 ? . .
H(49) H(76) 3.381 ? . 1_665
H(50) S(34) 3.518 ? . .
H(50) C(19) 3.565 ? . .
H(50) C(21) 3.349 ? . .
H(50) H(9) 3.286 ? . 1_665
H(50) C(99) 3.501 ? . 1_665
H(50) H(72) 3.586 ? . 1_665
H(50) H(75) 3.578 ? . 1_665
H(50) H(76) 2.716 ? . 1_665
H(51) C(86) 3.227 ? . 1_665
H(51) H(7) 2.869 ? . 1_665
H(51) H(8) 2.862 ? . 1_665
H(51) H(9) 3.059 ? . 1_665
H(51) H(27) 3.513 ? . .
H(51) C(99) 3.184 ? . 1_665
H(51) H(75) 2.831 ? . 1_665
H(51) H(76) 2.645 ? . 1_665
H(52) C(71) 3.252 ? . .
H(52) C(72) 3.115 ? . .
H(52) H(8) 2.990 ? . 1_665
H(52) H(9) 3.543 ? . 1_665
H(52) H(27) 2.523 ? . .
H(52) H(28) 3.206 ? . .
H(52) H(29) 2.679 ? . .
H(52) H(30) 3.525 ? . .
H(53) S(2) 3.526 ? . 1_565
H(53) C(1) 3.489 ? . 1_565
H(53) S(18) 3.015 ? . 1_665
H(54) S(4) 2.962 ? . 1_565
H(54) S(5) 3.574 ? . 1_565
H(54) C(1) 3.340 ? . 1_565
H(54) C(2) 3.438 ? . 1_565
H(54) C(3) 2.913 ? . 1_565
H(54) H(75) 3.194 ? . 1_665
H(54) H(76) 3.568 ? . 1_665
H(55) S(1) 3.401 ? . 1_565
H(55) C(31) 3.190 ? . 1_565
H(55) H(90) 3.238 ? . 1_565
H(55) H(91) 3.242 ? . 1_565
H(55) H(92) 2.419 ? . 1_565
H(55) H(165) 3.468 ? . .
H(56) S(8) 3.169 ? . 1_665
H(56) S(18) 3.425 ? . 1_665
H(56) H(92) 3.372 ? . 1_565
H(56) H(29) 3.043 ? . .
H(57) S(8) 3.278 ? . 1_665
H(57) O(18) 2.854 ? . .
H(57) C(71) 3.331 ? . .
H(57) H(29) 2.619 ? . .
H(57) H(30) 3.449 ? . .
H(57) H(36) 3.222 ? . .
H(57) N(3) 3.488 ? . .
H(57) C(95) 3.383 ? . .
H(57) H(3) 2.559 ? . .
H(57) H(165) 3.009 ? . .
H(57) H(166) 3.590 ? . .
H(58) S(8) 3.244 ? . 1_665
H(58) C(31) 3.377 ? . 1_565
H(58) H(91) 2.745 ? . 1_565
H(58) H(92) 3.166 ? . 1_565
H(58) H(36) 3.551 ? . .
H(59) S(15) 3.323 ? . .
H(59) S(16) 3.220 ? . .
H(59) O(3) 3.388 ? . 1_565
H(59) C(31) 3.506 ? . 1_565
H(59) C(32) 3.397 ? . 1_565
H(59) H(86) 3.387 ? . 1_565
H(59) H(90) 2.940 ? . 1_565
H(59) H(91) 2.875 ? . 1_565
H(60) S(16) 3.291 ? . .
H(60) O(17) 3.068 ? . .
H(60) C(87) 3.447 ? . .
H(60) C(88) 3.450 ? . .
H(60) C(89) 3.545 ? . .
H(60) H(31) 2.663 ? . .
H(60) H(34) 3.315 ? . .
H(60) H(36) 3.033 ? . .
H(60) H(3) 3.563 ? . .
H(60) H(4) 3.070 ? . .
H(60) H(166) 3.271 ? . .
H(61) S(6) 3.023 ? . 1_565
H(61) C(4) 3.011 ? . 1_565
H(61) C(6) 3.503 ? . 1_565
H(61) H(165) 3.540 ? . .
H(61) H(167) 3.030 ? . .
H(62) S(36) 3.583 ? . .
H(62) C(85) 3.070 ? . 1_565
H(62) H(11) 2.476 ? . 1_565
H(62) H(12) 2.784 ? . 1_565
H(63) Ni(4) 3.168 ? . .
H(63) S(35) 3.348 ? . .
H(63) S(36) 2.961 ? . .
H(63) H(43) 3.222 ? . .
H(63) H(45) 3.305 ? . .
H(63) H(167) 3.192 ? . .
H(64) S(6) 3.450 ? . 1_565
H(64) H(12) 3.420 ? . 1_565
H(64) H(33) 3.224 ? . 1_565
H(64) H(158) 3.391 ? . 1_565
H(65) S(33) 3.299 ? . 1_445
H(65) H(24) 3.025 ? . 1_455
H(65) H(39) 2.795 ? . .
H(65) H(42) 3.534 ? . .
H(65) H(43) 2.906 ? . .
H(65) H(167) 3.192 ? . .
H(66) S(37) 3.536 ? . .
H(66) C(74) 3.491 ? . 1_455
H(66) H(11) 3.521 ? . 1_565
H(66) H(24) 2.545 ? . 1_455
H(66) H(28) 3.405 ? . 1_455
H(67) S(7) 3.176 ? . 1_565
H(67) S(9) 3.292 ? . 1_565
H(67) C(4) 3.246 ? . 1_565
H(67) C(5) 3.118 ? . 1_565
H(67) C(6) 3.270 ? . 1_565
H(68) C(5) 3.568 ? . 1_565
H(68) H(24) 3.168 ? . 1_455
H(68) H(37) 3.460 ? . 1_455
H(68) H(164) 2.863 ? . 1_455
H(69) S(3) 3.385 ? . 1_455
H(69) S(4) 3.263 ? . 1_455
H(70) S(8) 3.326 ? . 1_565
H(70) S(9) 3.383 ? . 1_565
H(70) C(5) 3.386 ? . 1_565
H(70) H(37) 2.862 ? . 1_455
H(71) S(33) 3.107 ? . 1_445
H(71) S(34) 3.449 ? . 1_445
H(71) C(20) 3.546 ? . 1_445
H(71) H(37) 3.234 ? . 1_455
H(72) S(4) 3.307 ? . 1_455
H(72) C(90) 3.437 ? . 1_455
H(72) H(35) 3.167 ? . 1_455
H(72) H(37) 2.831 ? . 1_455
H(72) H(38) 3.306 ? . 1_455
H(72) H(50) 3.586 ? . 1_445
H(73) O(16) 3.114 ? . .
H(73) C(86) 3.551 ? . .
H(73) C(87) 3.051 ? . .
H(73) H(7) 2.618 ? . .
H(73) H(14) 3.206 ? . .
H(73) H(31) 2.543 ? . .
H(73) H(32) 3.072 ? . .
H(73) H(4) 3.297 ? . .
H(74) S(33) 3.466 ? . 1_445
H(74) H(7) 3.588 ? . .
H(74) H(14) 2.932 ? . .
H(74) H(31) 3.484 ? . .
H(74) C(91) 3.014 ? . .
H(74) C(96) 3.458 ? . .
H(74) H(4) 2.896 ? . .
H(74) H(39) 2.498 ? . .
H(74) H(40) 2.815 ? . .
H(74) H(166) 3.488 ? . .
H(75) S(3) 3.453 ? . 1_455
H(75) S(4) 3.431 ? . 1_455
H(75) C(110) 3.576 ? . 1_445
H(75) H(50) 3.578 ? . 1_445
H(75) H(51) 2.831 ? . 1_445
H(75) H(54) 3.194 ? . 1_445
H(76) H(7) 3.213 ? . .
H(76) H(9) 3.191 ? . .
H(76) H(14) 3.508 ? . .
H(76) C(109) 3.277 ? . 1_445
H(76) C(110) 3.321 ? . 1_445
H(76) H(49) 3.381 ? . 1_445
H(76) H(50) 2.716 ? . 1_445
H(76) H(51) 2.645 ? . 1_445
H(76) H(54) 3.568 ? . 1_445
H(159) S(5) 3.405 ? . 1_565
H(160) Ni(1) 3.216 ? . 1_565
H(160) S(1) 3.138 ? . 1_565
H(160) S(5) 3.237 ? . 1_565
H(160) C(1) 3.183 ? . 1_565
H(160) C(3) 3.213 ? . 1_565
H(160) H(165) 3.388 ? . .
H(161) S(9) 3.167 ? . 1_565
H(161) C(6) 3.600 ? . 1_565
H(161) H(166) 3.521 ? . .
H(162) S(3) 3.373 ? . 1_455
N(1) H(113) 3.549 ? . .
N(1) H(125) 3.587 ? . .
N(1) H(146) 3.495 ? . .
C(45) H(99) 3.410 ? . .
C(45) H(131) 3.571 ? . .
C(46) H(99) 2.995 ? . .
C(46) H(104) 3.332 ? . .
C(46) H(140) 3.293 ? . .
C(47) H(104) 3.221 ? . .
C(47) H(105) 3.525 ? . .
C(48) H(146) 3.279 ? . .
C(49) H(77) 3.098 ? . .
C(49) H(113) 2.966 ? . .
C(49) H(146) 3.368 ? . .
C(50) H(88) 3.579 ? . .
C(50) H(113) 3.054 ? . .
H(1) O(3) 3.366 ? . .
H(1) O(4) 2.614 ? . .
H(1) C(27) 3.500 ? . .
H(1) C(28) 3.578 ? . .
H(1) C(31) 3.592 ? . .
H(1) C(32) 3.506 ? . .
H(1) H(89) 3.131 ? . .
H(1) H(99) 2.954 ? . .
H(1) H(100) 3.506 ? . .
H(1) O(8) 3.348 ? . .
H(1) O(9) 2.872 ? . .
H(1) C(57) 3.134 ? . .
H(1) H(131) 2.594 ? . .
H(2) O(2) 3.192 ? . .
H(2) O(3) 3.461 ? . .
H(2) C(33) 3.381 ? . .
H(2) H(77) 3.234 ? . .
H(2) H(88) 2.687 ? . .
H(2) O(7) 2.723 ? . .
H(2) O(8) 3.499 ? . .
H(2) C(61) 3.493 ? . .
H(2) C(62) 3.121 ? . .
H(2) H(113) 2.481 ? . .
H(2) H(114) 3.112 ? . .
H(117) O(1) 2.791 ? . .
H(117) C(39) 2.958 ? . .
H(117) C(40) 3.410 ? . .
H(117) H(77) 2.368 ? . .
H(117) H(78) 2.899 ? . .
H(117) H(113) 3.004 ? . .
H(118) H(77) 3.068 ? . .
H(118) O(12) 2.779 ? . .
H(118) C(62) 3.382 ? . .
H(118) C(67) 3.574 ? . .
H(118) C(68) 3.419 ? . .
H(118) H(111) 3.425 ? . .
H(118) H(113) 2.441 ? . .
H(118) H(146) 2.716 ? . .
H(119) S(31) 3.515 ? . 1_546
H(119) O(10) 3.154 ? . .
H(119) O(11) 3.319 ? . .
H(119) C(68) 3.450 ? . .
H(119) C(69) 3.352 ? . .
H(119) C(70) 3.359 ? . .
H(119) H(141) 3.224 ? . .
H(119) H(144) 3.039 ? . .
H(119) H(146) 2.722 ? . .
H(120) S(24) 3.350 ? . 1_546
H(120) S(25) 2.964 ? . 1_546
H(120) C(15) 3.221 ? . 1_546
H(120) S(31) 3.106 ? . 1_546
H(120) H(146) 3.335 ? . .
H(121) O(1) 3.374 ? . .
H(121) O(6) 2.872 ? . .
H(121) C(42) 3.118 ? . .
H(121) C(43) 3.265 ? . .
H(121) H(104) 2.727 ? . .
H(121) H(105) 2.568 ? . .
H(122) S(24) 3.231 ? . 1_546
H(122) S(28) 3.125 ? . 1_656
H(122) H(104) 3.189 ? . .
H(123) S(28) 3.397 ? . 1_656
H(123) H(99) 2.922 ? . .
H(123) O(9) 3.204 ? . .
H(123) O(10) 2.793 ? . .
H(123) C(53) 3.133 ? . .
H(123) C(54) 3.409 ? . .
H(123) H(139) 3.255 ? . .
H(123) H(140) 2.447 ? . .
H(124) S(28) 3.063 ? . 1_656
H(124) O(4) 3.525 ? . .
H(124) O(5) 2.616 ? . .
H(124) O(6) 3.326 ? . .
H(124) C(27) 3.300 ? . .
H(124) C(43) 3.219 ? . .
H(124) C(44) 3.441 ? . .
H(124) H(99) 2.393 ? . .
H(124) H(104) 2.642 ? . .
H(124) H(140) 3.343 ? . .
H(171) O(8) 3.549 ? . .
H(171) O(9) 3.341 ? . .
H(171) O(10) 2.365 ? . .
H(171) O(11) 2.398 ? . .
H(171) O(12) 3.079 ? . .
H(171) C(54) 3.572 ? . .
H(171) C(68) 3.068 ? . .
H(171) C(69) 2.987 ? . .
H(171) C(70) 3.003 ? . .
H(171) H(141) 3.489 ? . .
H(171) H(144) 3.314 ? . .
H(171) H(146) 2.867 ? . .
H(172) O(7) 2.207 ? . .
H(172) O(8) 2.666 ? . .
H(172) O(10) 3.536 ? . .
H(172) O(11) 2.951 ? . .
H(172) O(12) 2.392 ? . .
H(172) C(59) 3.263 ? . .
H(172) C(60) 2.856 ? . .
H(172) C(61) 3.073 ? . .
H(172) C(62) 3.556 ? . .
H(172) C(66) 3.214 ? . .
H(172) C(67) 3.413 ? . .
H(172) C(68) 3.431 ? . .
H(172) H(113) 3.089 ? . .
H(172) H(125) 2.800 ? . .
H(172) H(146) 3.411 ? . .
H(172) H(154) 3.491 ? . .
H(173) O(7) 3.235 ? . .
H(173) O(8) 2.267 ? . .
H(173) O(9) 2.324 ? . .
H(173) O(10) 2.791 ? . .
H(173) O(11) 3.502 ? . .
H(173) C(54) 3.505 ? . .
H(173) C(55) 3.163 ? . .
H(173) C(57) 2.942 ? . .
H(173) C(58) 3.046 ? . .
H(173) C(59) 3.412 ? . .
H(173) C(60) 3.600 ? . .
H(173) H(130) 3.442 ? . .
H(173) H(131) 3.035 ? . .
H(173) H(149) 3.144 ? . .
H(174) O(1) 3.575 ? . .
H(174) O(3) 2.519 ? . .
H(174) O(4) 2.259 ? . .
H(174) O(5) 2.590 ? . .
H(174) O(6) 2.904 ? . .
H(174) C(28) 3.191 ? . .
H(174) C(29) 3.282 ? . .
H(174) C(31) 2.921 ? . .
H(174) C(32) 3.118 ? . .
H(174) C(44) 3.499 ? . .
H(174) H(89) 3.372 ? . .
H(174) H(91) 2.965 ? . .
H(174) H(99) 3.469 ? . .
H(174) H(156) 3.369 ? . .
H(175) O(1) 2.687 ? . .
H(175) O(2) 2.390 ? . .
H(175) O(3) 2.425 ? . .
H(175) O(4) 3.463 ? . .
H(175) O(6) 3.314 ? . .
H(175) C(32) 3.486 ? . .
H(175) C(33) 2.993 ? . .
H(175) C(34) 3.175 ? . .
H(175) C(35) 3.304 ? . .
H(175) C(40) 3.421 ? . .
H(175) H(77) 3.459 ? . .
H(175) H(86) 3.575 ? . .
H(175) H(88) 2.932 ? . .
H(175) H(151) 3.479 ? . .
H(176) O(1) 2.511 ? . .
H(176) O(2) 3.551 ? . .
H(176) O(3) 3.595 ? . .
H(176) O(5) 3.048 ? . .
H(176) O(6) 2.082 ? . .
H(176) C(41) 3.090 ? . .
H(176) C(42) 2.859 ? . .
H(176) C(43) 3.034 ? . .
H(176) C(44) 3.518 ? . .
H(176) H(104) 3.060 ? . .
H(176) H(105) 3.023 ? . .
H(176) H(107) 3.424 ? . .
N(3) H(57) 3.488 ? . .
C(91) H(14) 3.173 ? . .
C(91) H(74) 3.014 ? . .
C(92) H(18) 3.325 ? . .
C(94) H(30) 2.821 ? . .
C(94) H(48) 3.139 ? . .
C(95) H(30) 3.063 ? . .
C(95) H(57) 3.383 ? . .
C(96) H(31) 3.499 ? . .
C(96) H(74) 3.458 ? . .
H(3) O(18) 2.766 ? . .
H(3) C(71) 3.032 ? . .
H(3) C(76) 3.450 ? . .
H(3) H(29) 2.974 ? . .
H(3) H(30) 2.424 ? . .
H(3) O(22) 3.208 ? . .
H(3) O(23) 3.216 ? . .
H(3) C(114) 3.224 ? . .
H(3) H(48) 3.540 ? . .
H(3) H(57) 2.559 ? . .
H(3) H(60) 3.563 ? . .
H(4) O(16) 2.925 ? . .
H(4) O(17) 3.238 ? . .
H(4) C(87) 3.185 ? . .
H(4) H(31) 2.661 ? . .
H(4) O(24) 2.599 ? . .
H(4) C(97) 3.513 ? . .
H(4) C(98) 3.379 ? . .
H(4) C(115) 3.567 ? . .
H(4) H(60) 3.070 ? . .
H(4) H(73) 3.297 ? . .
H(4) H(74) 2.896 ? . .
H(39) S(33) 3.257 ? . 1_445
H(39) H(14) 3.445 ? . .
H(39) O(19) 2.888 ? . .
H(39) O(20) 3.366 ? . .
H(39) C(98) 3.407 ? . .
H(39) C(104) 3.377 ? . .
H(39) H(65) 2.795 ? . .
H(39) H(74) 2.498 ? . .
H(40) S(33) 3.421 ? . 1_445
H(40) O(15) 2.734 ? . .
H(40) O(16) 3.155 ? . .
H(40) C(81) 3.307 ? . .
H(40) C(82) 2.969 ? . .
H(40) H(13) 3.139 ? . .
H(40) H(14) 2.237 ? . .
H(40) H(74) 2.815 ? . .
H(41) S(26) 3.570 ? . .
H(41) O(14) 2.982 ? . .
H(41) O(15) 3.328 ? . .
H(41) C(78) 3.396 ? . .
H(41) C(79) 3.060 ? . .
H(41) H(18) 2.433 ? . .
H(41) H(19) 2.835 ? . .
H(42) S(33) 3.422 ? . 1_445
H(42) S(39) 3.442 ? . .
H(42) H(18) 3.491 ? . .
H(42) H(65) 3.534 ? . .
H(43) C(24) 3.453 ? . .
H(43) O(20) 2.481 ? . .
H(43) C(104) 3.230 ? . .
H(43) C(105) 3.579 ? . .
H(43) H(63) 3.222 ? . .
H(43) H(65) 2.906 ? . .
H(44) S(26) 3.401 ? . .
H(44) S(39) 3.428 ? . .
H(44) S(40) 2.885 ? . .
H(44) C(24) 3.021 ? . .
H(44) H(19) 3.596 ? . .
H(45) H(30) 2.692 ? . .
H(45) O(21) 3.064 ? . .
H(45) C(107) 3.474 ? . .
H(45) C(108) 2.944 ? . .
H(45) H(47) 2.940 ? . .
H(45) H(48) 2.231 ? . .
H(45) H(63) 3.305 ? . .
H(46) O(13) 2.884 ? . .
H(46) C(71) 3.326 ? . .
H(46) C(78) 3.517 ? . .
H(46) H(19) 2.861 ? . .
H(46) H(30) 2.376 ? . .
H(46) H(48) 3.428 ? . .
H(165) O(20) 3.225 ? . .
H(165) O(21) 2.341 ? . .
H(165) O(22) 2.283 ? . .
H(165) O(23) 2.484 ? . .
H(165) O(24) 3.506 ? . .
H(165) C(105) 3.591 ? . .
H(165) C(106) 3.404 ? . .
H(165) C(107) 3.173 ? . .
H(165) C(112) 3.179 ? . .
H(165) C(113) 3.103 ? . .
H(165) C(114) 3.032 ? . .
H(165) C(115) 3.575 ? . .
H(165) H(48) 3.288 ? . .
H(165) H(55) 3.468 ? . .
H(165) H(57) 3.009 ? . .
H(165) H(61) 3.540 ? . .
H(165) H(160) 3.388 ? . .
H(166) O(19) 2.789 ? . .
H(166) O(20) 3.137 ? . .
H(166) O(21) 3.478 ? . .
H(166) O(23) 2.634 ? . .
H(166) O(24) 2.277 ? . .
H(166) C(97) 3.259 ? . .
H(166) C(102) 3.435 ? . .
H(166) C(115) 3.180 ? . .
H(166) C(116) 3.098 ? . .
H(166) H(6) 3.320 ? . .
H(166) H(57) 3.590 ? . .
H(166) H(60) 3.271 ? . .
H(166) H(74) 3.488 ? . .
H(166) H(161) 3.521 ? . .
H(167) O(19) 3.077 ? . .
H(167) O(20) 2.009 ? . .
H(167) O(21) 2.516 ? . .
H(167) O(22) 3.598 ? . .
H(167) C(103) 3.514 ? . .
H(167) C(104) 3.030 ? . .
H(167) C(105) 2.827 ? . .
H(167) C(106) 3.007 ? . .
H(167) H(61) 3.030 ? . .
H(167) H(63) 3.192 ? . .
H(167) H(65) 3.192 ? . .
H(168) O(14) 3.198 ? . .
H(168) O(15) 2.505 ? . .
H(168) O(16) 2.147 ? . .
H(168) O(17) 2.363 ? . .
H(168) O(18) 3.498 ? . .
H(168) C(80) 3.547 ? . .
H(168) C(81) 3.232 ? . .
H(168) C(83) 2.985 ? . .
H(168) C(87) 2.874 ? . .
H(168) C(88) 2.983 ? . .
H(168) C(89) 3.491 ? . .
H(168) H(14) 3.598 ? . .
H(168) H(31) 3.030 ? . .
H(168) H(33) 3.232 ? . .
H(168) H(158) 3.019 ? . .
H(169) O(13) 2.729 ? . .
H(169) O(14) 3.114 ? . .
H(169) O(16) 3.541 ? . .
H(169) O(17) 2.593 ? . .
H(169) O(18) 2.344 ? . .
H(169) C(75) 3.496 ? . .
H(169) C(76) 3.260 ? . .
H(169) C(89) 3.262 ? . .
H(169) C(90) 3.029 ? . .
H(169) H(30) 3.212 ? . .
H(169) H(38) 3.076 ? . .
H(170) O(13) 3.119 ? . .
H(170) O(14) 2.177 ? . .
H(170) O(15) 2.494 ? . .
H(170) O(16) 3.384 ? . .
H(170) C(77) 3.567 ? . .
H(170) C(78) 3.025 ? . .
H(170) C(79) 2.860 ? . .
H(170) C(80) 3.133 ? . .
H(170) H(18) 2.936 ? . .
H(170) H(19) 2.981 ? . .

loop_
_geom_torsion_atom_site_label_1
_geom_torsion_atom_site_label_2
_geom_torsion_atom_site_label_3
_geom_torsion_atom_site_label_4
_geom_torsion
_geom_torsion_publ_flag
_geom_torsion_site_symmetry_1
_geom_torsion_site_symmetry_2
_geom_torsion_site_symmetry_3
_geom_torsion_site_symmetry_4
S(1) Ni(1) S(5) C(3) -1.8(2) ? . . . .
S(5) Ni(1) S(1) C(1) 2.2(2) ? . . . .
S(1) Ni(1) S(6) C(4) -161(7) ? . . . .
S(6) Ni(1) S(1) C(1) -17(7) ? . . . .
S(1) Ni(1) S(10) C(6) 179.7(2) ? . . . .
S(10) Ni(1) S(1) C(1) -178.4(2) ? . . . .
S(5) Ni(1) S(6) C(4) 179.3(2) ? . . . .
S(6) Ni(1) S(5) C(3) 178.0(2) ? . . . .
S(5) Ni(1) S(10) C(6) -86(8) ? . . . .
S(10) Ni(1) S(5) C(3) -96(8) ? . . . .
S(6) Ni(1) S(10) C(6) -0.0(2) ? . . . .
S(10) Ni(1) S(6) C(4) -0.05(17) ? . . . .
Ni(1) S(1) C(1) S(2) -179.2(4) ? . . . .
Ni(1) S(1) C(1) C(3) -2.4(6) ? . . . .
C(1) S(2) C(2) S(3) -179.2(6) ? . . . .
C(1) S(2) C(2) S(4) 2.1(5) ? . . . .
C(2) S(2) C(1) S(1) 175.8(5) ? . . . .
C(2) S(2) C(1) C(3) -1.2(6) ? . . . .
C(2) S(4) C(3) S(5) -176.8(5) ? . . . .
C(2) S(4) C(3) C(1) 1.5(6) ? . . . .
C(3) S(4) C(2) S(2) -2.2(5) ? . . . .
C(3) S(4) C(2) S(3) 179.0(5) ? . . . .
Ni(1) S(5) C(3) S(4) 179.1(4) ? . . . .
Ni(1) S(5) C(3) C(1) 0.8(7) ? . . . .
Ni(1) S(6) C(4) S(7) -177.8(4) ? . . . .
Ni(1) S(6) C(4) C(6) 0.2(4) ? . . . .
C(4) S(7) C(5) S(8) -179.8(5) ? . . . .
C(4) S(7) C(5) S(9) -0.5(5) ? . . . .
C(5) S(7) C(4) S(6) -179.7(4) ? . . . .
C(5) S(7) C(4) C(6) 2.2(7) ? . . . .
C(5) S(9) C(6) S(10) -178.5(5) ? . . . .
C(5) S(9) C(6) C(4) 2.5(7) ? . . . .
C(6) S(9) C(5) S(7) -0.9(5) ? . . . .
C(6) S(9) C(5) S(8) 178.4(6) ? . . . .
Ni(1) S(10) C(6) S(9) -178.8(4) ? . . . .
Ni(1) S(10) C(6) C(4) 0.2(5) ? . . . .
S(1) C(1) C(3) S(4) -177.3(4) ? . . . .
S(1) C(1) C(3) S(5) 1.1(9) ? . . . .
S(2) C(1) C(3) S(4) -0.3(6) ? . . . .
S(2) C(1) C(3) S(5) 178.1(4) ? . . . .
S(6) C(4) C(6) S(9) 178.8(4) ? . . . .
S(6) C(4) C(6) S(10) -0.2(7) ? . . . .
S(7) C(4) C(6) S(9) -3.2(8) ? . . . .
S(7) C(4) C(6) S(10) 177.8(4) ? . . . .
S(11) Ni(2) S(15) C(9) 0.0(2) ? . . . .
S(15) Ni(2) S(11) C(7) 0.7(2) ? . . . .
S(11) Ni(2) S(16) C(10) 85(10) ? . . . .
S(16) Ni(2) S(11) C(7) 94(10) ? . . . .
S(11) Ni(2) S(20) C(12) -177.0(2) ? . . . .
S(20) Ni(2) S(11) C(7) -179.6(2) ? . . . .
S(15) Ni(2) S(16) C(10) 178.5(2) ? . . . .
S(16) Ni(2) S(15) C(9) -179.5(2) ? . . . .
S(15) Ni(2) S(20) C(12) -25(8) ? . . . .
S(20) Ni(2) S(15) C(9) -152(8) ? . . . .
S(16) Ni(2) S(20) C(12) 2.6(2) ? . . . .
S(20) Ni(2) S(16) C(10) -1.1(2) ? . . . .
Ni(2) S(11) C(7) S(12) 179.7(4) ? . . . .
Ni(2) S(11) C(7) C(9) -1.6(7) ? . . . .
C(7) S(12) C(8) S(13) 177.5(6) ? . . . .
C(7) S(12) C(8) S(14) 0.3(4) ? . . . .
C(8) S(12) C(7) S(11) 177.2(5) ? . . . .
C(8) S(12) C(7) C(9) -1.7(7) ? . . . .
C(8) S(14) C(9) S(15) 179.8(4) ? . . . .
C(8) S(14) C(9) C(7) -2.1(7) ? . . . .
C(9) S(14) C(8) S(12) 0.9(6) ? . . . .
C(9) S(14) C(8) S(13) -176.4(6) ? . . . .
Ni(2) S(15) C(9) S(14) 177.0(4) ? . . . .
Ni(2) S(15) C(9) C(7) -1.0(6) ? . . . .
Ni(2) S(16) C(10) S(17) -177.0(4) ? . . . .
Ni(2) S(16) C(10) C(12) -1.1(6) ? . . . .
C(10) S(17) C(11) S(18) 177.7(5) ? . . . .
C(10) S(17) C(11) S(19) -2.5(5) ? . . . .
C(11) S(17) C(10) S(16) 179.4(5) ? . . . .
C(11) S(17) C(10) C(12) 3.4(7) ? . . . .
C(11) S(19) C(12) S(20) 178.2(5) ? . . . .
C(11) S(19) C(12) C(10) 1.1(6) ? . . . .
C(12) S(19) C(11) S(17) 1.2(5) ? . . . .
C(12) S(19) C(11) S(18) -179.0(5) ? . . . .
Ni(2) S(20) C(12) S(19) 178.9(4) ? . . . .
Ni(2) S(20) C(12) C(10) -4.1(6) ? . . . .
S(11) C(7) C(9) S(14) -176.3(4) ? . . . .
S(11) C(7) C(9) S(15) 1.9(9) ? . . . .
S(12) C(7) C(9) S(14) 2.5(8) ? . . . .
S(12) C(7) C(9) S(15) -179.3(4) ? . . . .
S(16) C(10) C(12) S(19) -179.1(4) ? . . . .
S(16) C(10) C(12) S(20) 3.7(9) ? . . . .
S(17) C(10) C(12) S(19) -3.0(8) ? . . . .
S(17) C(10) C(12) S(20) 179.8(4) ? . . . .
S(21) Ni(3) S(25) C(15) 2.3(2) ? . . . .
S(25) Ni(3) S(21) C(13) -3.4(2) ? . . . .
S(21) Ni(3) S(26) C(16) -88.2(6) ? . . . .
S(26) Ni(3) S(21) C(13) -93.4(6) ? . . . .
S(21) Ni(3) S(30) C(18) 168.6(3) ? . . . .
S(30) Ni(3) S(21) C(13) 173.3(2) ? . . . .
S(25) Ni(3) S(26) C(16) -178.8(3) ? . . . .
S(26) Ni(3) S(25) C(15) 174.5(2) ? . . . .
S(25) Ni(3) S(30) C(18) -102.4(15) ? . . . .
S(30) Ni(3) S(25) C(15) -86.5(16) ? . . . .
S(26) Ni(3) S(30) C(18) -3.6(3) ? . . . .
S(30) Ni(3) S(26) C(16) 4.5(3) ? . . . .
Ni(3) S(21) C(13) S(22) -178.6(4) ? . . . .
Ni(3) S(21) C(13) C(15) 4.2(7) ? . . . .
C(13) S(22) C(14) S(23) 178.8(5) ? . . . .
C(13) S(22) C(14) S(24) 1.1(5) ? . . . .
C(14) S(22) C(13) S(21) -179.3(5) ? . . . .
C(14) S(22) C(13) C(15) -2.0(7) ? . . . .
C(14) S(24) C(15) S(25) -178.9(5) ? . . . .
C(14) S(24) C(15) C(13) -1.2(7) ? . . . .
C(15) S(24) C(14) S(22) -0.1(3) ? . . . .
C(15) S(24) C(14) S(23) -177.9(5) ? . . . .
Ni(3) S(25) C(15) S(24) 177.2(4) ? . . . .
Ni(3) S(25) C(15) C(13) -0.3(5) ? . . . .
Ni(3) S(26) C(16) S(27) 175.1(4) ? . . . .
Ni(3) S(26) C(16) C(18) -5.0(8) ? . . . .
C(16) S(27) C(17) S(28) 178.7(8) ? . . . .
C(16) S(27) C(17) S(29) -2.5(7) ? . . . .
C(17) S(27) C(16) S(26) -178.8(6) ? . . . .
C(17) S(27) C(16) C(18) 1.4(8) ? . . . .
C(17) S(29) C(18) S(30) 176.0(6) ? . . . .
C(17) S(29) C(18) C(16) -1.8(8) ? . . . .
C(18) S(29) C(17) S(27) 2.6(7) ? . . . .
C(18) S(29) C(17) S(28) -178.5(7) ? . . . .
Ni(3) S(30) C(18) S(29) -176.3(4) ? . . . .
Ni(3) S(30) C(18) C(16) 1.4(8) ? . . . .
S(21) C(13) C(15) S(24) 179.5(4) ? . . . .
S(21) C(13) C(15) S(25) -2.8(10) ? . . . .
S(22) C(13) C(15) S(24) 2.2(8) ? . . . .
S(22) C(13) C(15) S(25) 179.8(4) ? . . . .
S(26) C(16) C(18) S(29) -179.6(5) ? . . . .
S(26) C(16) C(18) S(30) 2.6(11) ? . . . .
S(27) C(16) C(18) S(29) 0.3(7) ? . . . .
S(27) C(16) C(18) S(30) -177.6(5) ? . . . .
S(31) Ni(4) S(35) C(21) 4.2(3) ? . . . .
S(35) Ni(4) S(31) C(19) -5.0(3) ? . . . .
S(31) Ni(4) S(36) C(22) 9(11) ? . . . .
S(36) Ni(4) S(31) C(19) 168(11) ? . . . .
S(31) Ni(4) S(40) C(24) 175.5(2) ? . . . .
S(40) Ni(4) S(31) C(19) 172.8(3) ? . . . .
S(35) Ni(4) S(36) C(22) -177.9(3) ? . . . .
S(36) Ni(4) S(35) C(21) -175.7(3) ? . . . .
S(35) Ni(4) S(40) C(24) -103(2) ? . . . .
S(40) Ni(4) S(35) C(21) -77(2) ? . . . .
S(36) Ni(4) S(40) C(24) -4.6(2) ? . . . .
S(40) Ni(4) S(36) C(22) 4.3(3) ? . . . .
Ni(4) S(31) C(19) S(32) -174.9(4) ? . . . .
Ni(4) S(31) C(19) C(21) 5.1(7) ? . . . .
C(19) S(32) C(20) S(33) -179.2(6) ? . . . .
C(19) S(32) C(20) S(34) 2.3(6) ? . . . .
C(20) S(32) C(19) S(31) 178.8(5) ? . . . .
C(20) S(32) C(19) C(21) -1.3(7) ? . . . .
C(20) S(34) C(21) S(35) -176.6(5) ? . . . .
C(20) S(34) C(21) C(19) 1.6(7) ? . . . .
C(21) S(34) C(20) S(32) -2.4(6) ? . . . .
C(21) S(34) C(20) S(33) 179.0(6) ? . . . .
Ni(4) S(35) C(21) S(34) 175.8(4) ? . . . .
Ni(4) S(35) C(21) C(19) -2.3(7) ? . . . .
Ni(4) S(36) C(22) S(37) 176.8(4) ? . . . .
Ni(4) S(36) C(22) C(24) -3.2(7) ? . . . .
C(22) S(37) C(23) S(38) -179.4(6) ? . . . .
C(22) S(37) C(23) S(39) -0.8(6) ? . . . .
C(23) S(37) C(22) S(36) -178.8(5) ? . . . .
C(23) S(37) C(22) C(24) 1.1(7) ? . . . .
C(23) S(39) C(24) S(40) 179.8(4) ? . . . .
C(23) S(39) C(24) C(22) 0.4(7) ? . . . .
C(24) S(39) C(23) S(37) 0.3(6) ? . . . .
C(24) S(39) C(23) S(38) 178.9(6) ? . . . .
Ni(4) S(40) C(24) S(39) -175.5(4) ? . . . .
Ni(4) S(40) C(24) C(22) 3.9(6) ? . . . .
S(31) C(19) C(21) S(34) 179.7(4) ? . . . .
S(31) C(19) C(21) S(35) -2.0(10) ? . . . .
S(32) C(19) C(21) S(34) -0.3(6) ? . . . .
S(32) C(19) C(21) S(35) 178.0(4) ? . . . .
S(36) C(22) C(24) S(39) 178.9(4) ? . . . .
S(36) C(22) C(24) S(40) -0.5(9) ? . . . .
S(37) C(22) C(24) S(39) -1.0(8) ? . . . .
S(37) C(22) C(24) S(40) 179.6(4) ? . . . .
C(40) O(1) C(41) C(42) -174.2(7) ? . . . .
C(41) O(1) C(40) C(35) -99.2(8) ? . . . .
C(41) O(1) C(40) C(39) 135.5(7) ? . . . .
C(34) O(2) C(35) C(36) -58.2(8) ? . . . .
C(34) O(2) C(35) C(40) -179.0(6) ? . . . .
C(35) O(2) C(34) C(33) -162.1(6) ? . . . .
C(32) O(3) C(33) C(34) 154.4(5) ? . . . .
C(33) O(3) C(32) C(31) -174.4(5) ? . . . .
C(28) O(4) C(31) C(32) -171.1(6) ? . . . .
C(31) O(4) C(28) C(27) 147.4(6) ? . . . .
C(31) O(4) C(28) C(29) -87.9(7) ? . . . .
C(29) O(5) C(44) C(43) -174.1(4) ? . . . .
C(44) O(5) C(29) C(28) -180.0(4) ? . . . .
C(44) O(5) C(29) C(30) -57.9(7) ? . . . .
C(42) O(6) C(43) C(44) 149.5(8) ? . . . .
C(43) O(6) C(42) C(41) -170.1(7) ? . . . .
C(26) C(25) C(30) C(29) -54.2(11) ? . . . .
C(30) C(25) C(26) C(27) 50.9(10) ? . . . .
C(25) C(26) C(27) C(28) -50.6(9) ? . . . .
C(26) C(27) C(28) O(4) -179.8(5) ? . . . .
C(26) C(27) C(28) C(29) 54.8(8) ? . . . .
O(4) C(28) C(29) O(5) -57.5(5) ? . . . .
O(4) C(28) C(29) C(30) 178.7(5) ? . . . .
C(27) C(28) C(29) O(5) 65.1(6) ? . . . .
C(27) C(28) C(29) C(30) -58.6(8) ? . . . .
O(5) C(29) C(30) C(25) -62.3(10) ? . . . .
C(28) C(29) C(30) C(25) 57.8(10) ? . . . .
O(4) C(31) C(32) O(3) -71.9(8) ? . . . .
O(3) C(33) C(34) O(2) 66.8(7) ? . . . .
O(2) C(35) C(36) C(37) -65.6(9) ? . . . .
O(2) C(35) C(40) O(1) -59.4(8) ? . . . .
O(2) C(35) C(40) C(39) 63.3(7) ? . . . .
C(36) C(35) C(40) O(1) 177.1(6) ? . . . .
C(36) C(35) C(40) C(39) -60.3(7) ? . . . .
C(40) C(35) C(36) C(37) 55.8(9) ? . . . .
C(35) C(36) C(37) C(38) -55.1(9) ? . . . .
C(36) C(37) C(38) C(39) 58.1(10) ? . . . .
C(37) C(38) C(39) C(40) -58.0(10) ? . . . .
C(38) C(39) C(40) O(1) -175.7(7) ? . . . .
C(38) C(39) C(40) C(35) 60.3(8) ? . . . .
O(1) C(41) C(42) O(6) -59.1(10) ? . . . .
O(6) C(43) C(44) O(5) 65.9(7) ? . . . .
C(60) O(7) C(61) C(62) 160.0(7) ? . . . .
C(60) O(7) C(61) C(66) -75.8(9) ? . . . .
C(61) O(7) C(60) C(59) -168.1(7) ? . . . .
C(58) O(8) C(59) C(60) -153.5(10) ? . . . .
C(59) O(8) C(58) C(57) -165.6(7) ? . . . .
C(55) O(9) C(57) C(58) -70.4(9) ? . . . .
C(57) O(9) C(55) C(54) -170.1(6) ? . . . .
C(57) O(9) C(55) C(56) -53.5(10) ? . . . .
C(54) O(10) C(70) C(69) 142(2) ? . . . .
C(70) O(10) C(54) C(53) 110.9(10) ? . . . .
C(70) O(10) C(54) C(55) -125.3(10) ? . . . .
C(68) O(11) C(69) C(70) 145(2) ? . . . .
C(69) O(11) C(68) C(67) 165.0(11) ? . . . .
C(66) O(12) C(67) C(68) -167.4(8) ? . . . .
C(67) O(12) C(66) C(61) 178.1(6) ? . . . .
C(67) O(12) C(66) C(65) -63.8(9) ? . . . .
C(52) C(51) C(56) C(55) -55.5(8) ? . . . .
C(56) C(51) C(52) C(53) 54.1(11) ? . . . .
C(51) C(52) C(53) C(54) -56.4(10) ? . . . .
C(52) C(53) C(54) O(10) -177.2(6) ? . . . .
C(52) C(53) C(54) C(55) 60.4(8) ? . . . .
O(10) C(54) C(55) O(9) -60.7(8) ? . . . .
O(10) C(54) C(55) C(56) 178.8(7) ? . . . .
C(53) C(54) C(55) O(9) 62.2(7) ? . . . .
C(53) C(54) C(55) C(56) -58.3(9) ? . . . .
O(9) C(55) C(56) C(51) -58.9(9) ? . . . .
C(54) C(55) C(56) C(51) 56.8(9) ? . . . .
O(9) C(57) C(58) O(8) -59.0(9) ? . . . .
O(8) C(59) C(60) O(7) -49.8(13) ? . . . .
O(7) C(61) C(62) C(63) -178.3(6) ? . . . .
O(7) C(61) C(66) O(12) -52.7(10) ? . . . .
O(7) C(61) C(66) C(65) -174.9(8) ? . . . .
C(62) C(61) C(66) O(12) 66.8(7) ? . . . .
C(62) C(61) C(66) C(65) -55.4(9) ? . . . .
C(66) C(61) C(62) C(63) 57.3(8) ? . . . .
C(61) C(62) C(63) C(64) -57.9(11) ? . . . .
C(62) C(63) C(64) C(65) 57.9(11) ? . . . .
C(63) C(64) C(65) C(66) -58.1(9) ? . . . .
C(64) C(65) C(66) O(12) -62.1(9) ? . . . .
C(64) C(65) C(66) C(61) 55.1(10) ? . . . .
O(12) C(67) C(68) O(11) 64.6(12) ? . . . .
O(11) C(69) C(70) O(10) -11(3) ? . . . .
C(75) O(13) C(77) C(78) 171.0(7) ? . . . .
C(77) O(13) C(75) C(74) 62.4(9) ? . . . .
C(77) O(13) C(75) C(76) -175.6(6) ? . . . .
C(78) O(14) C(79) C(80) 172.8(9) ? . . . .
C(79) O(14) C(78) C(77) -157.2(8) ? . . . .
C(80) O(15) C(81) C(82) -112.5(7) ? . . . .
C(80) O(15) C(81) C(83) 123.3(7) ? . . . .
C(81) O(15) C(80) C(79) 177.4(7) ? . . . .
C(83) O(16) C(87) C(88) 73.7(9) ? . . . .
C(87) O(16) C(83) C(81) 174.5(6) ? . . . .
C(87) O(16) C(83) C(85) 54.5(9) ? . . . .
C(88) O(17) C(89) C(90) 154.8(10) ? . . . .
C(89) O(17) C(88) C(87) 163.0(8) ? . . . .
C(76) O(18) C(90) C(89) 172.4(7) ? . . . .
C(90) O(18) C(76) C(71) -161.7(6) ? . . . .
C(90) O(18) C(76) C(75) 73.2(9) ? . . . .
C(72) C(71) C(76) O(18) 176.9(5) ? . . . .
C(72) C(71) C(76) C(75) -56.8(7) ? . . . .
C(76) C(71) C(72) C(73) 56.8(10) ? . . . .
C(71) C(72) C(73) C(74) -56.3(11) ? . . . .
C(72) C(73) C(74) C(75) 55.3(9) ? . . . .
C(73) C(74) C(75) O(13) 65.3(8) ? . . . .
C(73) C(74) C(75) C(76) -54.3(9) ? . . . .
O(13) C(75) C(76) O(18) 57.0(9) ? . . . .
O(13) C(75) C(76) C(71) -65.6(7) ? . . . .
C(74) C(75) C(76) O(18) 179.9(5) ? . . . .
C(74) C(75) C(76) C(71) 57.3(9) ? . . . .
O(13) C(77) C(78) O(14) -65.6(11) ? . . . .
O(14) C(79) C(80) O(15) 50.8(13) ? . . . .
O(15) C(81) C(82) C(84) -179.3(5) ? . . . .
O(15) C(81) C(83) O(16) 58.0(7) ? . . . .
O(15) C(81) C(83) C(85) 180.0(5) ? . . . .
C(82) C(81) C(83) O(16) -64.4(6) ? . . . .
C(82) C(81) C(83) C(85) 57.6(8) ? . . . .
C(83) C(81) C(82) C(84) -56.4(7) ? . . . .
C(81) C(82) C(84) C(86) 54.2(9) ? . . . .
O(16) C(83) C(85) C(86) 61.3(8) ? . . . .
C(81) C(83) C(85) C(86) -56.6(8) ? . . . .
C(82) C(84) C(86) C(85) -54.2(9) ? . . . .
C(83) C(85) C(86) C(84) 55.8(7) ? . . . .
O(16) C(87) C(88) O(17) 65.9(9) ? . . . .
O(17) C(89) C(90) O(18) 48.4(14) ? . . . .
C(102) O(19) C(103) C(104) 174.2(4) ? . . . .
C(103) O(19) C(102) C(97) 179.9(3) ? . . . .
C(103) O(19) C(102) C(101) 60.8(7) ? . . . .
C(104) O(20) C(105) C(106) -167.0(9) ? . . . .
C(105) O(20) C(104) C(103) -77.0(10) ? . . . .
C(106) O(21) C(107) C(108) -86.3(9) ? . . . .
C(106) O(21) C(107) C(112) 148.0(7) ? . . . .
C(107) O(21) C(106) C(105) -163.3(7) ? . . . .
C(112) O(22) C(113) C(114) 162.0(6) ? . . . .
C(113) O(22) C(112) C(107) -173.2(5) ? . . . .
C(113) O(22) C(112) C(111) 64.7(7) ? . . . .
C(114) O(23) C(115) C(116) 176.8(5) ? . . . .
C(115) O(23) C(114) C(113) -156.8(5) ? . . . .
C(97) O(24) C(116) C(115) 173.2(6) ? . . . .
C(116) O(24) C(97) C(98) -138.3(7) ? . . . .
C(116) O(24) C(97) C(102) 97.3(7) ? . . . .
O(24) C(97) C(98) C(99) 176.8(7) ? . . . .
O(24) C(97) C(102) O(19) 61.5(5) ? . . . .
O(24) C(97) C(102) C(101) -176.0(5) ? . . . .
C(98) C(97) C(102) O(19) -61.9(6) ? . . . .
C(98) C(97) C(102) C(101) 60.7(7) ? . . . .
C(102) C(97) C(98) C(99) -58.1(9) ? . . . .
C(97) C(98) C(99) C(100) 53.9(10) ? . . . .
C(98) C(99) C(100) C(101) -54.4(10) ? . . . .
C(99) C(100) C(101) C(102) 57.0(10) ? . . . .
C(100) C(101) C(102) O(19) 57.9(10) ? . . . .
C(100) C(101) C(102) C(97) -59.6(9) ? . . . .
O(19) C(103) C(104) O(20) -67.5(8) ? . . . .
O(20) C(105) C(106) O(21) -67.4(11) ? . . . .
O(21) C(107) C(108) C(109) -179.8(6) ? . . . .
O(21) C(107) C(112) O(22) 58.0(7) ? . . . .
O(21) C(107) C(112) C(111) -178.2(6) ? . . . .
C(108) C(107) C(112) O(22) -69.0(6) ? . . . .
C(108) C(107) C(112) C(111) 54.8(7) ? . . . .
C(112) C(107) C(108) C(109) -56.5(8) ? . . . .
C(107) C(108) C(109) C(110) 55.2(10) ? . . . .
C(108) C(109) C(110) C(111) -55.3(8) ? . . . .
C(109) C(110) C(111) C(112) 55.7(9) ? . . . .
C(110) C(111) C(112) O(22) 65.6(8) ? . . . .
C(110) C(111) C(112) C(107) -54.2(9) ? . . . .
O(22) C(113) C(114) O(23) -67.6(7) ? . . . .
O(23) C(115) C(116) O(24) 70.2(7) ? . . . .
N(2) C(45) C(46) C(47) -75.0(6) ? . . . .
N(2) C(45) C(50) N(1) -160.0(4) ? . . . .
N(2) C(45) C(50) C(49) 77.1(5) ? . . . .
C(46) C(45) C(50) N(1) 77.6(6) ? . . . .
C(46) C(45) C(50) C(49) -45.3(6) ? . . . .
C(50) C(45) C(46) C(47) 47.5(7) ? . . . .
C(45) C(46) C(47) C(48) -54.6(6) ? . . . .
C(46) C(47) C(48) C(49) 59.3(6) ? . . . .
C(47) C(48) C(49) C(50) -58.8(8) ? . . . .
C(48) C(49) C(50) N(1) -70.2(7) ? . . . .
C(48) C(49) C(50) C(45) 50.8(6) ? . . . .
C(92) C(91) C(96) N(4) -69.5(6) ? . . . .
C(92) C(91) C(96) C(95) 51.9(7) ? . . . .
C(96) C(91) C(92) C(93) -56.1(9) ? . . . .
C(91) C(92) C(93) C(94) 55.6(8) ? . . . .
C(92) C(93) C(94) C(95) -52.9(8) ? . . . .
C(93) C(94) C(95) N(3) -72.6(5) ? . . . .
C(93) C(94) C(95) C(96) 49.1(8) ? . . . .
N(3) C(95) C(96) N(4) -162.2(4) ? . . . .
N(3) C(95) C(96) C(91) 75.2(5) ? . . . .
C(94) C(95) C(96) N(4) 74.5(6) ? . . . .
C(94) C(95) C(96) C(91) -48.1(7) ? . . . .
